data_1557441
loop_
_publ_author_name
'Dang, Li-Long'
'Gao, Xiang'
'Lin, Yue-Jian'
'Jin, Guo-Xin'

_publ_section_title
;
 s-Block metal ions induce structural transformations between figure-eight
 and double trefoil knots
;
_journal_issue 5
_journal_name_full 'Chemical Science'
_journal_page_first 1226
_journal_page_last 1232
_journal_paper_doi 10.1039/C9SC05796J
_journal_volume 11
_journal_year 2020
_chemical_formula_moiety 'C170 H180 Ba2 F6 N24 O19 Rh6 S3, 4(C F3 O3 S), C H4 O'
_chemical_formula_sum 'C190 H252 Ba2 F30 N24 O60 Rh6 S14'
_chemical_formula_weight 5743.12
_space_group_crystal_system monoclinic
_space_group_IT_number 15
_space_group_name_Hall '-C 2yc'
_space_group_name_H-M_alt 'C 1 2/c 1'
_atom_sites_solution_hydrogens mixed
_audit_creation_date 2019-07-18
_audit_creation_method
; 
Olex2 1.2-beta 
(compiled 2015.01.26 svn.r3150 for OlexSys, GUI svn.r4998) 
;
_audit_update_record
;
2019-11-08 deposited with the CCDC.	2020-01-07 downloaded from the CCDC.
;
_cell_angle_alpha 90
_cell_angle_beta 106.419(2)
_cell_angle_gamma 90
_cell_formula_units_Z 8
_cell_length_a 72.911(5)
_cell_length_b 20.9282(14)
_cell_length_c 33.246(2)
_cell_measurement_reflns_used 9966
_cell_measurement_temperature 173(2)
_cell_measurement_theta_max 54.86
_cell_measurement_theta_min 3.61
_cell_volume 48661(6)
_computing_cell_refinement 'Bruker SAINT'
_computing_data_collection 'Bruker APEX2'
_computing_data_reduction 'Bruker SAINT'
_computing_molecular_graphics 'Olex2 (Dolomanov et al., 2009)'
_computing_publication_material 'Olex2 (Dolomanov et al., 2009)'
_computing_structure_refinement 'XL (Sheldrick, 2008)'
_computing_structure_solution 'SHELXS-97 (Sheldrick 2008)'
_diffrn_ambient_temperature 173.05
_diffrn_measured_fraction_theta_full 0.999
_diffrn_measured_fraction_theta_max 0.995
_diffrn_measurement_device_type 'Bruker APEX-II CCD'
_diffrn_measurement_method '\f and \w scans'
_diffrn_radiation_type GaK\a
_diffrn_radiation_wavelength 1.34138
_diffrn_reflns_av_R_equivalents 0.0657
_diffrn_reflns_av_unetI/netI 0.0502
_diffrn_reflns_Laue_measured_fraction_full 0.999
_diffrn_reflns_Laue_measured_fraction_max 0.995
_diffrn_reflns_limit_h_max 88
_diffrn_reflns_limit_h_min -88
_diffrn_reflns_limit_k_max 25
_diffrn_reflns_limit_k_min -23
_diffrn_reflns_limit_l_max 40
_diffrn_reflns_limit_l_min -40
_diffrn_reflns_number 245168
_diffrn_reflns_point_group_measured_fraction_full 0.999
_diffrn_reflns_point_group_measured_fraction_max 0.995
_diffrn_reflns_theta_full 53.594
_diffrn_reflns_theta_max 55.053
_diffrn_reflns_theta_min 2.766
_diffrn_standards_number 0
_exptl_absorpt_coefficient_mu 5.125
_exptl_absorpt_correction_T_max 0.7508
_exptl_absorpt_correction_T_min 0.5487
_exptl_absorpt_correction_type multi-scan
_exptl_absorpt_process_details
; 
SADABS-2016/2 (Bruker,2016/2) was used for absorption correction. 
wR2(int) was 0.1193 before and 0.0955 after correction. 
The Ratio of minimum to maximum transmission is 0.7308. 
The \l/2 correction factor is Not present. 
;
_exptl_crystal_colour yellow
_exptl_crystal_density_diffrn 1.568
_exptl_crystal_description block
_exptl_crystal_F_000 23328
_exptl_crystal_size_max 0.02
_exptl_crystal_size_mid 0.02
_exptl_crystal_size_min 0.01
_refine_diff_density_max 2.503
_refine_diff_density_min -1.691
_refine_diff_density_rms 0.184
_refine_ls_extinction_method none
_refine_ls_goodness_of_fit_ref 1.346
_refine_ls_hydrogen_treatment constr
_refine_ls_matrix_type full
_refine_ls_number_parameters 2061
_refine_ls_number_reflns 46319
_refine_ls_number_restraints 1070
_refine_ls_restrained_S_all 1.359
_refine_ls_R_factor_all 0.1012
_refine_ls_R_factor_gt 0.0929
_refine_ls_shift/su_max 0.003
_refine_ls_shift/su_mean 0.000
_refine_ls_structure_factor_coef Fsqd
_refine_ls_weighting_details 'w=1/[\s^2^(Fo^2^)+(0.2000P)^2^] where P=(Fo^2^+2Fc^2^)/3'
_refine_ls_weighting_scheme calc
_refine_ls_wR_factor_gt 0.2998
_refine_ls_wR_factor_ref 0.3130
_reflns_Friedel_coverage 0.000
_reflns_number_gt 38886
_reflns_number_total 46319
_reflns_threshold_expression 'I > 2\s(I)'
_cod_data_source_file c9sc05796j2.cif
_cod_data_source_block 3a_CCDC1
_cod_depositor_comments 'Adding full bibliography for 1557437--1557441.cif.'
_cod_database_code 1557441
_shelx_space_group_comment
; 
The symmetry employed for this shelxl refinement is uniquely defined 
by the following loop, which should always be used as a source of 
symmetry information in preference to the above space-group names. 
They are only intended as comments. 
;
_shelx_estimated_absorpt_t_max 0.951
_shelx_estimated_absorpt_t_min 0.904
_olex2_refinement_description
; 
1. Fixed Uiso 
 At 1.2 times of: 
  All C(H) groups, All C(H,H) groups, All N(H) groups 
 At 1.5 times of: 
  All C(H,H,H) groups, All O(H) groups, All O(H,H) groups 
2. Restrained distances 
 C103-C104 = C105-C106 = C107-C103 = C115-C116 
 1.4 with sigma of 0.02 
 C116-C117 = C117-C113 = C124-C125 = C125-C126 
 1.4 with sigma of 0.02 
 C126-C127 = C154-C155 
 1.4 with sigma of 0.02 
 C113-C118 = C117-C122 = C126-C131 = C127-C132 
 1.5 with sigma of 0.02 
 C144-C149 = C154-C159 
 1.5 with sigma of 0.02 
 S6'-C268 
 1.8 with sigma of 0.02 
 S2'-O10' = S2'-O11' = S2'-O12' = S3-O13 
 1.43 with sigma of 0.02 
 S6-O22 = S6-O23 = S6-O24 = S6'-O22' = S6'-O23' = S6'-O24' 
 1.43 with sigma of 0.02 
 S4-O17 = S5-O19 = S5-O20 = S5-O21 
 1.43 with sigma of 0.02 
 O22'-O23' = O22'-O24' = O23'-O24' 
 2.4 with sigma of 0.03 
 C164-F4 = C164-F5 = C164-F6 = C264-F4' = C264-F5' = C264-F6' 
 1.32 with sigma of 0.02 
 C165-F8 = C265-F7' = C265-F8' = C265-F9' 
 1.32 with sigma of 0.02 
 C167-F13 = C167-F14 = C167-F15 
 1.32 with sigma of 0.02 
 C168-F16 = C168-F17 = C168-F18 = C268-F16' = C268-F17' = C268-F18' 
 1.32 with sigma of 0.02 
 F7'-F8' = F7'-F9' = F8'-F9' = F16'-F17' = F16'-F18' = F17'-F18' 
 2.1 with sigma of 0.03 
 S6'-F17' 
 2.6 with sigma of 0.03 
 S21-O37 
 1.5 with sigma of 0.02 
 S11-C173 = S11-C174 = S21-C273 = S21-C274 
 1.8 with sigma of 0.02 
 C176-O40 = C177-O41 = C178-O42 = C278-O42' = C179-O44 
 1.42 with sigma of 0.02 
 O38-H38A 
 0.87 with sigma of 0.01 
 H44A-O12 
 1.8 with sigma of 0.15 
 C175-H38A 
 1.928073 with sigma of 0.02 
 Ba1-H38A 
 3.17753 with sigma of 0.02 
3. Uiso/Uaniso restraints and constraints 
C103 \\sim C104 \\sim C108 \\sim C203 \\sim C204 \\sim C208: within 2A with 
sigma of 0.02 and sigma for terminal atoms of 0.05 
C133 \\sim C134 \\sim C135 \\sim C138 \\sim C139 \\sim C233 \\sim C234 \\sim 
C235 \\sim C238 \\sim C239: within 2A with sigma of 0.02 and sigma for terminal 
atoms of 0.05 
O10 \\sim O10': within 2A with sigma of 0.02 and sigma for terminal atoms of 
0.05 
O14 \\sim O14': within 2A with sigma of 0.02 and sigma for terminal atoms of 
0.05 
C165 \\sim F8 \\sim C265 \\sim F8': within 2A with sigma of 0.02 and sigma for 
terminal atoms of 0.05 
O24 \\sim C268: within 2A with sigma of 0.02 and sigma for terminal atoms of 
0.05 
Uanis(C103) \\sim Ueq, Uanis(C104) \\sim Ueq, Uanis(C105) \\sim Ueq, 
Uanis(C106) \\sim Ueq, Uanis(C107) \\sim Ueq, Uanis(C108) \\sim Ueq, 
Uanis(C109) \\sim Ueq, Uanis(C110) \\sim Ueq, Uanis(C111) \\sim Ueq, 
Uanis(C112) \\sim Ueq: with sigma of 0.02 and sigma for terminal atoms of 0.04 
Uanis(C203) \\sim Ueq, Uanis(C204) \\sim Ueq, Uanis(C205) \\sim Ueq, 
Uanis(C206) \\sim Ueq, Uanis(C207) \\sim Ueq, Uanis(C208) \\sim Ueq, 
Uanis(C209) \\sim Ueq, Uanis(C210) \\sim Ueq, Uanis(C211) \\sim Ueq, 
Uanis(C212) \\sim Ueq: with sigma of 0.02 and sigma for terminal atoms of 0.04 
Uanis(C133) \\sim Ueq, Uanis(C134) \\sim Ueq, Uanis(C135) \\sim Ueq, 
Uanis(C136) \\sim Ueq, Uanis(C137) \\sim Ueq, Uanis(C138) \\sim Ueq, 
Uanis(C139) \\sim Ueq, Uanis(C140) \\sim Ueq, Uanis(C141) \\sim Ueq, 
Uanis(C142) \\sim Ueq: with sigma of 0.02 and sigma for terminal atoms of 0.04 
Uanis(C233) \\sim Ueq, Uanis(C234) \\sim Ueq, Uanis(C235) \\sim Ueq, 
Uanis(C236) \\sim Ueq, Uanis(C237) \\sim Ueq, Uanis(C238) \\sim Ueq, 
Uanis(C239) \\sim Ueq, Uanis(C240) \\sim Ueq, Uanis(C241) \\sim Ueq, 
Uanis(C242) \\sim Ueq: with sigma of 0.02 and sigma for terminal atoms of 0.04 
Uanis(S2) \\sim Ueq, Uanis(O10) \\sim Ueq, Uanis(O11) \\sim Ueq, Uanis(O12) 
\\sim Ueq, Uanis(C164) \\sim Ueq, Uanis(F4) \\sim Ueq, Uanis(F5) \\sim Ueq, 
Uanis(F6) \\sim Ueq, Uanis(S2') \\sim Ueq, Uanis(O10') \\sim Ueq, Uanis(O11') 
\\sim Ueq, Uanis(O12') \\sim Ueq: with sigma of 0.02 and sigma for terminal 
atoms of 0.04 
Uanis(C264) \\sim Ueq, Uanis(F4') \\sim Ueq, Uanis(F5') \\sim Ueq, Uanis(F6') 
\\sim Ueq, Uanis(S3) \\sim Ueq, Uanis(O13) \\sim Ueq, Uanis(O14) \\sim Ueq, 
Uanis(O15) \\sim Ueq, Uanis(C165) \\sim Ueq, Uanis(F7) \\sim Ueq, Uanis(F8) 
\\sim Ueq, Uanis(F9) \\sim Ueq: with sigma of 0.02 and sigma for terminal atoms 
of 0.04 
Uanis(S3') \\sim Ueq, Uanis(O13') \\sim Ueq, Uanis(O14') \\sim Ueq, Uanis(O15') 
\\sim Ueq, Uanis(C265) \\sim Ueq, Uanis(F7') \\sim Ueq, Uanis(F8') \\sim Ueq, 
Uanis(F9') \\sim Ueq, Uanis(S6) \\sim Ueq, Uanis(O22) \\sim Ueq, Uanis(O23) 
\\sim Ueq, Uanis(O24) \\sim Ueq: with sigma of 0.02 and sigma for terminal 
atoms of 0.04 
Uanis(C168) \\sim Ueq, Uanis(F16) \\sim Ueq, Uanis(F17) \\sim Ueq, Uanis(F18) 
\\sim Ueq, Uanis(S6') \\sim Ueq, Uanis(O22') \\sim Ueq, Uanis(O23') \\sim Ueq, 
Uanis(C268) \\sim Ueq, Uanis(F16') \\sim Ueq, Uanis(F17') \\sim Ueq, 
Uanis(F18') \\sim Ueq: with sigma of 0.02 and sigma for terminal atoms of 0.04 
Uanis(S11) \\sim Ueq, Uanis(C173) \\sim Ueq, Uanis(C174) \\sim Ueq, Uanis(S21) 
\\sim Ueq, Uanis(C178) \\sim Ueq, Uanis(O42) \\sim Ueq, Uanis(C278) \\sim Ueq, 
Uanis(O42') \\sim Ueq: with sigma of 0.02 and sigma for terminal atoms of 0.04 
Uanis(C113) \\sim Ueq, Uanis(C116) \\sim Ueq, Uanis(C117) \\sim Ueq, 
Uanis(C126) \\sim Ueq, Uanis(C127) \\sim Ueq, Uanis(O19) \\sim Ueq, Uanis(O20) 
\\sim Ueq, Uanis(O21) \\sim Ueq, Uanis(C167) \\sim Ueq, Uanis(F13) \\sim Ueq, 
Uanis(F14) \\sim Ueq, Uanis(F15) \\sim Ueq: with sigma of 0.02 and sigma for 
terminal atoms of 0.04 
Uanis(C176) \\sim Ueq, Uanis(O40) \\sim Ueq, Uanis(C177) \\sim Ueq, Uanis(O41) 
\\sim Ueq, Uanis(C179) \\sim Ueq, Uanis(O44) \\sim Ueq, Uanis(C121) \\sim Ueq, 
Uanis(C122) \\sim Ueq, Uanis(C123) \\sim Ueq: with sigma of 0.02 and sigma for 
terminal atoms of 0.04 
Uanis(C128) \\sim Ueq, Uanis(C129) \\sim Ueq, Uanis(C130) \\sim Ueq, 
Uanis(C131) \\sim Ueq, Uanis(C132) \\sim Ueq, Uanis(C175) \\sim Ueq, Uanis(O43) 
\\sim Ueq: with sigma of 0.02 and sigma for terminal atoms of 0.04 
Uanis(O24') \\sim Ueq: with sigma of 0.01 and sigma for terminal atoms of 0.02 
Uanis(C173) = Uanis(C273) 
Uanis(C174) = Uanis(C274) 
4. Others 
 Sof(C203)=Sof(C204)=Sof(C205)=Sof(C206)=Sof(C207)=Sof(C208)=Sof(H20A)= 
 Sof(H20B)=Sof(H20C)=Sof(C209)=Sof(H20D)=Sof(H20E)=Sof(H20F)=Sof(C210)= 
 Sof(H21A)=Sof(H21B)=Sof(H21C)=Sof(C211)=Sof(H21D)=Sof(H21E)=Sof(H21F)= 
 Sof(C212)=Sof(H21G)=Sof(H21H)=Sof(H21I)=1-FVAR(1) 
 Sof(C103)=Sof(C104)=Sof(C105)=Sof(C106)=Sof(C107)=Sof(C108)=Sof(H10A)= 
 Sof(H10B)=Sof(H10C)=Sof(C109)=Sof(H10D)=Sof(H10E)=Sof(H10F)=Sof(C110)= 
 Sof(H11A)=Sof(H11B)=Sof(H11C)=Sof(C111)=Sof(H11D)=Sof(H11E)=Sof(H11F)= 
 Sof(C112)=Sof(H11G)=Sof(H11H)=Sof(H11I)=FVAR(1) 
 Sof(C233)=Sof(C234)=Sof(C235)=Sof(C236)=Sof(C237)=Sof(C238)=Sof(H23A)= 
 Sof(H23B)=Sof(H23C)=Sof(C239)=Sof(H23D)=Sof(H23E)=Sof(H23F)=Sof(C240)= 
 Sof(H24A)=Sof(H24B)=Sof(H24C)=Sof(C241)=Sof(H24D)=Sof(H24E)=Sof(H24F)= 
 Sof(C242)=Sof(H24G)=Sof(H24H)=Sof(H24I)=1-FVAR(2) 
 Sof(C133)=Sof(C134)=Sof(C135)=Sof(C136)=Sof(C137)=Sof(C138)=Sof(H13A)= 
 Sof(H13B)=Sof(H13C)=Sof(C139)=Sof(H13D)=Sof(H13E)=Sof(H13F)=Sof(C140)= 
 Sof(H14A)=Sof(H14B)=Sof(H14C)=Sof(C141)=Sof(H14D)=Sof(H14E)=Sof(H14F)= 
 Sof(C142)=Sof(H14G)=Sof(H14H)=Sof(H14I)=FVAR(2) 
 Sof(S3')=Sof(O13')=Sof(O14')=Sof(O15')=Sof(C265)=Sof(F7')=Sof(F8')=Sof(F9')=1- 
 FVAR(3) 
 Sof(S3)=Sof(O13)=Sof(O14)=Sof(O15)=Sof(C165)=Sof(F7)=Sof(F8)=Sof(F9)=FVAR(3) 
 Sof(S6')=Sof(O22')=Sof(O23')=Sof(O24')=Sof(C268)=Sof(F16')=Sof(F17')= 
 Sof(F18')=1-FVAR(4) 
 Sof(S6)=Sof(O22)=Sof(O23)=Sof(O24)=Sof(C168)=Sof(F16)=Sof(F17)=Sof(F18)=FVAR(4) 
 Sof(S2')=Sof(O10')=Sof(O11')=Sof(O12')=Sof(C264)=Sof(F4')=Sof(F5')=Sof(F6')=1- 
 FVAR(5) 
 Sof(S2)=Sof(O10)=Sof(O11)=Sof(O12)=Sof(C164)=Sof(F4)=Sof(F5)=Sof(F6)=FVAR(5) 
 Sof(S21)=Sof(C273)=Sof(H27A)=Sof(H27B)=Sof(H27C)=Sof(C274)=Sof(H27D)= 
 Sof(H27E)=Sof(H27F)=1-FVAR(6) 
 Sof(S11)=Sof(C173)=Sof(H17A)=Sof(H17B)=Sof(H17C)=Sof(C174)=Sof(H17D)= 
 Sof(H17E)=Sof(H17F)=FVAR(6) 
 Sof(C278)=Sof(O42')=1-FVAR(7) 
 Sof(C178)=Sof(O42)=FVAR(7) 
5.a : 
 C203(C204,C205,C206,C207,C208,C209,C210,C211,C212,C133,C134,C135,C136,C137, 
 C138,C139,C140,C141,C142,C233,C234,C235,C236,C237,C238,C239,C240,C241,C242,S2, 
 O10,O11,O12,C164,F4,F5,F6,S2',O10',O11',O12',C264,F4',F5',F6',S3,O13,O14,O15, 
 C165,F7,F8,F9,S3',O13',O14',O15',C265,F7',F8',F9',S6,O22,O23,O24,C168,F16,F17, 
 F18,S6',O22',O23',O24',C268,F16',F17',F18',O7,O8,O9,O16,O17,O18,O19,O20,O21,S1, 
 S4,S5,F1,F2,F3,F10,F11,F12,F13,F14,F15,C1,C2,C3,C4,C5,C6,C7,C8,C9,C10,C11,C12, 
 C13,C14,C15,C16,C17,C18,C19,C20,C21,C22,C23,C24,C25,C26,C27,C28,C29,C30,C31, 
 C32,C33,C34,C35,C36,C37,C38,C39,C40,C41,C42,C43,C44,C45,C46,C47,C48,C49,C50, 
 C51,C52,C53,C54,C55,C56,C57,C58,C59,C60,C61,C62,C63,C64,C65,C66,C67,C68,C69, 
 C70,C71,C72,C73,C74,C75,C76,C77,C78,C79,C80,C81,C82,C83,C84,C85,C86,C87,C88, 
 C89,C90,C91,C92,C93,C94,C95,C96,C97,C98,C99,C100,C101,C102,C113,C114,C115,C116, 
 C117,C118,C119,C120,C121,C122,C123,C124,C125,C126,C127,C128,C129,C130,C131, 
 C132,C143,C144,C145,C146,C147,C148,C149,C150,C151,C152,C153,C154,C155,C156, 
 C157,C158,C159,C160,C161,C162,C163,C166,C167,O37,S11,C173,C174,S21,C273,C274, 
 C175,C176,C177,O38,H38A,O39,H39A,H39B,O40,O41,C178,O42,C278,O42',C179,O43,O44) 
5.b Secondary CH2 refined with riding coordinates: 
 C49(H49A,H49B), C56(H56A,H56B), C69(H69A,H69B), C76(H76A,H76B), C89(H89A, 
 H89B), C96(H96A,H96B) 
5.c Me refined with riding coordinates: 
 C108(H10A,H10B,H10C), C112(H11G,H11H,H11I), C211(H21D,H21E,H21F), C238(H23A, 
 H23B,H23C), C239(H23D,H23E,H23F), C241(H24D,H24E,H24F), C118(H11J,H11K,H11L), 
 C122(H12G,H12H,H12I), C173(H17A,H17B,H17C), C274(H27D,H27E,H27F), C175(H17G, 
 H17H,H17I) 
5.d Aromatic/amide H refined with riding coordinates: 
 N14(H14), N15(H15), N18(H18), N19(H19), N22(H22), N23(H23), C4(H4), C5(H5), 
 C6(H6), C7(H7), C10(H10), C11(H11), C12(H12), C13(H13), C18(H18A), C19(H19A), 
 C20(H20), C21(H21), C24(H24), C25(H25), C26(H26), C27(H27), C32(H32), C33(H33), 
  C34(H34), C35(H35), C38(H38), C39(H39), C40(H40), C41(H41), C43(H43), 
 C44(H44), C46(H46), C47(H47), C51(H51), C52(H52), C54(H54), C55(H55), C58(H58), 
  C59(H59), C61(H61), C62(H62), C63(H63), C64(H64), C66(H66), C67(H67), 
 C71(H71), C72(H72), C74(H74), C75(H75), C78(H78), C79(H79), C81(H81), C82(H82), 
  C83(H83), C84(H84), C86(H86), C87(H87), C91(H91), C92(H92), C94(H94), 
 C95(H95), C98(H98), C99(H99), C101(H101), C102(H102) 
5.e Idealised Me refined as rotating group: 
 C109(H10D,H10E,H10F), C110(H11A,H11B,H11C), C111(H11D,H11E,H11F), C208(H20A, 
 H20B,H20C), C209(H20D,H20E,H20F), C210(H21A,H21B,H21C), C212(H21G,H21H,H21I), 
 C138(H13A,H13B,H13C), C139(H13D,H13E,H13F), C140(H14A,H14B,H14C), C141(H14D, 
 H14E,H14F), C142(H14G,H14H,H14I), C240(H24A,H24B,H24C), C242(H24G,H24H,H24I), 
 C119(H11M,H11N,H11O), C120(H12A,H12B,H12C), C121(H12D,H12E,H12F), C128(H12J, 
 H12K,H12L), C129(H12M,H12N,H12O), C130(H13G,H13H,H13I), C131(H13J,H13K,H13L), 
 C132(H13M,H13N,H13O), C148(H14J,H14K,H14L), C149(H14M,H14N,H14O), C150(H15A, 
 H15B,H15C), C151(H15D,H15E,H15F), C152(H15G,H15H,H15I), C158(H15J,H15K,H15L), 
 C159(H15M,H15N,H15O), C160(H16A,H16B,H16C), C161(H16D,H16E,H16F), C162(H16G, 
 H16H,H16I), C174(H17D,H17E,H17F), C273(H27A,H27B,H27C), C179(H17J,H17K,H17L) 
5.f Idealised tetrahedral OH refined as rotating group: 
 O44(H44A) 
;
_shelx_shelxl_version_number 2014/7
_olex2_submission_special_instructions 'No special instructions were received'

loop_
_space_group_symop_operation_xyz
'x, y, z'
'-x, y, -z+1/2'
'x+1/2, y+1/2, z'
'-x+1/2, y+1/2, -z+1/2'
'-x, -y, -z'
'x, -y, z-1/2'
'-x+1/2, -y+1/2, -z'
'x+1/2, -y+1/2, z-1/2'

loop_
_atom_site_label
_atom_site_type_symbol
_atom_site_fract_x
_atom_site_fract_y
_atom_site_fract_z
_atom_site_U_iso_or_equiv
_atom_site_adp_type
_atom_site_occupancy
_atom_site_site_symmetry_order
_atom_site_calc_flag
_atom_site_refinement_flags_posn
_atom_site_refinement_flags_adp
_atom_site_refinement_flags_occupancy
_atom_site_disorder_assembly
_atom_site_disorder_group
Ba1 Ba 0.39093(2) 0.84060(2) 0.61942(2) 0.06707(13) Uani 1 1 d D . . . .
Ba2 Ba 0.35999(2) 0.68379(2) 0.88506(2) 0.07488(14) Uani 1 1 d . . . . .
Rh1 Rh 0.47184(2) 1.01043(2) 0.85924(2) 0.06523(14) Uani 1 1 d . . . . .
Rh2 Rh 0.41179(2) 1.07967(2) 0.92568(2) 0.06765(15) Uani 1 1 d . . . . .
Rh3 Rh 0.40410(2) 0.41161(3) 0.64142(2) 0.08614(19) Uani 1 1 d . . . . .
Rh4 Rh 0.44854(2) 0.43370(3) 0.80944(2) 0.07920(17) Uani 1 1 d . . . . .
Rh5 Rh 0.27085(2) 0.94103(3) 0.61922(2) 0.07257(16) Uani 1 1 d . . . . .
Rh6 Rh 0.25537(2) 0.69269(3) 0.66571(2) 0.07460(16) Uani 1 1 d . . . . .
N1 N 0.44596(7) 1.0685(2) 0.84319(16) 0.0605(11) Uani 1 1 d . . . . .
N2 N 0.45836(7) 0.9795(3) 0.90617(16) 0.0653(12) Uani 1 1 d . . . . .
N3 N 0.43482(8) 1.0102(3) 0.93499(15) 0.0675(12) Uani 1 1 d . . . . .
N4 N 0.42135(8) 1.0961(2) 0.86942(17) 0.0639(11) Uani 1 1 d . . . . .
N5 N 0.40232(11) 0.3924(3) 0.7047(2) 0.0847(16) Uani 1 1 d . . . . .
N6 N 0.43010(11) 0.4578(4) 0.6792(2) 0.0897(18) Uani 1 1 d . . . . .
N7 N 0.44744(10) 0.4708(3) 0.7475(2) 0.0837(16) Uani 1 1 d . . . . .
N8 N 0.42019(10) 0.4007(3) 0.77192(19) 0.0774(14) Uani 1 1 d . . . . .
N9 N 0.27064(8) 0.8422(3) 0.59747(17) 0.0667(12) Uani 1 1 d . . . . .
N10 N 0.26815(8) 0.8878(3) 0.67405(19) 0.0747(14) Uani 1 1 d . . . . .
N11 N 0.26025(8) 0.7892(4) 0.6913(2) 0.0806(16) Uani 1 1 d . . . . .
N12 N 0.26489(8) 0.7408(3) 0.61763(18) 0.0712(13) Uani 1 1 d . . . . .
N13 N 0.39231(8) 1.0079(2) 0.89424(15) 0.0624(11) Uani 1 1 d . . . . .
N14 N 0.33799(7) 0.8706(3) 0.80819(16) 0.0625(11) Uani 1 1 d . . . . .
H14 H 0.3354 0.9110 0.8016 0.075 Uiso 1 1 calc R . . . .
N15 N 0.34464(8) 0.6879(3) 0.62591(16) 0.0673(12) Uani 1 1 d . . . . .
H15 H 0.3382 0.6520 0.6239 0.081 Uiso 1 1 calc R . . . .
N16 N 0.38993(9) 0.5008(3) 0.64041(18) 0.0723(14) Uani 1 1 d . . . . .
N17 N 0.43539(9) 0.5166(3) 0.82560(19) 0.0721(13) Uani 1 1 d . . . . .
N18 N 0.42135(8) 0.7362(2) 0.87247(15) 0.0647(11) Uani 1 1 d . . . . .
H18 H 0.4335 0.7337 0.8734 0.078 Uiso 1 1 calc R . . . .
N19 N 0.37151(6) 0.9667(2) 0.71599(15) 0.0556(9) Uani 1 1 d . . . . .
H19 H 0.3650 0.9947 0.7261 0.067 Uiso 1 1 calc R . . . .
N20 N 0.30140(7) 0.9386(2) 0.64144(16) 0.0622(11) Uani 1 1 d . . . . .
N21 N 0.28403(8) 0.6693(3) 0.69853(18) 0.0700(13) Uani 1 1 d . . . . .
N22 N 0.35024(8) 0.5757(3) 0.75634(19) 0.0709(13) Uani 1 1 d . . . . .
H22 H 0.3445 0.5555 0.7329 0.085 Uiso 1 1 calc R . . . .
N23 N 0.43383(8) 0.7409(3) 0.73258(17) 0.0696(12) Uani 1 1 d . . . . .
H23 H 0.4437 0.7321 0.7542 0.084 Uiso 1 1 calc R . . . .
N24 N 0.45701(7) 0.9404(2) 0.81599(16) 0.0611(11) Uani 1 1 d . . . . .
O1 O 0.35917(7) 0.8018(2) 0.84892(14) 0.0671(10) Uani 1 1 d . . . . .
O2 O 0.37358(7) 0.7324(2) 0.63322(15) 0.0737(11) Uani 1 1 d . . . . .
O3 O 0.39390(8) 0.6818(2) 0.86384(17) 0.0785(12) Uani 1 1 d . . . . .
O4 O 0.37035(6) 0.8917(2) 0.66681(14) 0.0680(10) Uani 1 1 d . . . . .
O5 O 0.34759(7) 0.6508(2) 0.80352(15) 0.0735(11) Uani 1 1 d . . . . .
O6 O 0.41454(7) 0.8190(2) 0.69722(13) 0.0675(10) Uani 1 1 d . . . . .
C103 C 0.4988(2) 1.0300(8) 0.9038(5) 0.104(4) Uani 0.666(14) 1 d D U P A 1
C104 C 0.50136(17) 0.9769(8) 0.8816(5) 0.088(3) Uani 0.666(14) 1 d D U P A 1
C105 C 0.49785(15) 0.9973(5) 0.8397(4) 0.066(3) Uani 0.666(14) 1 d D U P A 1
C106 C 0.49157(18) 1.0620(6) 0.8337(5) 0.075(3) Uani 0.666(14) 1 d D U P A 1
C107 C 0.4927(2) 1.0831(8) 0.8784(5) 0.101(6) Uani 0.666(14) 1 d D U P A 1
C108 C 0.5027(3) 1.0252(13) 0.9523(6) 0.147(8) Uani 0.666(14) 1 d . U P A 1
H10A H 0.5002 1.0667 0.9634 0.221 Uiso 0.666(14) 1 calc R . P A 1
H10B H 0.4943 0.9928 0.9589 0.221 Uiso 0.666(14) 1 calc R . P A 1
H10C H 0.5161 1.0131 0.9650 0.221 Uiso 0.666(14) 1 calc R . P A 1
C109 C 0.5086(2) 0.9159(10) 0.8953(8) 0.129(7) Uani 0.666(14) 1 d . U P A 1
H10D H 0.5196 0.9201 0.9202 0.194 Uiso 0.666(14) 1 calc GR . P A 1
H10E H 0.5126 0.8945 0.8730 0.194 Uiso 0.666(14) 1 calc GR . P A 1
H10F H 0.4986 0.8905 0.9023 0.194 Uiso 0.666(14) 1 calc GR . P A 1
C110 C 0.4985(2) 0.9593(11) 0.8017(7) 0.128(7) Uani 0.666(14) 1 d . U P A 1
H11A H 0.4962 0.9140 0.8063 0.191 Uiso 0.666(14) 1 calc GR . P A 1
H11B H 0.5110 0.9642 0.7968 0.191 Uiso 0.666(14) 1 calc GR . P A 1
H11C H 0.4885 0.9748 0.7772 0.191 Uiso 0.666(14) 1 calc GR . P A 1
C111 C 0.4875(3) 1.0977(14) 0.7942(8) 0.167(11) Uani 0.666(14) 1 d . U P A 1
H11D H 0.4990 1.1209 0.7928 0.251 Uiso 0.666(14) 1 calc GR . P A 1
H11E H 0.4771 1.1282 0.7927 0.251 Uiso 0.666(14) 1 calc GR . P A 1
H11F H 0.4836 1.0679 0.7705 0.251 Uiso 0.666(14) 1 calc GR . P A 1
C112 C 0.4891(4) 1.1469(12) 0.8946(10) 0.166(10) Uani 0.666(14) 1 d . U P A 1
H11G H 0.4849 1.1769 0.8711 0.248 Uiso 0.666(14) 1 calc R . P A 1
H11H H 0.4792 1.1432 0.9091 0.248 Uiso 0.666(14) 1 calc R . P A 1
H11I H 0.5010 1.1626 0.9142 0.248 Uiso 0.666(14) 1 calc R . P A 1
C203 C 0.50038(2) 1.01619(5) 0.90899(3) 0.091(6) Uani 0.334(14) 1 d . U P A 2
C204 C 0.50150(2) 0.98824(5) 0.87068(3) 0.096(7) Uani 0.334(14) 1 d G U P A 2
C205 C 0.49503(2) 1.03429(5) 0.83822(3) 0.090(10) Uani 0.334(14) 1 d G U P A 2
C206 C 0.48990(2) 1.09072(5) 0.85646(3) 0.064(5) Uani 0.334(14) 1 d G U P A 2
C207 C 0.49321(2) 1.07952(5) 0.90019(3) 0.066(6) Uani 0.334(14) 1 d G U P A 2
C208 C 0.50586(2) 0.98420(5) 0.95158(3) 0.151(13) Uani 0.334(14) 1 d G U P A 2
H20A H 0.5013 0.9400 0.9487 0.227 Uiso 0.334(14) 1 calc GR . P A 2
H20B H 0.5001 1.0074 0.9705 0.227 Uiso 0.334(14) 1 calc GR . P A 2
H20C H 0.5198 0.9845 0.9631 0.227 Uiso 0.334(14) 1 calc GR . P A 2
C209 C 0.50837(2) 0.92130(5) 0.86541(3) 0.25(4) Uani 0.334(14) 1 d G U P A 2
H20D H 0.5052 0.9108 0.8355 0.371 Uiso 0.334(14) 1 calc GR . P A 2
H20E H 0.5021 0.8908 0.8797 0.371 Uiso 0.334(14) 1 calc GR . P A 2
H20F H 0.5223 0.9190 0.8777 0.371 Uiso 0.334(14) 1 calc GR . P A 2
C210 C 0.49380(2) 1.02493(5) 0.79237(3) 0.21(3) Uani 0.334(14) 1 d G U P A 2
H21A H 0.4823 1.0463 0.7750 0.320 Uiso 0.334(14) 1 calc GR . P A 2
H21B H 0.4931 0.9792 0.7859 0.320 Uiso 0.334(14) 1 calc GR . P A 2
H21C H 0.5052 1.0432 0.7866 0.320 Uiso 0.334(14) 1 calc GR . P A 2
C211 C 0.48228(2) 1.15185(5) 0.83340(3) 0.123(12) Uani 0.334(14) 1 d G U P A 2
H21D H 0.4814 1.1469 0.8036 0.184 Uiso 0.334(14) 1 calc R . P A 2
H21E H 0.4696 1.1610 0.8366 0.184 Uiso 0.334(14) 1 calc R . P A 2
H21F H 0.4910 1.1872 0.8451 0.184 Uiso 0.334(14) 1 calc R . P A 2
C212 C 0.48973(2) 1.12669(5) 0.93179(3) 0.124(12) Uani 0.334(14) 1 d G U P A 2
H21G H 0.4780 1.1152 0.9387 0.186 Uiso 0.334(14) 1 calc GR . P A 2
H21H H 0.4885 1.1698 0.9198 0.186 Uiso 0.334(14) 1 calc GR . P A 2
H21I H 0.5005 1.1256 0.9573 0.186 Uiso 0.334(14) 1 calc GR . P A 2
C133 C 0.46596(2) 0.34422(5) 0.81101(3) 0.112(4) Uani 0.669(17) 1 d G U P B 1
C134 C 0.47793(2) 0.39893(5) 0.81716(3) 0.117(4) Uani 0.669(17) 1 d G U P B 1
C135 C 0.47566(2) 0.43266(5) 0.85253(3) 0.116(4) Uani 0.669(17) 1 d G U P B 1
C136 C 0.46228(2) 0.39877(5) 0.86824(3) 0.133(7) Uani 0.669(17) 1 d G U P B 1
C137 C 0.45626(2) 0.34413(5) 0.84257(3) 0.081(4) Uani 0.669(17) 1 d G U P B 1
C138 C 0.46385(2) 0.29484(5) 0.77689(4) 0.155(8) Uani 0.669(17) 1 d G U P B 1
H13A H 0.4503 0.2838 0.7653 0.232 Uiso 0.669(17) 1 calc GR . P B 1
H13B H 0.4711 0.2564 0.7886 0.232 Uiso 0.669(17) 1 calc GR . P B 1
H13C H 0.4688 0.3122 0.7546 0.232 Uiso 0.669(17) 1 calc GR . P B 1
C139 C 0.49084(2) 0.41792(5) 0.79074(3) 0.152(8) Uani 0.669(17) 1 d G U P B 1
H13D H 0.5021 0.3898 0.7972 0.229 Uiso 0.669(17) 1 calc GR . P B 1
H13E H 0.4950 0.4623 0.7969 0.229 Uiso 0.669(17) 1 calc GR . P B 1
H13F H 0.4839 0.4140 0.7610 0.229 Uiso 0.669(17) 1 calc GR . P B 1
C140 C 0.48573(2) 0.49378(5) 0.87031(3) 0.222(17) Uani 0.669(17) 1 d G U P B 1
H14A H 0.4803 0.5295 0.8517 0.333 Uiso 0.669(17) 1 calc GR . P B 1
H14B H 0.4994 0.4899 0.8727 0.333 Uiso 0.669(17) 1 calc GR . P B 1
H14C H 0.4840 0.5016 0.8981 0.333 Uiso 0.669(17) 1 calc GR . P B 1
C141 C 0.45561(2) 0.41754(5) 0.90565(3) 0.213(16) Uani 0.669(17) 1 d G U P B 1
H14D H 0.4429 0.4373 0.8960 0.320 Uiso 0.669(17) 1 calc GR . P B 1
H14E H 0.4647 0.4481 0.9230 0.320 Uiso 0.669(17) 1 calc GR . P B 1
H14F H 0.4549 0.3794 0.9223 0.320 Uiso 0.669(17) 1 calc GR . P B 1
C142 C 0.44208(2) 0.29461(5) 0.84790(3) 0.156(10) Uani 0.669(17) 1 d G U P B 1
H14G H 0.4489 0.2563 0.8611 0.235 Uiso 0.669(17) 1 calc GR . P B 1
H14H H 0.4335 0.2834 0.8204 0.235 Uiso 0.669(17) 1 calc GR . P B 1
H14I H 0.4346 0.3119 0.8657 0.235 Uiso 0.669(17) 1 calc GR . P B 1
C233 C 0.46659(2) 0.35376(5) 0.81993(3) 0.093(5) Uani 0.331(17) 1 d G U P B 2
C234 C 0.47909(2) 0.40448(5) 0.81765(3) 0.119(5) Uani 0.331(17) 1 d G U P B 2
C235 C 0.47957(2) 0.44752(5) 0.85080(3) 0.116(6) Uani 0.331(17) 1 d G U P B 2
C236 C 0.46732(2) 0.42340(5) 0.87359(3) 0.068(6) Uani 0.331(17) 1 d G U P B 2
C237 C 0.45931(2) 0.36545(5) 0.85448(3) 0.123(13) Uani 0.331(17) 1 d G U P B 2
C238 C 0.46182(2) 0.29732(5) 0.79073(4) 0.138(11) Uani 0.331(17) 1 d G U P B 2
H23A H 0.4528 0.2693 0.7993 0.207 Uiso 0.331(17) 1 calc R . P B 2
H23B H 0.4560 0.3123 0.7620 0.207 Uiso 0.331(17) 1 calc R . P B 2
H23C H 0.4735 0.2735 0.7919 0.207 Uiso 0.331(17) 1 calc R . P B 2
C239 C 0.49001(2) 0.41142(5) 0.78562(3) 0.155(14) Uani 0.331(17) 1 d G U P B 2
H23D H 0.4976 0.4508 0.7911 0.232 Uiso 0.331(17) 1 calc R . P B 2
H23E H 0.4985 0.3746 0.7874 0.232 Uiso 0.331(17) 1 calc R . P B 2
H23F H 0.4810 0.4134 0.7575 0.232 Uiso 0.331(17) 1 calc R . P B 2
C240 C 0.49105(2) 0.50825(5) 0.86021(3) 0.147(17) Uani 0.331(17) 1 d G U P B 2
H24A H 0.4825 0.5451 0.8526 0.220 Uiso 0.331(17) 1 calc GR . P B 2
H24B H 0.5003 0.5092 0.8439 0.220 Uiso 0.331(17) 1 calc GR . P B 2
H24C H 0.4978 0.5100 0.8902 0.220 Uiso 0.331(17) 1 calc GR . P B 2
C241 C 0.46349(2) 0.45397(5) 0.91140(3) 0.154(17) Uani 0.331(17) 1 d G U P B 2
H24D H 0.4708 0.4937 0.9181 0.231 Uiso 0.331(17) 1 calc R . P B 2
H24E H 0.4498 0.4634 0.9054 0.231 Uiso 0.331(17) 1 calc R . P B 2
H24F H 0.4673 0.4247 0.9353 0.231 Uiso 0.331(17) 1 calc R . P B 2
C242 C 0.44544(2) 0.32361(5) 0.86848(3) 0.18(2) Uani 0.331(17) 1 d G U P B 2
H24G H 0.4365 0.3505 0.8781 0.267 Uiso 0.331(17) 1 calc GR . P B 2
H24H H 0.4525 0.2961 0.8915 0.267 Uiso 0.331(17) 1 calc GR . P B 2
H24I H 0.4383 0.2971 0.8450 0.267 Uiso 0.331(17) 1 calc GR . P B 2
S2 S 0.30789(2) 0.52672(4) 0.59017(2) 0.133(2) Uani 0.755(11) 1 d G U P C 1
O10 O 0.31619(2) 0.58516(3) 0.60805(2) 0.090(3) Uani 0.755(11) 1 d G U P C 1
O11 O 0.28855(2) 0.52408(4) 0.57061(3) 0.163(7) Uani 0.755(11) 1 d G U P C 1
O12 O 0.31678(2) 0.47277(4) 0.61516(2) 0.188(8) Uani 0.755(11) 1 d DG U P C 1
C164 C 0.31694(2) 0.52230(4) 0.54735(2) 0.135(6) Uani 0.755(11) 1 d DG U P C 1
F4 F 0.31253(2) 0.57244(4) 0.52133(2) 0.230(9) Uani 0.755(11) 1 d DG U P C 1
F5 F 0.33527(2) 0.51244(4) 0.55640(2) 0.256(11) Uani 0.755(11) 1 d DG U P C 1
F6 F 0.30993(2) 0.46961(4) 0.52329(3) 0.296(14) Uani 0.755(11) 1 d DG U P C 1
S2' S 0.31329(2) 0.53579(4) 0.57623(2) 0.131(6) Uani 0.245(11) 1 d DG U P C 2
O10' O 0.32058(2) 0.59298(3) 0.59746(2) 0.104(9) Uani 0.245(11) 1 d DG U P C 2
O11' O 0.29377(2) 0.53214(4) 0.55155(2) 0.156(17) Uani 0.245(11) 1 d DG U P C 2
O12' O 0.32442(2) 0.48163(4) 0.59598(2) 0.17(2) Uani 0.245(11) 1 d DG U P C 2
C264 C 0.32475(2) 0.55419(4) 0.53211(2) 0.116(14) Uani 0.245(11) 1 d DG U P C 2
F4' F 0.31934(2) 0.60960(4) 0.51297(2) 0.187(19) Uani 0.245(11) 1 d DG U P C 2
F5' F 0.34311(2) 0.55853(4) 0.55040(2) 0.140(12) Uani 0.245(11) 1 d DG U P C 2
F6' F 0.32026(2) 0.50301(4) 0.50754(2) 0.190(19) Uani 0.245(11) 1 d DG U P C 2
S3 S 0.44513(2) 0.06785(6) 0.66835(4) 0.1124(17) Uani 0.627(9) 1 d DG U P D 1
O13 O 0.43021(2) 0.01722(6) 0.66132(5) 0.107(4) Uani 0.627(9) 1 d DG U P D 1
O14 O 0.46101(2) 0.05201(6) 0.69507(5) 0.153(7) Uani 0.627(9) 1 d G U P D 1
O15 O 0.43699(2) 0.13045(6) 0.67493(4) 0.152(6) Uani 0.627(9) 1 d G U P D 1
C165 C 0.45050(2) 0.07665(6) 0.61386(5) 0.145(6) Uani 0.627(9) 1 d DG U P D 1
F7 F 0.43409(2) 0.10473(6) 0.59162(4) 0.214(10) Uani 0.627(9) 1 d G U P D 1
F8 F 0.46247(2) 0.12704(6) 0.62067(4) 0.182(6) Uani 0.627(9) 1 d DG U P D 1
F9 F 0.45388(3) 0.02127(7) 0.60347(5) 0.156(5) Uani 0.627(9) 1 d G U P D 1
S3' S 0.44698(2) 0.03161(6) 0.66180(5) 0.126(3) Uani 0.373(9) 1 d G U P D 2
O13' O 0.43000(2) 0.03757(6) 0.67755(4) 0.187(15) Uani 0.373(9) 1 d G U P D 2
O14' O 0.45978(2) 0.05187(6) 0.69500(5) 0.24(2) Uani 0.373(9) 1 d G U P D 2
O15' O 0.45232(3) -0.01210(7) 0.64578(5) 0.213(17) Uani 0.373(9) 1 d G U P D 2
C265 C 0.44745(2) 0.08403(6) 0.62026(4) 0.131(7) Uani 0.373(9) 1 d DG U P D 2
F7' F 0.43243(2) 0.07566(6) 0.58669(4) 0.110(5) Uani 0.373(9) 1 d DG U P D 2
F8' F 0.46341(2) 0.10701(7) 0.61457(4) 0.137(7) Uani 0.373(9) 1 d DG U P D 2
F9' F 0.44168(2) 0.14194(6) 0.63243(4) 0.29(2) Uani 0.373(9) 1 d DG U P D 2
S6 S 0.38881(2) 0.78264(4) 0.99091(3) 0.1203(18) Uani 0.653(8) 1 d DG U P E 1
O22 O 0.38112(2) 0.76310(4) 0.94944(2) 0.077(2) Uani 0.653(8) 1 d DG U P E 1
O23 O 0.37679(2) 0.75102(5) 1.01458(3) 0.218(11) Uani 0.653(8) 1 d DG U P E 1
O24 O 0.38693(2) 0.84272(5) 1.00934(3) 0.307(16) Uani 0.653(8) 1 d DG U P E 1
C168 C 0.41130(2) 0.74325(5) 1.00392(3) 0.144(7) Uani 0.653(8) 1 d DG U P E 1
F16 F 0.42169(2) 0.75394(4) 0.97685(2) 0.193(7) Uani 0.653(8) 1 d DG U P E 1
F17 F 0.42081(2) 0.75584(5) 1.04242(3) 0.205(8) Uani 0.653(8) 1 d DG U P E 1
F18 F 0.40578(2) 0.68066(5) 0.99916(3) 0.218(9) Uani 0.653(8) 1 d DG U P E 1
S6' S 0.38008(2) 0.76038(5) 0.99873(3) 0.165(6) Uani 0.347(8) 1 d DG U P E 2
O22' O 0.37070(2) 0.77525(4) 0.95405(2) 0.157(11) Uani 0.347(8) 1 d DG U P E 2
O23' O 0.36971(2) 0.72726(5) 1.02150(3) 0.179(14) Uani 0.347(8) 1 d DG U P E 2
O24' O 0.39615(2) 0.74024(4) 0.99295(3) 0.124(8) Uani 0.347(8) 1 d DG U P E 2
C268 C 0.38611(2) 0.83758(5) 1.02073(3) 0.31(3) Uani 0.347(8) 1 d DG U P E 2
F16' F 0.39671(2) 0.85946(5) 0.99830(3) 0.097(5) Uani 0.347(8) 1 d DG U P E 2
F17' F 0.36917(2) 0.86113(5) 1.01618(3) 0.35(4) Uani 0.347(8) 1 d DG U P E 2
F18' F 0.39881(2) 0.82014(5) 1.05486(3) 0.193(13) Uani 0.347(8) 1 d DG U P E 2
O7 O 0.32087(2) 1.00624(6) 0.28490(3) 0.0915(15) Uani 1 1 d G . . . .
O8 O 0.33308(2) 0.89942(6) 0.29470(3) 0.131(3) Uani 1 1 d G . . . .
O9 O 0.29907(2) 0.91731(6) 0.27142(3) 0.123(3) Uani 1 1 d G . . . .
O16 O 0.30191(2) 0.94739(4) 0.50647(2) 0.171(5) Uani 1 1 d G . . . .
O17 O 0.31783(2) 0.89636(4) 0.45865(2) 0.227(8) Uani 1 1 d DG . . . .
O18 O 0.33468(2) 0.94430(3) 0.53019(2) 0.193(6) Uani 1 1 d G . . . .
O19 O 0.39560(2) 0.80033(4) 0.54142(2) 0.160(4) Uani 1 1 d DG U . . .
O20 O 0.41178(2) 0.73610(4) 0.59776(2) 0.151(4) Uani 1 1 d DG U . . .
O21 O 0.42837(2) 0.74577(4) 0.54212(3) 0.273(10) Uani 1 1 d DG U . . .
S1 S 0.31727(2) 0.94008(6) 0.29275(3) 0.0944(6) Uani 1 1 d G . . . .
S4 S 0.31843(2) 0.94102(4) 0.49339(2) 0.1504(14) Uani 1 1 d DG . . . .
S5 S 0.41033(2) 0.74980(4) 0.55407(2) 0.174(2) Uani 1 1 d DG . . . .
F1 F 0.31589(2) 0.88197(5) 0.36096(3) 0.156(3) Uani 1 1 d G . . . .
F2 F 0.33348(2) 0.96744(5) 0.37194(3) 0.165(4) Uani 1 1 d G . . . .
F3 F 0.30221(2) 0.96967(5) 0.35202(3) 0.156(3) Uani 1 1 d G . . . .
F10 F 0.31975(2) 1.06234(4) 0.49218(3) 0.268(9) Uani 1 1 d G . . . .
F11 F 0.33406(2) 1.02532(4) 0.45249(3) 0.317(12) Uani 1 1 d G . . . .
F12 F 0.30659(2) 1.01879(4) 0.43365(3) 0.309(11) Uani 1 1 d G . . . .
F13 F 0.37900(2) 0.68008(4) 0.53123(2) 0.324(11) Uani 1 1 d DG U . . .
F14 F 0.39260(2) 0.68185(4) 0.48157(2) 0.355(13) Uani 1 1 d DG U . . .
F15 F 0.40793(2) 0.62558(4) 0.53286(2) 0.339(12) Uani 1 1 d DG U . . .
C1 C 0.43749(2) 1.06352(4) 0.87404(3) 0.0620(13) Uani 1 1 d G . . . .
C2 C 0.44421(2) 1.01899(4) 0.90660(3) 0.0667(14) Uani 1 1 d G . . . .
C3 C 0.45834(2) 0.93690(4) 0.93780(3) 0.0724(17) Uani 1 1 d G . . . .
C4 C 0.46922(2) 0.88264(5) 0.95162(3) 0.0824(19) Uani 1 1 d G . . . .
H4 H 0.4788 0.8682 0.9393 0.099 Uiso 1 1 calc R . . . .
C5 C 0.46503(2) 0.85005(5) 0.98572(3) 0.098(3) Uani 1 1 d G . . . .
H5 H 0.4724 0.8133 0.9967 0.117 Uiso 1 1 calc R . . . .
C6 C 0.45206(2) 0.86686(5) 1.00242(3) 0.109(3) Uani 1 1 d G . . . .
H6 H 0.4502 0.8420 1.0249 0.131 Uiso 1 1 calc R . . . .
C7 C 0.44016(2) 0.92154(5) 0.98885(3) 0.090(2) Uani 1 1 d G . . . .
H7 H 0.4304 0.9331 1.0013 0.108 Uiso 1 1 calc R . . . .
C8 C 0.44363(2) 0.95641(4) 0.95663(3) 0.0723(16) Uani 1 1 d G . . . .
C9 C 0.41828(2) 1.12594(4) 0.83064(3) 0.0644(13) Uani 1 1 d G . . . .
C10 C 0.40340(2) 1.16362(4) 0.80732(3) 0.0797(18) Uani 1 1 d G . . . .
H10 H 0.3931 1.1753 0.8179 0.096 Uiso 1 1 calc R . . . .
C11 C 0.40409(2) 1.18391(4) 0.76775(3) 0.091(2) Uani 1 1 d G . . . .
H11 H 0.3942 1.2103 0.7514 0.109 Uiso 1 1 calc R . . . .
C12 C 0.41949(2) 1.16561(4) 0.75160(3) 0.091(2) Uani 1 1 d G . . . .
H12 H 0.4194 1.1800 0.7245 0.110 Uiso 1 1 calc R . . . .
C13 C 0.43430(2) 1.12834(4) 0.77358(3) 0.0749(16) Uani 1 1 d G . . . .
H13 H 0.4444 1.1159 0.7623 0.090 Uiso 1 1 calc R . . . .
C14 C 0.43377(2) 1.10906(4) 0.81441(3) 0.0630(13) Uani 1 1 d G . . . .
C15 C 0.41855(2) 0.40921(4) 0.73284(3) 0.0817(19) Uani 1 1 d G . . . .
C16 C 0.43271(2) 0.44441(4) 0.71853(3) 0.083(2) Uani 1 1 d G . . . .
C17 C 0.44545(2) 0.49854(4) 0.68004(3) 0.094(2) Uani 1 1 d G . . . .
C18 C 0.45089(2) 0.53151(5) 0.64964(3) 0.113(3) Uani 1 1 d G . . . .
H18A H 0.4442 0.5255 0.6209 0.136 Uiso 1 1 calc R . . . .
C19 C 0.46609(2) 0.57337(5) 0.66069(3) 0.125(4) Uani 1 1 d G . . . .
H19A H 0.4696 0.5968 0.6396 0.150 Uiso 1 1 calc R . . . .
C20 C 0.47674(2) 0.58185(5) 0.70465(3) 0.118(3) Uani 1 1 d G . . . .
H20 H 0.4877 0.6086 0.7122 0.141 Uiso 1 1 calc R . . . .
C21 C 0.47097(2) 0.55194(5) 0.73360(3) 0.104(3) Uani 1 1 d G . . . .
H21 H 0.4772 0.5603 0.7623 0.125 Uiso 1 1 calc R . . . .
C22 C 0.45588(2) 0.50802(4) 0.72315(3) 0.085(2) Uani 1 1 d G . . . .
C23 C 0.40291(2) 0.37245(4) 0.77115(3) 0.0818(19) Uani 1 1 d G . . . .
C24 C 0.39620(2) 0.35435(4) 0.80506(3) 0.096(2) Uani 1 1 d G . . . .
H24 H 0.4032 0.3610 0.8335 0.115 Uiso 1 1 calc R . . . .
C25 C 0.37789(2) 0.32509(4) 0.79295(3) 0.114(3) Uani 1 1 d G . . . .
H25 H 0.3731 0.3074 0.8143 0.137 Uiso 1 1 calc R . . . .
C26 C 0.36711(2) 0.32110(4) 0.75367(3) 0.133(4) Uani 1 1 d G . . . .
H26 H 0.3545 0.3045 0.7483 0.160 Uiso 1 1 calc R . . . .
C27 C 0.37373(2) 0.34090(4) 0.71896(3) 0.119(4) Uani 1 1 d G . . . .
H27 H 0.3661 0.3364 0.6908 0.143 Uiso 1 1 calc R . . . .
C28 C 0.39208(2) 0.36729(4) 0.72902(3) 0.090(2) Uani 1 1 d G . . . .
C29 C 0.26316(2) 0.82793(4) 0.66241(3) 0.0702(15) Uani 1 1 d G . . . .
C30 C 0.26503(2) 0.80452(4) 0.62393(2) 0.0681(15) Uani 1 1 d G . . . .
C31 C 0.27117(2) 0.73549(4) 0.58160(2) 0.0680(14) Uani 1 1 d G . . . .
C32 C 0.27557(2) 0.68259(4) 0.56026(2) 0.0825(19) Uani 1 1 d G . . . .
H32 H 0.2734 0.6402 0.5679 0.099 Uiso 1 1 calc R . . . .
C33 C 0.28315(2) 0.69465(4) 0.52809(2) 0.097(2) Uani 1 1 d G . . . .
H33 H 0.2864 0.6592 0.5137 0.116 Uiso 1 1 calc R . . . .
C34 C 0.28647(2) 0.75599(4) 0.51485(2) 0.094(2) Uani 1 1 d G . . . .
H34 H 0.2916 0.7614 0.4918 0.112 Uiso 1 1 calc R . . . .
C35 C 0.28215(2) 0.80923(4) 0.53584(2) 0.0789(18) Uani 1 1 d G . . . .
H35 H 0.2844 0.8512 0.5273 0.095 Uiso 1 1 calc R . . . .
C36 C 0.27457(2) 0.80005(4) 0.56941(2) 0.0687(15) Uani 1 1 d G . . . .
C37 C 0.26831(2) 0.88915(4) 0.71615(3) 0.082(2) Uani 1 1 d G . . . .
C38 C 0.27360(2) 0.93668(5) 0.74592(3) 0.102(3) Uani 1 1 d G . . . .
H38 H 0.2770 0.9780 0.7386 0.123 Uiso 1 1 calc R . . . .
C39 C 0.27385(2) 0.92237(5) 0.78783(3) 0.112(3) Uani 1 1 d G . . . .
H39 H 0.2776 0.9544 0.8088 0.134 Uiso 1 1 calc R . . . .
C40 C 0.26908(2) 0.86602(5) 0.79790(3) 0.114(3) Uani 1 1 d G . . . .
H40 H 0.2693 0.8588 0.8262 0.137 Uiso 1 1 calc R . . . .
C41 C 0.26330(2) 0.81193(5) 0.76770(3) 0.099(3) Uani 1 1 d G . . . .
H41 H 0.2597 0.7711 0.7754 0.119 Uiso 1 1 calc R . . . .
C42 C 0.26374(2) 0.82696(5) 0.72718(3) 0.085(2) Uani 1 1 d G . . . .
C43 C 0.38090(2) 1.01458(4) 0.85499(2) 0.0583(12) Uani 1 1 d G . . . .
H43 H 0.3820 1.0522 0.8399 0.070 Uiso 1 1 calc R . . . .
C44 C 0.36748(2) 0.96844(3) 0.83544(2) 0.0587(12) Uani 1 1 d G . . . .
H44 H 0.3591 0.9753 0.8081 0.070 Uiso 1 1 calc R . . . .
C45 C 0.36671(2) 0.91157(3) 0.85737(2) 0.0578(12) Uani 1 1 d G . . . .
C46 C 0.37858(2) 0.90482(4) 0.89704(2) 0.0651(13) Uani 1 1 d G . . . .
H46 H 0.3783 0.8667 0.9124 0.078 Uiso 1 1 calc R . . . .
C47 C 0.39099(2) 0.95344(4) 0.91479(2) 0.0681(14) Uani 1 1 d G . . . .
H47 H 0.3989 0.9483 0.9427 0.082 Uiso 1 1 calc R . . . .
C48 C 0.35368(2) 0.85667(3) 0.83730(2) 0.0597(12) Uani 1 1 d G . . . .
C49 C 0.32437(2) 0.82160(3) 0.78587(2) 0.0684(14) Uani 1 1 d G . . . .
H49A H 0.3112 0.8380 0.7812 0.082 Uiso 1 1 calc R . . . .
H49B H 0.3257 0.7831 0.8038 0.082 Uiso 1 1 calc R . . . .
C50 C 0.32722(2) 0.80278(3) 0.74411(2) 0.0587(12) Uani 1 1 d G . . . .
C51 C 0.31170(2) 0.80180(3) 0.70837(2) 0.0624(13) Uani 1 1 d G . . . .
H51 H 0.2994 0.8134 0.7103 0.075 Uiso 1 1 calc R . . . .
C52 C 0.31406(2) 0.78421(3) 0.67039(2) 0.0611(13) Uani 1 1 d G . . . .
H52 H 0.3033 0.7844 0.6462 0.073 Uiso 1 1 calc R . . . .
C53 C 0.33191(2) 0.76604(3) 0.66674(2) 0.0571(12) Uani 1 1 d G . . . .
C54 C 0.34740(2) 0.76779(3) 0.70288(2) 0.0601(12) Uani 1 1 d G . . . .
H54 H 0.3598 0.7568 0.7011 0.072 Uiso 1 1 calc R . . . .
C55 C 0.34502(2) 0.78503(3) 0.74084(2) 0.0598(12) Uani 1 1 d G . . . .
H55 H 0.3557 0.7848 0.7651 0.072 Uiso 1 1 calc R . . . .
C56 C 0.33425(2) 0.74862(3) 0.62399(2) 0.0702(15) Uani 1 1 d G . . . .
H56A H 0.3215 0.7449 0.6034 0.084 Uiso 1 1 calc R . . . .
H56B H 0.3413 0.7830 0.6144 0.084 Uiso 1 1 calc R . . . .
C57 C 0.36346(2) 0.68475(3) 0.63060(2) 0.0615(13) Uani 1 1 d G . . . .
C58 C 0.39729(2) 0.55188(4) 0.62608(2) 0.0769(17) Uani 1 1 d G . . . .
H58 H 0.4090 0.5469 0.6191 0.092 Uiso 1 1 calc R . . . .
C59 C 0.38865(2) 0.61170(3) 0.62095(2) 0.0716(15) Uani 1 1 d G . . . .
H59 H 0.3938 0.6461 0.6089 0.086 Uiso 1 1 calc R . . . .
C60 C 0.37235(2) 0.61952(3) 0.63403(2) 0.0662(14) Uani 1 1 d G . . . .
C61 C 0.36466(2) 0.56602(3) 0.64922(2) 0.0685(15) Uani 1 1 d G . . . .
H61 H 0.3533 0.5695 0.6575 0.082 Uiso 1 1 calc R . . . .
C62 C 0.37412(2) 0.50822(3) 0.65174(2) 0.0748(17) Uani 1 1 d G . . . .
H62 H 0.3690 0.4721 0.6621 0.090 Uiso 1 1 calc R . . . .
C63 C 0.44125(2) 0.57684(4) 0.81783(2) 0.0728(16) Uani 1 1 d G . . . .
H63 H 0.4507 0.5805 0.8032 0.087 Uiso 1 1 calc R . . . .
C64 C 0.43428(2) 0.63066(4) 0.83004(2) 0.0707(15) Uani 1 1 d G . . . .
H64 H 0.4390 0.6712 0.8247 0.085 Uiso 1 1 calc R . . . .
C65 C 0.41991(2) 0.62602(3) 0.85085(2) 0.0718(16) Uani 1 1 d G . . . .
C66 C 0.41363(2) 0.56606(4) 0.85780(2) 0.0737(16) Uani 1 1 d G . . . .
H66 H 0.4038 0.5613 0.8711 0.088 Uiso 1 1 calc R . . . .
C67 C 0.42184(2) 0.51259(4) 0.84526(2) 0.0809(19) Uani 1 1 d G . . . .
H67 H 0.4176 0.4715 0.8509 0.097 Uiso 1 1 calc R . . . .
C68 C 0.41073(2) 0.68408(3) 0.86272(2) 0.0683(15) Uani 1 1 d G . . . .
C69 C 0.41400(2) 0.79786(3) 0.88179(2) 0.0701(15) Uani 1 1 d G . . . .
H69A H 0.4239 0.8193 0.9044 0.084 Uiso 1 1 calc R . . . .
H69B H 0.4027 0.7905 0.8922 0.084 Uiso 1 1 calc R . . . .
C70 C 0.40851(2) 0.84019(3) 0.84465(2) 0.0579(12) Uani 1 1 d G . . . .
C71 C 0.39610(2) 0.81964(3) 0.80652(2) 0.0573(12) Uani 1 1 d G . . . .
H71 H 0.3909 0.7778 0.8049 0.069 Uiso 1 1 calc R . . . .
C72 C 0.39112(2) 0.85783(3) 0.77118(2) 0.0564(11) Uani 1 1 d G . . . .
H72 H 0.3832 0.8415 0.7455 0.068 Uiso 1 1 calc R . . . .
C73 C 0.39792(2) 0.92100(3) 0.77355(2) 0.0522(10) Uani 1 1 d G . . . .
C74 C 0.40973(2) 0.94322(3) 0.81137(2) 0.0545(11) Uani 1 1 d G . . . .
H74 H 0.4142 0.9861 0.8136 0.065 Uiso 1 1 calc R . . . .
C75 C 0.41502(2) 0.90304(3) 0.84588(2) 0.0576(12) Uani 1 1 d G . . . .
H75 H 0.4234 0.9189 0.8713 0.069 Uiso 1 1 calc R . . . .
C76 C 0.39233(2) 0.96288(3) 0.73495(2) 0.0589(12) Uani 1 1 d G . . . .
H76A H 0.3974 1.0065 0.7426 0.071 Uiso 1 1 calc R . . . .
H76B H 0.3983 0.9459 0.7139 0.071 Uiso 1 1 calc R . . . .
C77 C 0.36224(2) 0.93032(3) 0.68470(2) 0.0551(11) Uani 1 1 d G . . . .
C78 C 0.31155(2) 0.92314(3) 0.61539(2) 0.0643(13) Uani 1 1 d G . . . .
H78 H 0.3051 0.9128 0.5871 0.077 Uiso 1 1 calc R . . . .
C79 C 0.33147(2) 0.92182(3) 0.62881(2) 0.0630(13) Uani 1 1 d G . . . .
H79 H 0.3385 0.9101 0.6099 0.076 Uiso 1 1 calc R . . . .
C80 C 0.34097(2) 0.93761(3) 0.66976(2) 0.0554(11) Uani 1 1 d G . . . .
C81 C 0.33032(2) 0.95286(3) 0.69694(2) 0.0584(12) Uani 1 1 d G . . . .
H81 H 0.3364 0.9634 0.7254 0.070 Uiso 1 1 calc R . . . .
C82 C 0.31046(2) 0.95229(3) 0.68121(2) 0.0605(12) Uani 1 1 d G . . . .
H82 H 0.3030 0.9621 0.6997 0.073 Uiso 1 1 calc R . . . .
C83 C 0.29634(2) 0.64138(4) 0.68003(2) 0.0721(15) Uani 1 1 d G . . . .
H83 H 0.2921 0.6328 0.6508 0.086 Uiso 1 1 calc R . . . .
C84 C 0.31457(2) 0.62514(3) 0.70184(2) 0.0709(15) Uani 1 1 d G . . . .
H84 H 0.3230 0.6073 0.6876 0.085 Uiso 1 1 calc R . . . .
C85 C 0.32082(2) 0.63463(3) 0.74473(2) 0.0692(15) Uani 1 1 d G . . . .
C86 C 0.30819(2) 0.66050(4) 0.76447(2) 0.0703(16) Uani 1 1 d G . . . .
H86 H 0.3119 0.6668 0.7940 0.084 Uiso 1 1 calc R . . . .
C87 C 0.28997(2) 0.67710(4) 0.74001(2) 0.0724(16) Uani 1 1 d G . . . .
H87 H 0.2813 0.6949 0.7536 0.087 Uiso 1 1 calc R . . . .
C88 C 0.34055(2) 0.62084(3) 0.77029(2) 0.0661(14) Uani 1 1 d G . . . .
C89 C 0.36997(2) 0.55844(3) 0.77831(2) 0.0737(16) Uani 1 1 d G . . . .
H89A H 0.3715 0.5115 0.7774 0.088 Uiso 1 1 calc R . . . .
H89B H 0.3729 0.5714 0.8081 0.088 Uiso 1 1 calc R . . . .
C90 C 0.38417(2) 0.59174(3) 0.75782(2) 0.0654(14) Uani 1 1 d G . . . .
C91 C 0.39756(2) 0.55773(3) 0.74508(2) 0.0689(15) Uani 1 1 d G . . . .
H91 H 0.3980 0.5125 0.7478 0.083 Uiso 1 1 calc R . . . .
C92 C 0.41041(2) 0.58876(3) 0.72836(2) 0.0685(15) Uani 1 1 d G . . . .
H92 H 0.4196 0.5645 0.7196 0.082 Uiso 1 1 calc R . . . .
C93 C 0.41019(2) 0.65349(3) 0.72419(2) 0.0633(13) Uani 1 1 d G . . . .
C94 C 0.39643(2) 0.68895(3) 0.73706(2) 0.0607(12) Uani 1 1 d G . . . .
H94 H 0.3958 0.7340 0.7337 0.073 Uiso 1 1 calc R . . . .
C95 C 0.38364(2) 0.65722(3) 0.75491(2) 0.0630(13) Uani 1 1 d G . . . .
H95 H 0.3747 0.6809 0.7649 0.076 Uiso 1 1 calc R . . . .
C96 C 0.42429(2) 0.68794(3) 0.70548(2) 0.0720(16) Uani 1 1 d G . . . .
H96A H 0.4340 0.6572 0.7019 0.086 Uiso 1 1 calc R . . . .
H96B H 0.4174 0.7049 0.6775 0.086 Uiso 1 1 calc R . . . .
C97 C 0.42829(2) 0.80115(3) 0.72588(2) 0.0600(12) Uani 1 1 d G . . . .
C98 C 0.44917(2) 0.95646(4) 0.77523(2) 0.0604(12) Uani 1 1 d G . . . .
H98 H 0.4498 0.9995 0.7667 0.072 Uiso 1 1 calc R . . . .
C99 C 0.44018(2) 0.91108(4) 0.74565(2) 0.0613(12) Uani 1 1 d G . . . .
H99 H 0.4350 0.9230 0.7171 0.074 Uiso 1 1 calc R . . . .
C100 C 0.43879(2) 0.84873(3) 0.75791(2) 0.0571(11) Uani 1 1 d G . . . .
C101 C 0.44700(2) 0.83317(4) 0.79935(2) 0.0631(13) Uani 1 1 d G . . . .
H101 H 0.4467 0.7902 0.8084 0.076 Uiso 1 1 calc R . . . .
C102 C 0.45564(2) 0.87986(4) 0.82780(2) 0.0646(13) Uani 1 1 d G . . . .
H102 H 0.4607 0.8687 0.8565 0.078 Uiso 1 1 calc R . . . .
C113 C 0.40493(2) 1.09519(5) 0.98225(3) 0.128(4) Uani 1 1 d DG U . . .
C114 C 0.42396(2) 1.12134(5) 0.98702(3) 0.097(3) Uani 1 1 d G . . . .
C115 C 0.42027(2) 1.16947(5) 0.95592(3) 0.096(3) Uani 1 1 d DG . . . .
C116 C 0.40112(2) 1.17324(5) 0.93307(3) 0.134(5) Uani 1 1 d DG U . . .
C117 C 0.39163(2) 1.12843(5) 0.95116(3) 0.141(5) Uani 1 1 d DG U . . .
C118 C 0.39761(2) 1.05113(5) 1.00825(3) 0.229(14) Uani 1 1 d DG . . . .
H11J H 0.4084 1.0308 1.0289 0.344 Uiso 1 1 calc R . . . .
H11K H 0.3898 1.0748 1.0229 0.344 Uiso 1 1 calc R . . . .
H11L H 0.3898 1.0183 0.9904 0.344 Uiso 1 1 calc R . . . .
C119 C 0.44308(2) 1.10260(5) 1.01893(3) 0.172(7) Uani 1 1 d G . . . .
H11M H 0.4445 1.0560 1.0194 0.258 Uiso 1 1 calc GR . . . .
H11N H 0.4432 1.1176 1.0469 0.258 Uiso 1 1 calc GR . . . .
H11O H 0.4537 1.1223 1.0108 0.258 Uiso 1 1 calc GR . . . .
C120 C 0.43662(2) 1.21093(5) 0.95040(3) 0.151(6) Uani 1 1 d G . . . .
H12A H 0.4488 1.1943 0.9681 0.226 Uiso 1 1 calc GR . . . .
H12B H 0.4349 1.2550 0.9586 0.226 Uiso 1 1 calc GR . . . .
H12C H 0.4367 1.2101 0.9210 0.226 Uiso 1 1 calc GR . . . .
C121 C 0.39563(2) 1.22725(4) 0.89672(3) 0.211(10) Uani 1 1 d G U . . .
H12D H 0.4035 1.2214 0.8775 0.316 Uiso 1 1 calc GR . . . .
H12E H 0.3980 1.2698 0.9095 0.316 Uiso 1 1 calc GR . . . .
H12F H 0.3821 1.2232 0.8812 0.316 Uiso 1 1 calc GR . . . .
C122 C 0.37067(2) 1.12595(5) 0.93045(3) 0.217(11) Uani 1 1 d DG U . . .
H12G H 0.3671 1.1598 0.9093 0.325 Uiso 1 1 calc R . . . .
H12H H 0.3673 1.0843 0.9169 0.325 Uiso 1 1 calc R . . . .
H12I H 0.3638 1.1321 0.9515 0.325 Uiso 1 1 calc R . . . .
C123 C 0.39282(2) 0.39752(4) 0.57518(3) 0.117(4) Uani 1 1 d G U . . .
C124 C 0.41305(2) 0.38688(5) 0.58611(3) 0.152(6) Uani 1 1 d DG . . . .
C125 C 0.41677(2) 0.33576(5) 0.61486(3) 0.141(5) Uani 1 1 d DG . . . .
C126 C 0.39959(2) 0.31266(4) 0.61992(3) 0.121(4) Uani 1 1 d DG U . . .
C127 C 0.38496(2) 0.35230(4) 0.59731(3) 0.117(3) Uani 1 1 d DG U . . .
C128 C 0.38438(2) 0.44472(4) 0.54285(3) 0.172(8) Uani 1 1 d G U . . .
H12J H 0.3722 0.4595 0.5464 0.259 Uiso 1 1 calc GR . . . .
H12K H 0.3822 0.4252 0.5151 0.259 Uiso 1 1 calc GR . . . .
H12L H 0.3931 0.4811 0.5454 0.259 Uiso 1 1 calc GR . . . .
C129 C 0.42830(2) 0.42158(5) 0.57038(3) 0.231(12) Uani 1 1 d G U . . .
H12M H 0.4305 0.4642 0.5830 0.347 Uiso 1 1 calc GR . . . .
H12N H 0.4238 0.4256 0.5398 0.347 Uiso 1 1 calc GR . . . .
H12O H 0.4402 0.3971 0.5783 0.347 Uiso 1 1 calc GR . . . .
C130 C 0.43571(2) 0.29984(5) 0.64138(3) 0.227(12) Uani 1 1 d G U . . .
H13G H 0.4458 0.3313 0.6528 0.340 Uiso 1 1 calc GR . . . .
H13H H 0.4400 0.2701 0.6231 0.340 Uiso 1 1 calc GR . . . .
H13I H 0.4330 0.2761 0.6644 0.340 Uiso 1 1 calc GR . . . .
C131 C 0.39677(2) 0.25705(5) 0.64690(3) 0.190(9) Uani 1 1 d DG U . . .
H13J H 0.4050 0.2627 0.6755 0.286 Uiso 1 1 calc GR . . . .
H13K H 0.4001 0.2170 0.6353 0.286 Uiso 1 1 calc GR . . . .
H13L H 0.3834 0.2556 0.6473 0.286 Uiso 1 1 calc GR . . . .
C132 C 0.36408(2) 0.35030(4) 0.59311(3) 0.197(9) Uani 1 1 d DG U . . .
H13M H 0.3621 0.3425 0.6206 0.295 Uiso 1 1 calc GR . . . .
H13N H 0.3581 0.3159 0.5738 0.295 Uiso 1 1 calc GR . . . .
H13O H 0.3583 0.3912 0.5821 0.295 Uiso 1 1 calc GR . . . .
C143 C 0.24286(2) 0.97161(5) 0.58525(3) 0.101(3) Uani 1 1 d G . . . .
C144 C 0.24796(2) 1.00624(5) 0.62304(3) 0.123(4) Uani 1 1 d DG . . . .
C145 C 0.26487(2) 1.04006(4) 0.62149(3) 0.112(4) Uani 1 1 d G . . . .
C146 C 0.26927(2) 1.02800(4) 0.58289(3) 0.105(3) Uani 1 1 d G . . . .
C147 C 0.25497(2) 0.98367(5) 0.56069(3) 0.093(2) Uani 1 1 d G . . . .
C148 C 0.22484(2) 0.92648(5) 0.57268(3) 0.121(4) Uani 1 1 d G . . . .
H14J H 0.2148 0.9438 0.5840 0.181 Uiso 1 1 calc GR . . . .
H14K H 0.2284 0.8837 0.5842 0.181 Uiso 1 1 calc GR . . . .
H14L H 0.2201 0.9239 0.5421 0.181 Uiso 1 1 calc GR . . . .
C149 C 0.23778(2) 1.01005(5) 0.65462(3) 0.155(6) Uani 1 1 d DG . . . .
H14M H 0.2284 1.0448 0.6476 0.233 Uiso 1 1 calc GR . . . .
H14N H 0.2469 1.0184 0.6820 0.233 Uiso 1 1 calc GR . . . .
H14O H 0.2312 0.9695 0.6556 0.233 Uiso 1 1 calc GR . . . .
C150 C 0.27638(2) 1.08645(4) 0.65494(3) 0.147(6) Uani 1 1 d G . . . .
H15A H 0.2758 1.0725 0.6827 0.221 Uiso 1 1 calc GR . . . .
H15B H 0.2710 1.1295 0.6493 0.221 Uiso 1 1 calc GR . . . .
H15C H 0.2897 1.0870 0.6542 0.221 Uiso 1 1 calc GR . . . .
C151 C 0.28480(2) 1.05645(4) 0.56999(3) 0.146(5) Uani 1 1 d G . . . .
H15D H 0.2960 1.0609 0.5944 0.219 Uiso 1 1 calc GR . . . .
H15E H 0.2809 1.0987 0.5578 0.219 Uiso 1 1 calc GR . . . .
H15F H 0.2880 1.0290 0.5491 0.219 Uiso 1 1 calc GR . . . .
C152 C 0.25348(2) 0.95457(5) 0.51731(3) 0.124(4) Uani 1 1 d G . . . .
H15G H 0.2660 0.9562 0.5120 0.186 Uiso 1 1 calc GR . . . .
H15H H 0.2442 0.9790 0.4957 0.186 Uiso 1 1 calc GR . . . .
H15I H 0.2493 0.9100 0.5167 0.186 Uiso 1 1 calc GR . . . .
C153 C 0.24097(2) 0.62573(5) 0.69492(3) 0.085(2) Uani 1 1 d G . . . .
C154 C 0.22910(2) 0.67950(5) 0.67948(3) 0.096(3) Uani 1 1 d DG . . . .
C155 C 0.22564(2) 0.68478(5) 0.63483(3) 0.105(3) Uani 1 1 d DG . . . .
C156 C 0.23525(2) 0.63246(5) 0.62374(3) 0.117(4) Uani 1 1 d G . . . .
C157 C 0.24441(2) 0.59635(5) 0.65737(3) 0.104(3) Uani 1 1 d G . . . .
C158 C 0.24821(2) 0.59810(5) 0.73769(3) 0.110(3) Uani 1 1 d G . . . .
H15J H 0.2599 0.5738 0.7397 0.165 Uiso 1 1 calc GR . . . .
H15K H 0.2385 0.5696 0.7431 0.165 Uiso 1 1 calc GR . . . .
H15L H 0.2510 0.6326 0.7584 0.165 Uiso 1 1 calc GR . . . .
C159 C 0.22120(2) 0.72038(6) 0.70619(3) 0.141(5) Uani 1 1 d DG . . . .
H15M H 0.2280 0.7123 0.7357 0.212 Uiso 1 1 calc GR . . . .
H15N H 0.2076 0.7109 0.7012 0.212 Uiso 1 1 calc GR . . . .
H15O H 0.2228 0.7653 0.6996 0.212 Uiso 1 1 calc GR . . . .
C160 C 0.21325(2) 0.73346(6) 0.60518(3) 0.162(7) Uani 1 1 d G . . . .
H16A H 0.2078 0.7634 0.6213 0.243 Uiso 1 1 calc GR . . . .
H16B H 0.2029 0.7113 0.5846 0.243 Uiso 1 1 calc GR . . . .
H16C H 0.2211 0.7570 0.5906 0.243 Uiso 1 1 calc GR . . . .
C161 C 0.23600(2) 0.61297(5) 0.57635(3) 0.189(10) Uani 1 1 d G . . . .
H16D H 0.2310 0.6484 0.5571 0.284 Uiso 1 1 calc GR . . . .
H16E H 0.2282 0.5748 0.5670 0.284 Uiso 1 1 calc GR . . . .
H16F H 0.2493 0.6041 0.5768 0.284 Uiso 1 1 calc GR . . . .
C162 C 0.25676(2) 0.53742(5) 0.66107(3) 0.165(7) Uani 1 1 d G . . . .
H16G H 0.2600 0.5307 0.6347 0.248 Uiso 1 1 calc GR . . . .
H16H H 0.2498 0.5002 0.6669 0.248 Uiso 1 1 calc GR . . . .
H16I H 0.2685 0.5431 0.6840 0.248 Uiso 1 1 calc GR . . . .
C163 C 0.31722(2) 0.93724(5) 0.34663(3) 0.116(4) Uani 1 1 d G . . . .
C166 C 0.31825(2) 1.01421(4) 0.46693(3) 0.202(10) Uani 1 1 d G . . . .
C167 C 0.39670(2) 0.67938(4) 0.52425(2) 0.238(12) Uani 1 1 d DG U . . .
O37 O 0.38633(2) 0.96452(3) 0.60209(2) 0.156(4) Uani 1 1 d DG . . . .
S11 S 0.37285(2) 1.02165(3) 0.60390(2) 0.097(2) Uani 0.526(12) 1 d DG U P F 1
C173 C 0.38642(2) 1.07304(3) 0.64623(2) 0.149(5) Uani 0.526(12) 1 d DG U P F 1
H17A H 0.3786 1.1101 0.6489 0.224 Uiso 0.526(12) 1 calc R . P F 1
H17B H 0.3899 1.0490 0.6726 0.224 Uiso 0.526(12) 1 calc R . P F 1
H17C H 0.3981 1.0876 0.6399 0.224 Uiso 0.526(12) 1 calc R . P F 1
C174 C 0.37051(2) 1.06690(4) 0.55937(2) 0.232(12) Uani 0.526(12) 1 d DG U P F 1
H17D H 0.3783 1.1057 0.5666 0.349 Uiso 0.526(12) 1 calc GR . P F 1
H17E H 0.3571 1.0787 0.5474 0.349 Uiso 0.526(12) 1 calc GR . P F 1
H17F H 0.3749 1.0420 0.5388 0.349 Uiso 0.526(12) 1 calc GR . P F 1
S21 S 0.38615(2) 1.03102(3) 0.59486(2) 0.191(6) Uani 0.474(12) 1 d DG U P F 2
C273 C 0.38752(2) 1.07341(3) 0.64248(2) 0.149(5) Uani 0.474(12) 1 d DG . P F 2
H27A H 0.3854 1.0436 0.6635 0.224 Uiso 0.474(12) 1 calc GR . P F 2
H27B H 0.3777 1.1067 0.6370 0.224 Uiso 0.474(12) 1 calc GR . P F 2
H27C H 0.4002 1.0931 0.6530 0.224 Uiso 0.474(12) 1 calc GR . P F 2
C274 C 0.36774(2) 1.06981(4) 0.55545(2) 0.232(12) Uani 0.474(12) 1 d DG . P F 2
H27D H 0.3704 1.1157 0.5558 0.349 Uiso 0.474(12) 1 calc R . P F 2
H27E H 0.3673 1.0522 0.5279 0.349 Uiso 0.474(12) 1 calc R . P F 2
H27F H 0.3554 1.0628 0.5610 0.349 Uiso 0.474(12) 1 calc R . P F 2
C175 C 0.34575(2) 0.80632(3) 0.52307(2) 0.283(16) Uani 1 1 d DG U . . .
H17G H 0.3338 0.8283 0.5087 0.424 Uiso 1 1 calc R . . . .
H17H H 0.3532 0.7988 0.5032 0.424 Uiso 1 1 calc R . . . .
H17I H 0.3428 0.7653 0.5340 0.424 Uiso 1 1 calc R . . . .
C176 C 0.33321(2) 0.65485(5) 0.97018(3) 0.215(10) Uani 1 1 d DG U . . .
C177 C 0.32727(2) 0.82131(5) 0.91026(3) 0.182(8) Uani 1 1 d DG U . . .
O38 O 0.35676(2) 0.84565(3) 0.55760(2) 0.147(4) Uani 1 1 d DG . . . .
H38A H 0.3508 0.8796 0.5586 0.221 Uiso 1 1 d DG . . . .
O39 O 0.42556(2) 0.89188(4) 0.62504(2) 0.188(6) Uani 1 1 d G . . . .
H39A H 0.4341 0.8612 0.6269 0.282 Uiso 1 1 d G . . . .
H39B H 0.4293 0.9164 0.6476 0.282 Uiso 1 1 d G . . . .
O40 O 0.35150(2) 0.65803(5) 0.96119(3) 0.163(4) Uani 1 1 d DG U . . .
O41 O 0.32721(2) 0.75919(4) 0.88863(2) 0.190(5) Uani 1 1 d DG U . . .
C178 C 0.32253(2) 0.54590(4) 0.85650(3) 0.154(11) Uani 0.58(2) 1 d DG U P E 1
O42 O 0.32468(2) 0.61452(4) 0.86637(2) 0.139(7) Uani 0.58(2) 1 d DG U P E 1
C278 C 0.33222(2) 0.51382(4) 0.85034(3) 0.129(12) Uani 0.42(2) 1 d DG U P E 2
O42' O 0.33827(2) 0.57176(4) 0.87574(2) 0.159(11) Uani 0.42(2) 1 d DG U P E 2
C179 C 0.32805(2) 0.42770(4) 0.70143(3) 0.187(8) Uani 1 1 d DG U . . .
H17J H 0.3321 0.3908 0.6878 0.281 Uiso 1 1 calc GR . . . .
H17K H 0.3143 0.4345 0.6895 0.281 Uiso 1 1 calc GR . . . .
H17L H 0.3309 0.4197 0.7316 0.281 Uiso 1 1 calc GR . . . .
O43 O 0.38978(2) 0.60494(4) 0.93801(2) 0.283(11) Uani 1 1 d G U . . .
O44 O 0.33773(2) 0.48091(3) 0.69486(2) 0.116(2) Uani 1 1 d DG U . . .
H44A H 0.3322 0.4965 0.6712 0.173 Uiso 1 1 calc DGR . . . .

loop_
_atom_site_aniso_label
_atom_site_aniso_U_11
_atom_site_aniso_U_22
_atom_site_aniso_U_33
_atom_site_aniso_U_23
_atom_site_aniso_U_13
_atom_site_aniso_U_12
Ba1 0.0801(2) 0.0711(2) 0.05137(19) 0.00255(14) 0.02079(16) 0.00314(16)
Ba2 0.0860(3) 0.0763(3) 0.0567(2) 0.00855(16) 0.01113(18) -0.01465(18)
Rh1 0.0534(2) 0.0639(3) 0.0715(3) -0.00359(19) 0.00633(19) -0.01243(17)
Rh2 0.0882(3) 0.0624(3) 0.0514(2) -0.01488(17) 0.0182(2) -0.0098(2)
Rh3 0.1222(5) 0.0598(3) 0.0663(3) -0.0148(2) 0.0103(3) 0.0204(3)
Rh4 0.0856(4) 0.0608(3) 0.0823(3) 0.0026(2) 0.0093(3) 0.0122(2)
Rh5 0.0558(3) 0.0720(3) 0.0739(3) -0.0106(2) -0.0077(2) 0.01062(19)
Rh6 0.0542(3) 0.0920(4) 0.0692(3) 0.0024(2) 0.0038(2) -0.0205(2)
N1 0.064(3) 0.048(2) 0.067(3) 0.0011(19) 0.013(2) -0.0046(19)
N2 0.062(3) 0.067(3) 0.057(2) -0.007(2) 0.001(2) -0.011(2)
N3 0.072(3) 0.077(3) 0.048(2) -0.006(2) 0.009(2) -0.014(2)
N4 0.071(3) 0.054(2) 0.065(3) -0.006(2) 0.017(2) -0.003(2)
N5 0.098(4) 0.065(3) 0.083(4) -0.005(3) 0.011(3) 0.010(3)
N6 0.093(4) 0.084(4) 0.085(4) -0.016(3) 0.015(3) 0.018(3)
N7 0.085(4) 0.076(4) 0.081(4) -0.009(3) 0.010(3) 0.016(3)
N8 0.093(4) 0.066(3) 0.070(3) -0.005(2) 0.016(3) 0.007(3)
N9 0.060(3) 0.065(3) 0.063(3) -0.001(2) -0.001(2) -0.002(2)
N10 0.054(3) 0.091(4) 0.075(3) -0.009(3) 0.011(2) 0.003(2)
N11 0.056(3) 0.110(5) 0.074(3) -0.011(3) 0.015(2) -0.010(3)
N12 0.060(3) 0.072(3) 0.068(3) -0.010(2) -0.003(2) -0.008(2)
N13 0.077(3) 0.062(3) 0.046(2) -0.0091(19) 0.015(2) -0.003(2)
N14 0.059(2) 0.064(3) 0.061(2) -0.007(2) 0.010(2) 0.000(2)
N15 0.074(3) 0.061(3) 0.058(3) -0.010(2) 0.004(2) 0.004(2)
N16 0.090(4) 0.056(3) 0.064(3) -0.007(2) 0.010(3) 0.008(2)
N17 0.079(3) 0.059(3) 0.072(3) 0.002(2) 0.011(3) 0.001(2)
N18 0.072(3) 0.057(3) 0.056(2) 0.000(2) 0.003(2) 0.003(2)
N19 0.052(2) 0.053(2) 0.060(2) 0.0010(19) 0.0129(18) 0.0023(18)
N20 0.057(2) 0.062(3) 0.060(3) -0.004(2) 0.004(2) 0.002(2)
N21 0.064(3) 0.074(3) 0.065(3) 0.005(2) 0.006(2) -0.021(2)
N22 0.070(3) 0.060(3) 0.072(3) 0.006(2) 0.003(2) -0.009(2)
N23 0.066(3) 0.071(3) 0.065(3) -0.009(2) 0.007(2) -0.001(2)
N24 0.057(2) 0.058(3) 0.065(3) 0.001(2) 0.012(2) -0.0040(19)
O1 0.074(3) 0.059(2) 0.064(2) 0.0015(18) 0.0135(19) -0.0027(19)
O2 0.085(3) 0.064(2) 0.069(2) -0.002(2) 0.017(2) 0.004(2)
O3 0.079(3) 0.066(3) 0.083(3) 0.001(2) 0.010(2) 0.001(2)
O4 0.061(2) 0.079(3) 0.062(2) -0.006(2) 0.0156(18) 0.0048(19)
O5 0.068(2) 0.078(3) 0.063(2) 0.003(2) 0.0012(19) -0.010(2)
O6 0.074(3) 0.074(3) 0.051(2) 0.0000(18) 0.0121(19) -0.001(2)
C103 0.070(6) 0.118(8) 0.103(7) 0.012(6) -0.011(5) -0.030(6)
C104 0.058(5) 0.111(7) 0.087(6) 0.020(6) 0.008(4) -0.009(5)
C105 0.053(5) 0.064(6) 0.084(6) 0.006(5) 0.023(4) -0.008(4)
C106 0.059(5) 0.072(7) 0.093(8) 0.017(6) 0.020(5) -0.009(5)
C107 0.083(8) 0.115(11) 0.112(13) -0.067(10) 0.038(8) -0.046(8)
C108 0.108(11) 0.180(17) 0.116(11) -0.031(12) -0.029(9) -0.039(11)
C109 0.064(7) 0.142(14) 0.175(18) 0.056(12) 0.024(9) 0.016(8)
C110 0.090(9) 0.165(15) 0.147(14) -0.051(12) 0.066(10) -0.041(10)
C111 0.088(9) 0.21(2) 0.192(19) 0.117(17) 0.015(11) -0.038(11)
C112 0.163(18) 0.139(16) 0.20(2) -0.058(15) 0.053(16) -0.087(14)
C203 0.062(8) 0.091(10) 0.104(10) 0.023(8) -0.003(8) -0.011(8)
C204 0.065(9) 0.099(10) 0.111(11) 0.016(10) 0.001(9) -0.008(8)
C205 0.070(14) 0.11(2) 0.087(15) -0.002(17) 0.020(11) -0.021(16)
C206 0.054(9) 0.077(11) 0.056(11) -0.015(10) 0.008(8) -0.020(8)
C207 0.059(9) 0.082(12) 0.047(9) 0.000(9) 0.001(7) -0.033(8)
C208 0.113(18) 0.15(2) 0.15(2) 0.054(18) -0.030(16) -0.015(18)
C209 0.22(5) 0.23(5) 0.29(6) -0.02(4) 0.07(4) 0.01(4)
C210 0.13(3) 0.24(4) 0.26(4) -0.06(3) 0.03(3) -0.07(3)
C211 0.069(13) 0.112(19) 0.19(3) 0.043(19) 0.033(16) -0.033(13)
C212 0.115(19) 0.14(2) 0.087(16) -0.021(16) -0.015(14) -0.071(18)
C133 0.108(7) 0.105(7) 0.115(8) 0.036(6) 0.017(6) 0.021(6)
C134 0.106(7) 0.102(7) 0.134(7) 0.025(6) 0.023(6) 0.016(6)
C135 0.097(7) 0.092(7) 0.133(8) 0.018(6) -0.009(7) -0.002(6)
C136 0.155(14) 0.133(13) 0.085(8) 0.004(9) -0.011(9) 0.081(12)
C137 0.076(6) 0.065(6) 0.091(7) 0.014(6) 0.005(5) 0.014(5)
C138 0.161(15) 0.151(15) 0.161(16) -0.030(13) 0.060(13) 0.039(12)
C139 0.109(12) 0.169(16) 0.190(17) 0.041(14) 0.060(12) 0.019(12)
C140 0.19(2) 0.135(18) 0.26(3) -0.01(2) -0.07(2) -0.048(19)
C141 0.23(3) 0.26(3) 0.14(2) 0.04(2) 0.03(2) 0.05(3)
C142 0.145(16) 0.110(13) 0.22(2) 0.098(16) 0.053(15) 0.019(11)
C233 0.093(8) 0.078(8) 0.103(9) -0.011(8) 0.017(7) 0.036(7)
C234 0.108(8) 0.104(8) 0.133(9) 0.019(8) 0.017(8) 0.013(8)
C235 0.105(10) 0.101(10) 0.131(10) 0.020(9) 0.015(9) 0.007(9)
C236 0.066(10) 0.066(10) 0.064(10) -0.016(8) 0.005(8) -0.002(8)
C237 0.109(17) 0.084(17) 0.16(2) 0.035(15) 0.007(15) -0.023(13)
C238 0.18(2) 0.096(15) 0.137(19) -0.057(14) 0.038(16) 0.054(15)
C239 0.13(2) 0.16(2) 0.18(2) 0.03(2) 0.04(2) 0.03(2)
C240 0.10(2) 0.15(3) 0.19(3) 0.04(3) 0.03(2) -0.02(2)
C241 0.15(3) 0.22(3) 0.067(15) -0.02(2) -0.007(16) 0.07(3)
C242 0.16(3) 0.16(3) 0.19(3) 0.11(3) 0.00(3) -0.03(2)
S2 0.132(3) 0.108(3) 0.125(3) -0.032(2) -0.019(3) 0.014(2)
O10 0.079(4) 0.093(5) 0.086(5) -0.014(4) 0.003(4) -0.013(4)
O11 0.127(9) 0.122(9) 0.194(14) -0.017(9) -0.031(10) -0.013(7)
O12 0.210(17) 0.155(12) 0.153(12) -0.003(10) -0.023(12) 0.031(12)
C164 0.137(12) 0.138(12) 0.108(10) 0.002(9) 0.001(9) 0.034(10)
F4 0.203(16) 0.30(2) 0.172(13) 0.013(14) 0.022(12) 0.079(16)
F5 0.217(17) 0.35(3) 0.178(14) -0.056(16) 0.022(13) 0.084(18)
F6 0.34(3) 0.30(2) 0.206(17) -0.126(17) 0.005(17) 0.05(2)
S2' 0.132(10) 0.114(9) 0.116(9) -0.046(7) -0.014(8) -0.020(7)
O10' 0.094(16) 0.107(18) 0.100(16) -0.015(14) 0.010(14) -0.008(13)
O11' 0.11(2) 0.16(3) 0.15(3) 0.01(2) -0.04(2) -0.05(2)
O12' 0.15(3) 0.15(3) 0.17(3) 0.02(3) 0.00(3) -0.01(2)
C264 0.12(2) 0.11(2) 0.12(2) -0.020(16) 0.030(16) 0.016(16)
F4' 0.19(3) 0.20(3) 0.16(3) 0.05(2) 0.04(2) 0.08(3)
F5' 0.128(19) 0.20(3) 0.070(12) -0.033(14) 0.000(12) 0.051(19)
F6' 0.19(3) 0.21(3) 0.17(3) -0.08(2) 0.06(2) 0.03(2)
S3 0.120(3) 0.133(4) 0.089(2) 0.009(2) 0.037(2) 0.020(3)
O13 0.096(7) 0.111(8) 0.116(8) 0.004(7) 0.033(6) -0.001(6)
O14 0.166(14) 0.175(14) 0.107(10) 0.021(10) 0.020(10) -0.016(12)
O15 0.189(14) 0.150(12) 0.140(11) 0.026(9) 0.083(11) 0.070(11)
C165 0.147(12) 0.152(12) 0.137(11) 0.002(10) 0.039(10) 0.025(10)
F7 0.204(19) 0.26(2) 0.159(15) -0.002(14) 0.013(13) 0.080(16)
F8 0.206(14) 0.211(14) 0.156(11) -0.014(11) 0.095(11) -0.013(12)
F9 0.158(10) 0.196(13) 0.124(8) -0.017(8) 0.058(8) 0.037(9)
S3' 0.111(6) 0.114(6) 0.153(8) 0.010(5) 0.040(5) 0.020(5)
O13' 0.17(2) 0.27(3) 0.16(2) 0.04(2) 0.11(2) 0.07(2)
O14' 0.25(3) 0.26(3) 0.20(3) 0.03(3) 0.01(3) -0.01(3)
O15' 0.20(3) 0.23(3) 0.25(3) -0.01(3) 0.13(3) 0.00(2)
C265 0.124(12) 0.152(13) 0.127(12) 0.011(11) 0.054(11) 0.016(11)
F7' 0.104(11) 0.144(13) 0.072(8) 0.011(8) 0.007(7) 0.017(9)
F8' 0.119(12) 0.154(14) 0.155(14) 0.026(12) 0.067(11) 0.002(11)
F9' 0.31(4) 0.24(3) 0.29(4) 0.07(3) 0.04(3) 0.09(3)
S6 0.129(3) 0.156(4) 0.0619(18) -0.007(2) 0.0046(18) -0.032(3)
O22 0.094(5) 0.078(5) 0.048(3) -0.001(3) 0.003(3) -0.016(4)
O23 0.218(18) 0.36(3) 0.085(8) 0.068(13) 0.060(10) -0.063(18)
O24 0.39(3) 0.32(3) 0.170(18) -0.115(19) 0.02(2) -0.01(2)
C168 0.093(9) 0.149(13) 0.142(12) 0.039(11) -0.047(9) -0.023(9)
F16 0.172(12) 0.221(16) 0.172(12) 0.065(11) 0.025(10) -0.053(11)
F17 0.208(15) 0.260(19) 0.122(9) 0.060(11) 0.008(9) -0.054(14)
F18 0.237(18) 0.153(12) 0.212(16) 0.065(11) -0.023(13) -0.020(12)
S6' 0.241(13) 0.146(8) 0.122(8) 0.019(6) 0.074(8) -0.088(8)
O22' 0.19(2) 0.128(15) 0.132(16) 0.001(13) 0.018(14) 0.005(15)
O23' 0.26(3) 0.15(2) 0.129(19) 0.063(16) 0.07(2) -0.04(2)
O24' 0.157(15) 0.091(11) 0.102(11) 0.064(10) -0.002(11) -0.006(10)
C268 0.33(3) 0.31(3) 0.29(3) -0.018(19) 0.068(19) 0.003(19)
F16' 0.144(12) 0.091(8) 0.064(6) 0.027(6) 0.042(7) -0.026(8)
F17' 0.33(5) 0.36(5) 0.39(5) -0.07(4) 0.13(4) 0.03(3)
F18' 0.26(3) 0.19(2) 0.091(12) 0.013(13) -0.002(15) -0.09(2)
O7 0.082(3) 0.095(4) 0.092(3) 0.018(3) 0.014(3) -0.023(3)
O8 0.130(6) 0.113(5) 0.169(8) 0.031(5) 0.071(6) 0.023(5)
O9 0.103(5) 0.130(6) 0.120(5) 0.016(4) 0.008(4) -0.048(4)
O16 0.130(7) 0.238(13) 0.145(8) -0.007(8) 0.039(6) -0.069(8)
O17 0.235(16) 0.269(18) 0.136(9) -0.076(11) -0.014(10) -0.007(13)
O18 0.182(11) 0.243(15) 0.118(7) 0.021(8) -0.016(7) 0.031(10)
O19 0.200(10) 0.134(7) 0.158(8) -0.018(6) 0.068(7) 0.028(7)
O20 0.174(8) 0.156(7) 0.161(7) -0.001(6) 0.108(7) 0.004(6)
O21 0.36(2) 0.249(17) 0.306(19) 0.074(15) 0.246(19) 0.059(16)
S1 0.0818(11) 0.1002(14) 0.0988(13) 0.0163(11) 0.0213(10) -0.0237(10)
S4 0.127(3) 0.177(4) 0.124(2) 0.018(2) -0.003(2) -0.016(2)
S5 0.265(6) 0.143(3) 0.155(3) 0.024(3) 0.124(4) 0.016(3)
F1 0.131(5) 0.179(7) 0.164(7) 0.082(6) 0.052(5) -0.011(5)
F2 0.141(6) 0.255(11) 0.092(4) 0.022(5) 0.020(4) -0.038(7)
F3 0.148(6) 0.201(9) 0.129(6) 0.020(6) 0.054(5) 0.039(6)
F10 0.34(2) 0.227(15) 0.216(15) -0.019(12) 0.039(16) -0.047(15)
F11 0.37(3) 0.35(3) 0.27(2) 0.031(19) 0.17(2) -0.11(2)
F12 0.35(3) 0.41(3) 0.144(10) 0.079(14) 0.033(13) 0.10(2)
F13 0.31(2) 0.36(2) 0.31(2) 0.024(18) 0.090(19) 0.013(19)
F14 0.56(3) 0.36(2) 0.166(12) -0.020(13) 0.143(18) -0.02(2)
F15 0.46(3) 0.175(12) 0.39(2) -0.045(14) 0.13(2) 0.062(16)
C1 0.070(3) 0.056(3) 0.059(3) -0.010(2) 0.015(3) -0.009(2)
C2 0.077(4) 0.060(3) 0.057(3) -0.014(2) 0.009(3) -0.016(3)
C3 0.079(4) 0.071(4) 0.049(3) 0.001(3) -0.013(3) -0.013(3)
C4 0.090(5) 0.074(4) 0.070(4) 0.003(3) 0.001(3) -0.008(3)
C5 0.127(7) 0.082(5) 0.071(4) 0.021(4) 0.008(5) -0.009(5)
C6 0.146(9) 0.098(6) 0.061(4) 0.018(4) -0.008(5) -0.019(6)
C7 0.115(6) 0.095(5) 0.049(3) 0.003(3) 0.007(3) -0.009(4)
C8 0.089(4) 0.069(4) 0.047(3) 0.000(3) 0.000(3) -0.013(3)
C9 0.071(3) 0.050(3) 0.071(3) -0.007(2) 0.020(3) -0.008(2)
C10 0.084(4) 0.067(4) 0.089(5) 0.002(3) 0.026(4) 0.016(3)
C11 0.109(6) 0.072(4) 0.098(5) 0.025(4) 0.038(5) 0.026(4)
C12 0.114(6) 0.075(4) 0.086(5) 0.020(4) 0.029(5) 0.011(4)
C13 0.084(4) 0.060(3) 0.083(4) 0.015(3) 0.027(3) 0.002(3)
C14 0.067(3) 0.052(3) 0.066(3) 0.001(2) 0.012(3) -0.005(2)
C15 0.092(5) 0.069(4) 0.076(4) -0.012(3) 0.010(4) 0.014(3)
C16 0.099(5) 0.065(4) 0.085(5) -0.006(3) 0.026(4) 0.019(4)
C17 0.100(6) 0.089(5) 0.092(5) 0.002(4) 0.023(4) 0.030(5)
C18 0.120(8) 0.103(7) 0.125(8) 0.027(6) 0.046(6) 0.034(6)
C19 0.118(8) 0.128(9) 0.144(10) 0.017(8) 0.060(8) 0.010(7)
C20 0.111(7) 0.128(9) 0.115(8) 0.016(7) 0.034(6) 0.006(6)
C21 0.098(6) 0.089(6) 0.116(7) 0.006(5) 0.017(5) 0.007(5)
C22 0.081(4) 0.086(5) 0.088(5) 0.000(4) 0.025(4) 0.022(4)
C23 0.090(5) 0.057(3) 0.091(5) 0.002(3) 0.014(4) 0.011(3)
C24 0.099(6) 0.094(5) 0.093(5) 0.015(4) 0.023(5) 0.016(5)
C25 0.116(8) 0.098(6) 0.125(8) 0.018(6) 0.027(7) -0.008(5)
C26 0.107(8) 0.140(10) 0.139(11) 0.020(8) 0.014(7) -0.004(7)
C27 0.096(6) 0.092(6) 0.150(10) -0.013(6) 0.003(6) 0.001(5)
C28 0.108(6) 0.066(4) 0.086(5) 0.000(4) 0.010(4) 0.011(4)
C29 0.051(3) 0.083(4) 0.071(4) -0.011(3) 0.009(3) -0.007(3)
C30 0.048(3) 0.081(4) 0.068(3) -0.004(3) 0.005(2) -0.004(3)
C31 0.060(3) 0.079(4) 0.057(3) 0.002(3) 0.002(2) -0.008(3)
C32 0.093(5) 0.076(4) 0.065(4) -0.011(3) -0.001(3) -0.007(3)
C33 0.115(6) 0.096(6) 0.068(4) -0.021(4) 0.007(4) -0.004(5)
C34 0.108(6) 0.107(6) 0.057(3) -0.019(4) 0.008(4) -0.001(5)
C35 0.081(4) 0.083(4) 0.061(3) 0.000(3) 0.002(3) -0.005(3)
C36 0.066(3) 0.072(4) 0.056(3) -0.005(3) -0.002(2) 0.002(3)
C37 0.054(3) 0.109(6) 0.078(4) -0.024(4) 0.011(3) 0.004(3)
C38 0.068(4) 0.140(8) 0.094(6) -0.028(5) 0.015(4) 0.022(4)
C39 0.099(6) 0.154(10) 0.085(6) -0.031(6) 0.028(5) 0.017(6)
C40 0.088(6) 0.162(10) 0.099(6) -0.026(7) 0.038(5) 0.008(6)
C41 0.076(5) 0.139(8) 0.087(5) -0.022(5) 0.031(4) -0.003(5)
C42 0.057(3) 0.111(6) 0.086(5) -0.020(4) 0.020(3) -0.004(3)
C43 0.065(3) 0.054(3) 0.053(3) 0.002(2) 0.012(2) 0.001(2)
C44 0.063(3) 0.061(3) 0.050(2) -0.002(2) 0.013(2) 0.001(2)
C45 0.064(3) 0.058(3) 0.051(3) -0.006(2) 0.016(2) -0.005(2)
C46 0.085(4) 0.059(3) 0.051(3) -0.004(2) 0.019(3) -0.004(3)
C47 0.085(4) 0.069(3) 0.046(3) -0.002(2) 0.012(3) -0.007(3)
C48 0.067(3) 0.063(3) 0.051(3) -0.002(2) 0.019(2) -0.005(2)
C49 0.059(3) 0.078(4) 0.067(3) -0.009(3) 0.017(3) -0.011(3)
C50 0.053(3) 0.056(3) 0.065(3) -0.002(2) 0.014(2) -0.008(2)
C51 0.047(3) 0.065(3) 0.069(3) 0.001(3) 0.007(2) -0.003(2)
C52 0.057(3) 0.057(3) 0.058(3) 0.001(2) -0.001(2) -0.004(2)
C53 0.061(3) 0.045(2) 0.056(3) 0.002(2) 0.002(2) 0.002(2)
C54 0.052(3) 0.066(3) 0.057(3) 0.004(2) 0.007(2) 0.005(2)
C55 0.052(3) 0.064(3) 0.058(3) 0.001(2) 0.006(2) -0.002(2)
C56 0.068(3) 0.073(4) 0.061(3) 0.004(3) 0.004(3) 0.007(3)
C57 0.072(3) 0.053(3) 0.053(3) -0.004(2) 0.007(2) -0.001(2)
C58 0.091(5) 0.068(4) 0.068(4) -0.014(3) 0.017(3) 0.005(3)
C59 0.085(4) 0.061(3) 0.068(3) -0.011(3) 0.022(3) 0.003(3)
C60 0.076(4) 0.060(3) 0.057(3) -0.009(2) 0.009(3) 0.001(3)
C61 0.076(4) 0.059(3) 0.062(3) 0.000(3) 0.006(3) 0.005(3)
C62 0.084(4) 0.064(4) 0.065(3) -0.006(3) 0.002(3) 0.001(3)
C63 0.085(4) 0.061(3) 0.066(3) 0.010(3) 0.011(3) 0.005(3)
C64 0.077(4) 0.056(3) 0.070(3) 0.005(3) 0.007(3) 0.002(3)
C65 0.078(4) 0.059(3) 0.064(3) 0.005(3) -0.002(3) 0.004(3)
C66 0.088(4) 0.061(3) 0.069(4) 0.003(3) 0.017(3) 0.000(3)
C67 0.096(5) 0.058(4) 0.079(4) 0.009(3) 0.009(4) -0.001(3)
C68 0.078(4) 0.063(3) 0.055(3) 0.001(2) 0.003(3) 0.004(3)
C69 0.081(4) 0.062(3) 0.058(3) -0.013(3) 0.006(3) -0.004(3)
C70 0.063(3) 0.057(3) 0.048(3) -0.007(2) 0.008(2) 0.000(2)
C71 0.060(3) 0.053(3) 0.054(3) -0.008(2) 0.009(2) -0.006(2)
C72 0.060(3) 0.055(3) 0.052(3) -0.006(2) 0.012(2) -0.007(2)
C73 0.045(2) 0.060(3) 0.051(2) -0.003(2) 0.0111(19) -0.005(2)
C74 0.050(2) 0.053(3) 0.057(3) -0.006(2) 0.008(2) -0.005(2)
C75 0.056(3) 0.056(3) 0.053(3) -0.012(2) 0.002(2) -0.005(2)
C76 0.056(3) 0.065(3) 0.053(3) 0.002(2) 0.012(2) -0.007(2)
C77 0.061(3) 0.059(3) 0.044(2) 0.007(2) 0.014(2) 0.006(2)
C78 0.063(3) 0.067(3) 0.052(3) -0.005(2) -0.001(2) 0.002(3)
C79 0.063(3) 0.071(3) 0.051(3) -0.004(2) 0.009(2) 0.002(3)
C80 0.063(3) 0.054(3) 0.044(2) 0.000(2) 0.008(2) 0.001(2)
C81 0.054(3) 0.063(3) 0.052(3) -0.005(2) 0.005(2) 0.003(2)
C82 0.052(3) 0.067(3) 0.056(3) -0.009(2) 0.005(2) 0.004(2)
C83 0.064(3) 0.082(4) 0.064(3) 0.001(3) 0.008(3) -0.014(3)
C84 0.073(4) 0.070(4) 0.065(3) 0.001(3) 0.012(3) -0.012(3)
C85 0.067(3) 0.071(4) 0.062(3) 0.005(3) 0.006(3) -0.018(3)
C86 0.072(4) 0.074(4) 0.056(3) 0.002(3) 0.004(3) -0.020(3)
C87 0.065(3) 0.078(4) 0.070(4) 0.003(3) 0.011(3) -0.012(3)
C88 0.072(3) 0.063(3) 0.056(3) 0.003(2) 0.007(3) -0.016(3)
C89 0.074(4) 0.061(3) 0.077(4) 0.014(3) 0.007(3) 0.002(3)
C90 0.072(3) 0.053(3) 0.059(3) 0.000(2) -0.002(3) 0.002(2)
C91 0.079(4) 0.053(3) 0.064(3) -0.006(2) 0.002(3) 0.000(3)
C92 0.071(3) 0.061(3) 0.065(3) -0.011(3) 0.006(3) 0.008(3)
C93 0.069(3) 0.062(3) 0.051(3) -0.011(2) 0.004(2) 0.004(2)
C94 0.070(3) 0.051(3) 0.057(3) -0.004(2) 0.010(2) 0.002(2)
C95 0.076(3) 0.049(3) 0.058(3) -0.001(2) 0.008(3) 0.002(2)
C96 0.081(4) 0.065(4) 0.071(4) -0.018(3) 0.024(3) 0.000(3)
C97 0.068(3) 0.055(3) 0.060(3) -0.005(2) 0.023(3) -0.007(2)
C98 0.057(3) 0.058(3) 0.064(3) 0.007(2) 0.013(2) -0.004(2)
C99 0.057(3) 0.063(3) 0.064(3) 0.003(2) 0.017(2) -0.002(2)
C100 0.056(3) 0.057(3) 0.056(3) 0.000(2) 0.012(2) 0.003(2)
C101 0.068(3) 0.054(3) 0.063(3) 0.004(2) 0.011(3) -0.004(2)
C102 0.061(3) 0.063(3) 0.061(3) 0.005(2) 0.003(2) -0.001(2)
C113 0.220(12) 0.100(6) 0.097(6) -0.031(5) 0.100(8) -0.031(7)
C114 0.133(7) 0.084(5) 0.066(4) -0.026(4) 0.016(4) 0.004(5)
C115 0.151(8) 0.065(4) 0.083(5) -0.027(4) 0.049(5) -0.025(5)
C116 0.171(11) 0.131(8) 0.084(6) -0.041(6) 0.012(6) 0.059(8)
C117 0.114(7) 0.164(11) 0.151(10) -0.094(9) 0.046(7) -0.014(7)
C118 0.46(4) 0.129(11) 0.169(15) -0.055(11) 0.20(2) -0.111(18)
C119 0.228(19) 0.177(14) 0.083(7) -0.042(8) 0.001(9) -0.003(13)
C120 0.217(17) 0.102(8) 0.144(11) -0.016(7) 0.068(11) -0.056(10)
C121 0.35(3) 0.143(12) 0.126(10) -0.023(9) 0.051(14) 0.106(15)
C122 0.186(17) 0.25(2) 0.214(19) -0.113(17) 0.048(15) 0.035(16)
C123 0.183(10) 0.080(5) 0.069(4) -0.019(4) 0.006(5) 0.025(6)
C124 0.248(19) 0.104(8) 0.122(9) -0.046(8) 0.081(12) -0.012(10)
C125 0.206(15) 0.090(7) 0.115(8) -0.038(6) 0.026(9) 0.049(8)
C126 0.196(11) 0.066(5) 0.087(5) -0.027(4) 0.020(7) 0.012(6)
C127 0.153(9) 0.090(6) 0.095(6) -0.025(5) 0.016(6) -0.014(6)
C128 0.28(2) 0.104(8) 0.093(7) -0.013(6) -0.010(10) 0.023(10)
C129 0.34(3) 0.24(2) 0.153(14) -0.082(14) 0.119(17) 0.027(19)
C130 0.25(2) 0.206(18) 0.206(18) -0.060(15) 0.036(16) 0.122(17)
C131 0.34(2) 0.064(6) 0.131(10) -0.005(6) -0.001(13) 0.009(9)
C132 0.24(2) 0.189(16) 0.132(12) -0.063(12) 0.014(13) -0.041(15)
C143 0.073(4) 0.106(6) 0.097(6) -0.010(5) -0.020(4) 0.029(4)
C144 0.070(5) 0.107(7) 0.164(11) -0.020(7) -0.012(6) 0.023(5)
C145 0.105(6) 0.075(5) 0.121(7) -0.024(5) -0.025(5) 0.037(5)
C146 0.081(5) 0.075(5) 0.129(8) 0.015(5) -0.015(5) 0.007(4)
C147 0.081(5) 0.080(5) 0.095(5) 0.000(4) -0.013(4) 0.010(4)
C148 0.071(5) 0.146(10) 0.126(8) -0.007(7) -0.005(5) 0.002(5)
C149 0.104(8) 0.196(15) 0.149(11) -0.049(10) 0.009(7) 0.066(9)
C150 0.150(11) 0.086(6) 0.156(11) -0.043(7) -0.037(9) 0.016(6)
C151 0.161(12) 0.099(7) 0.149(11) 0.044(8) -0.003(9) -0.002(8)
C152 0.134(9) 0.127(8) 0.081(5) 0.003(5) -0.019(6) 0.032(7)
C153 0.065(4) 0.101(5) 0.085(4) 0.004(4) 0.017(3) -0.026(4)
C154 0.056(4) 0.106(6) 0.127(7) 0.001(5) 0.028(4) -0.017(4)
C155 0.057(4) 0.136(8) 0.103(6) 0.027(6) -0.010(4) -0.025(4)
C156 0.100(6) 0.155(10) 0.082(5) -0.002(6) 0.004(5) -0.060(7)
C157 0.104(6) 0.097(6) 0.116(7) -0.032(5) 0.036(5) -0.045(5)
C158 0.088(5) 0.132(8) 0.104(6) 0.023(6) 0.016(5) -0.035(5)
C159 0.093(7) 0.156(11) 0.188(14) -0.017(10) 0.064(8) -0.026(7)
C160 0.080(6) 0.245(19) 0.137(11) 0.032(12) -0.010(6) -0.017(9)
C161 0.154(12) 0.29(2) 0.119(9) -0.094(13) 0.039(9) -0.129(15)
C162 0.144(11) 0.098(8) 0.28(2) -0.064(11) 0.100(13) -0.049(8)
C163 0.079(5) 0.164(10) 0.108(7) 0.036(7) 0.029(5) -0.013(6)
C166 0.23(2) 0.26(3) 0.092(9) -0.001(12) 0.002(12) 0.01(2)
C167 0.27(2) 0.233(19) 0.189(17) -0.028(15) 0.036(15) 0.014(16)
O37 0.257(13) 0.079(4) 0.175(9) -0.002(5) 0.133(9) -0.005(6)
S11 0.092(3) 0.087(3) 0.117(3) 0.011(2) 0.036(2) 0.0062(19)
C173 0.148(12) 0.116(9) 0.174(14) -0.008(9) 0.028(10) 0.014(8)
C174 0.27(3) 0.194(19) 0.23(2) 0.055(17) 0.07(2) 0.108(19)
S21 0.183(10) 0.152(8) 0.241(12) 0.007(8) 0.063(8) 0.041(7)
C273 0.148(12) 0.116(9) 0.174(14) -0.008(9) 0.028(10) 0.014(8)
C274 0.27(3) 0.194(19) 0.23(2) 0.055(17) 0.07(2) 0.108(19)
C175 0.26(3) 0.36(3) 0.21(2) -0.04(2) 0.03(2) -0.01(3)
C176 0.184(17) 0.33(3) 0.156(15) 0.053(16) 0.085(14) -0.013(17)
C177 0.215(18) 0.147(12) 0.210(17) 0.003(12) 0.101(15) 0.081(12)
O38 0.172(8) 0.169(8) 0.068(4) -0.006(4) -0.018(4) -0.001(6)
O39 0.131(7) 0.274(15) 0.148(8) 0.065(9) 0.022(6) -0.062(9)
O40 0.154(8) 0.225(11) 0.118(6) 0.035(6) 0.051(6) -0.016(7)
O41 0.167(8) 0.253(12) 0.176(9) 0.103(9) 0.092(7) 0.018(8)
C178 0.142(19) 0.15(2) 0.17(2) 0.011(16) 0.042(16) -0.062(17)
O42 0.135(11) 0.154(12) 0.126(10) 0.006(9) 0.031(8) -0.046(9)
C278 0.14(2) 0.13(2) 0.103(17) 0.023(15) 0.018(15) -0.043(18)
O42' 0.171(18) 0.145(16) 0.156(16) 0.010(12) 0.038(13) -0.058(13)
C179 0.179(15) 0.107(9) 0.26(2) 0.004(11) 0.039(15) -0.047(10)
O43 0.35(2) 0.269(18) 0.265(18) 0.162(16) 0.144(17) 0.073(17)
O44 0.121(5) 0.080(4) 0.125(5) -0.019(3) 0.000(4) -0.005(3)

loop_
_atom_type_symbol
_atom_type_description
_atom_type_scat_dispersion_real
_atom_type_scat_dispersion_imag
_atom_type_scat_source
C C 0.0150 0.0070 'International Tables Vol C Tables 4.2.6.8 and 6.1.1.4'
H H 0.0000 0.0000 'International Tables Vol C Tables 4.2.6.8 and 6.1.1.4'
Ba Ba -0.1860 7.2110 'International Tables Vol C Tables 4.2.6.8 and 6.1.1.4'
F F 0.0600 0.0410 'International Tables Vol C Tables 4.2.6.8 and 6.1.1.4'
N N 0.0250 0.0140 'International Tables Vol C Tables 4.2.6.8 and 6.1.1.4'
O O 0.0410 0.0250 'International Tables Vol C Tables 4.2.6.8 and 6.1.1.4'
Rh Rh -0.0160 2.8650 'International Tables Vol C Tables 4.2.6.8 and 6.1.1.4'
S S 0.2920 0.4250 'International Tables Vol C Tables 4.2.6.8 and 6.1.1.4'

loop_
_geom_angle_atom_site_label_1
_geom_angle_atom_site_label_2
_geom_angle_atom_site_label_3
_geom_angle
_geom_angle_site_symmetry_1
_geom_angle_site_symmetry_3
_geom_angle_publ_flag
O2 Ba1 O6 84.23(14) . . ?
O2 Ba1 O19 95.13(10) . . ?
O2 Ba1 O20 73.13(11) . . ?
O2 Ba1 S5 86.59(10) . . ?
O2 Ba1 O38 77.86(11) . . ?
O2 Ba1 O39 142.79(11) . . ?
O4 Ba1 O2 82.42(15) . . ?
O4 Ba1 O6 79.40(14) . . ?
O4 Ba1 O19 152.35(10) . . ?
O4 Ba1 O20 150.97(11) . . ?
O4 Ba1 S5 168.08(10) . . ?
O4 Ba1 O38 83.39(9) . . ?
O4 Ba1 O39 117.86(10) . . ?
O6 Ba1 O19 127.93(10) . . ?
O6 Ba1 O20 82.73(10) . . ?
O6 Ba1 S5 104.15(10) . . ?
O6 Ba1 O38 156.61(10) . . ?
O19 Ba1 O20 48.3 . . ?
O19 Ba1 S5 24.6 . . ?
O20 Ba1 S5 24.2 . . ?
O37 Ba1 O2 145.11(11) . . ?
O37 Ba1 O4 71.41(11) . . ?
O37 Ba1 O6 112.15(10) . . ?
O37 Ba1 O19 97.6 . . ?
O37 Ba1 O20 137.1 . . ?
O37 Ba1 S5 116.6 . . ?
O37 Ba1 O38 76.6 . . ?
O37 Ba1 O39 71.7 . . ?
O38 Ba1 O19 69.2 . . ?
O38 Ba1 O20 105.9 . . ?
O38 Ba1 S5 89.8 . . ?
O39 Ba1 O6 70.78(10) . . ?
O39 Ba1 O19 80.2 . . ?
O39 Ba1 O20 76.6 . . ?
O39 Ba1 S5 73.9 . . ?
O39 Ba1 O38 132.0 . . ?
O1 Ba2 O3 79.13(14) . . ?
O1 Ba2 O22 74.94(10) . . ?
O1 Ba2 O22' 73.83(10) . . ?
O1 Ba2 O40 125.61(10) . . ?
O1 Ba2 O41 67.08(10) . . ?
O1 Ba2 O42 116.99(10) . . ?
O1 Ba2 O42' 139.95(10) . . ?
O1 Ba2 O43 134.46(10) . . ?
O3 Ba2 O22 82.25(11) . . ?
O3 Ba2 O22' 98.68(11) . . ?
O3 Ba2 O40 131.81(11) . . ?
O3 Ba2 O41 146.05(10) . . ?
O3 Ba2 O42 138.83(11) . . ?
O3 Ba2 O42' 118.68(11) . . ?
O3 Ba2 O43 64.79(11) . . ?
O5 Ba2 O1 80.23(14) . . ?
O5 Ba2 O3 78.99(15) . . ?
O5 Ba2 O22 151.24(10) . . ?
O5 Ba2 O22' 153.88(11) . . ?
O5 Ba2 O40 139.20(11) . . ?
O5 Ba2 O41 97.74(11) . . ?
O5 Ba2 O42 68.07(10) . . ?
O5 Ba2 O42' 69.83(10) . . ?
O5 Ba2 O43 116.53(11) . . ?
O22 Ba2 O40 68.9 . . ?
O22 Ba2 O41 85.9 . . ?
O22 Ba2 O42 137.0 . . ?
O22 Ba2 O43 73.6 . . ?
O40 Ba2 O22' 59.9 . . ?
O40 Ba2 O41 71.0 . . ?
O40 Ba2 O42 71.7 . . ?
O40 Ba2 O43 70.3 . . ?
O41 Ba2 O22' 69.6 . . ?
O41 Ba2 O43 140.5 . . ?
O42 Ba2 O41 65.4 . . ?
O42 Ba2 O43 108.5 . . ?
O42' Ba2 O22' 130.8 . . ?
O42' Ba2 O40 71.2 . . ?
O42' Ba2 O41 90.8 . . ?
O42' Ba2 O43 83.9 . . ?
O43 Ba2 O22' 84.7 . . ?
N1 Rh1 C104 164.5(4) . . ?
N1 Rh1 C105 139.5(3) . . ?
N1 Rh1 C203 134.57(14) . . ?
N2 Rh1 N1 78.7(2) . . ?
N2 Rh1 C104 105.2(5) . . ?
N2 Rh1 C105 141.6(3) . . ?
N2 Rh1 C203 90.00(13) . . ?
N24 Rh1 N1 88.79(19) . . ?
N24 Rh1 N2 91.93(19) . . ?
N24 Rh1 C103 142.5(5) . . ?
N24 Rh1 C104 105.8(4) . . ?
N24 Rh1 C105 91.8(3) . . ?
N24 Rh1 C106 110.3(5) . . ?
N24 Rh1 C203 135.89(14) . . ?
N24 Rh1 C204 105.46(14) . . ?
N24 Rh1 C206 135.30(14) . . ?
C103 Rh1 N1 128.7(5) . . ?
C103 Rh1 N2 94.2(5) . . ?
C103 Rh1 C104 37.1(5) . . ?
C103 Rh1 C105 61.7(6) . . ?
C103 Rh1 C106 66.0(6) . . ?
C104 Rh1 C105 37.6(5) . . ?
C106 Rh1 N1 104.6(3) . . ?
C106 Rh1 N2 157.4(5) . . ?
C106 Rh1 C104 65.9(5) . . ?
C106 Rh1 C105 38.3(4) . . ?
C107 Rh1 N1 99.8(5) . . ?
C107 Rh1 N2 115.5(4) . . ?
C107 Rh1 N24 152.3(4) . . ?
C107 Rh1 C103 38.2(5) . . ?
C107 Rh1 C104 64.8(6) . . ?
C107 Rh1 C105 64.7(5) . . ?
C107 Rh1 C106 42.1(6) . . ?
C204 Rh1 N1 157.92(13) . . ?
C204 Rh1 N2 116.70(14) . . ?
C204 Rh1 C203 37.6 . . ?
C204 Rh1 C206 65.0 . . ?
C205 Rh1 N1 121.17(14) . . ?
C205 Rh1 N2 153.92(14) . . ?
C205 Rh1 N24 104.30(14) . . ?
C205 Rh1 C203 64.1 . . ?
C205 Rh1 C204 39.6 . . ?
C205 Rh1 C206 39.4 . . ?
C206 Rh1 N1 93.00(13) . . ?
C206 Rh1 N2 132.21(14) . . ?
C206 Rh1 C203 62.8 . . ?
N3 Rh2 N4 79.0(2) . . ?
N13 Rh2 N3 88.8(2) . . ?
N13 Rh2 N4 91.18(19) . . ?
N13 Rh2 C114 141.84(14) . . ?
N13 Rh2 C115 156.26(15) . . ?
N13 Rh2 C116 119.13(15) . . ?
N13 Rh2 C117 95.32(15) . . ?
C113 Rh2 N3 110.18(14) . . ?
C113 Rh2 N4 161.55(14) . . ?
C113 Rh2 N13 104.70(14) . . ?
C113 Rh2 C114 39.9 . . ?
C113 Rh2 C115 63.5 . . ?
C113 Rh2 C116 64.6 . . ?
C113 Rh2 C117 38.1 . . ?
C114 Rh2 N3 92.35(13) . . ?
C114 Rh2 N4 126.46(14) . . ?
C115 Rh2 N3 114.31(14) . . ?
C115 Rh2 N4 98.24(14) . . ?
C115 Rh2 C114 38.4 . . ?
C115 Rh2 C116 37.9 . . ?
C115 Rh2 C117 62.4 . . ?
C116 Rh2 N3 152.05(14) . . ?
C116 Rh2 N4 99.60(14) . . ?
C116 Rh2 C114 65.8 . . ?
C116 Rh2 C117 38.0 . . ?
C117 Rh2 N3 147.88(14) . . ?
C117 Rh2 N4 132.60(14) . . ?
C117 Rh2 C114 65.2 . . ?
N5 Rh3 N6 78.7(3) . . ?
N5 Rh3 C126 95.51(17) . . ?
N6 Rh3 C126 129.38(18) . . ?
N16 Rh3 N5 90.9(2) . . ?
N16 Rh3 N6 87.7(2) . . ?
N16 Rh3 C123 93.49(15) . . ?
N16 Rh3 C124 117.03(17) . . ?
N16 Rh3 C125 154.77(16) . . ?
N16 Rh3 C126 142.97(17) . . ?
C123 Rh3 N5 148.8(2) . . ?
C123 Rh3 N6 132.2(2) . . ?
C123 Rh3 C124 38.7 . . ?
C123 Rh3 C125 63.9 . . ?
C123 Rh3 C126 63.6 . . ?
C124 Rh3 N5 152.01(17) . . ?
C124 Rh3 N6 100.0(2) . . ?
C124 Rh3 C126 63.4 . . ?
C125 Rh3 N5 114.18(17) . . ?
C125 Rh3 N6 99.20(18) . . ?
C125 Rh3 C124 38.0 . . ?
C125 Rh3 C126 37.6 . . ?
C127 Rh3 N5 110.65(19) . . ?
C127 Rh3 N6 162.58(18) . . ?
C127 Rh3 N16 106.34(17) . . ?
C127 Rh3 C123 38.8 . . ?
C127 Rh3 C124 64.7 . . ?
C127 Rh3 C125 63.8 . . ?
C127 Rh3 C126 37.7 . . ?
N7 Rh4 N8 78.4(3) . . ?
N7 Rh4 C133 100.80(17) . . ?
N7 Rh4 C134 90.13(18) . . ?
N7 Rh4 C234 88.97(18) . . ?
N7 Rh4 C236 142.99(19) . . ?
N8 Rh4 C133 100.68(16) . . ?
N8 Rh4 C134 133.42(16) . . ?
N8 Rh4 C234 136.22(16) . . ?
N17 Rh4 N7 92.8(2) . . ?
N17 Rh4 N8 88.9(2) . . ?
N17 Rh4 C133 164.64(16) . . ?
N17 Rh4 C134 137.10(17) . . ?
N17 Rh4 C137 130.50(17) . . ?
N17 Rh4 C234 133.90(17) . . ?
N17 Rh4 C236 92.11(16) . . ?
C134 Rh4 C133 37.1 . . ?
C135 Rh4 N7 115.22(19) . . ?
C135 Rh4 N8 160.17(17) . . ?
C135 Rh4 N17 104.05(16) . . ?
C135 Rh4 C133 63.7 . . ?
C135 Rh4 C134 38.5 . . ?
C135 Rh4 C137 65.3 . . ?
C136 Rh4 N7 154.10(19) . . ?
C136 Rh4 N8 123.57(18) . . ?
C136 Rh4 N17 100.55(16) . . ?
C136 Rh4 C133 64.2 . . ?
C136 Rh4 C134 65.0 . . ?
C136 Rh4 C135 40.0 . . ?
C136 Rh4 C137 39.2 . . ?
C137 Rh4 N7 136.29(17) . . ?
C137 Rh4 N8 94.84(17) . . ?
C137 Rh4 C133 37.4 . . ?
C137 Rh4 C134 63.4 . . ?
C233 Rh4 N7 107.15(17) . . ?
C233 Rh4 N8 106.80(16) . . ?
C233 Rh4 N17 156.53(16) . . ?
C233 Rh4 C234 37.8 . . ?
C233 Rh4 C236 64.5 . . ?
C236 Rh4 N8 138.39(18) . . ?
C236 Rh4 C234 62.1 . . ?
C237 Rh4 N7 147.00(17) . . ?
C237 Rh4 N8 107.40(17) . . ?
C237 Rh4 N17 119.33(17) . . ?
C237 Rh4 C233 39.9 . . ?
C237 Rh4 C234 64.0 . . ?
C237 Rh4 C236 38.7 . . ?
N9 Rh5 N10 78.5(2) . . ?
N20 Rh5 N9 90.03(19) . . ?
N20 Rh5 N10 91.7(2) . . ?
N20 Rh5 C144 137.05(14) . . ?
N20 Rh5 C146 95.67(15) . . ?
N20 Rh5 C147 124.23(15) . . ?
C143 Rh5 N9 101.09(14) . . ?
C143 Rh5 N10 107.18(14) . . ?
C143 Rh5 N20 159.56(15) . . ?
C143 Rh5 C144 38.0 . . ?
C143 Rh5 C146 64.0 . . ?
C143 Rh5 C147 37.7 . . ?
C144 Rh5 N9 132.40(15) . . ?
C144 Rh5 N10 91.11(15) . . ?
C145 Rh5 N9 162.03(14) . . ?
C145 Rh5 N10 113.51(16) . . ?
C145 Rh5 N20 102.44(14) . . ?
C145 Rh5 C143 63.3 . . ?
C145 Rh5 C144 38.9 . . ?
C145 Rh5 C146 38.9 . . ?
C145 Rh5 C147 64.2 . . ?
C146 Rh5 N9 127.89(15) . . ?
C146 Rh5 N10 152.41(17) . . ?
C146 Rh5 C144 65.6 . . ?
C147 Rh5 N9 98.10(14) . . ?
C147 Rh5 N10 144.01(14) . . ?
C147 Rh5 C144 64.5 . . ?
C147 Rh5 C146 38.7 . . ?
N12 Rh6 N11 78.8(2) . . ?
N21 Rh6 N11 89.1(2) . . ?
N21 Rh6 N12 90.7(2) . . ?
N21 Rh6 C153 98.83(15) . . ?
N21 Rh6 C155 161.98(15) . . ?
N21 Rh6 C156 126.59(17) . . ?
N21 Rh6 C157 97.20(15) . . ?
C153 Rh6 N11 118.41(17) . . ?
C153 Rh6 N12 160.18(14) . . ?
C153 Rh6 C157 40.1 . . ?
C154 Rh6 N11 95.42(15) . . ?
C154 Rh6 N12 136.22(15) . . ?
C154 Rh6 N21 132.87(15) . . ?
C154 Rh6 C153 39.1 . . ?
C154 Rh6 C155 39.7 . . ?
C154 Rh6 C156 64.2 . . ?
C154 Rh6 C157 65.1 . . ?
C155 Rh6 N11 106.97(16) . . ?
C155 Rh6 N12 100.12(14) . . ?
C155 Rh6 C153 66.7 . . ?
C155 Rh6 C156 38.5 . . ?
C155 Rh6 C157 64.9 . . ?
C156 Rh6 N11 144.10(17) . . ?
C156 Rh6 N12 95.57(14) . . ?
C156 Rh6 C153 64.8 . . ?
C156 Rh6 C157 36.9 . . ?
C157 Rh6 N11 158.27(17) . . ?
C157 Rh6 N12 121.65(15) . . ?
C1 N1 Rh1 108.9(3) . . ?
C1 N1 C14 103.3(3) . . ?
C14 N1 Rh1 147.8(3) . . ?
C2 N2 Rh1 109.6(3) . . ?
C2 N2 C3 103.1(4) . . ?
C3 N2 Rh1 147.3(4) . . ?
C2 N3 Rh2 109.8(3) . . ?
C2 N3 C8 103.0(4) . . ?
C8 N3 Rh2 147.0(4) . . ?
C1 N4 Rh2 107.7(3) . . ?
C1 N4 C9 104.0(4) . . ?
C9 N4 Rh2 148.3(4) . . ?
C15 N5 Rh3 110.2(5) . . ?
C15 N5 C28 102.4(5) . . ?
C28 N5 Rh3 147.3(5) . . ?
C16 N6 Rh3 109.9(5) . . ?
C16 N6 C17 102.9(5) . . ?
C17 N6 Rh3 147.1(5) . . ?
C16 N7 Rh4 109.8(5) . . ?
C16 N7 C22 102.2(5) . . ?
C22 N7 Rh4 147.9(4) . . ?
C15 N8 Rh4 109.5(4) . . ?
C15 N8 C23 102.5(4) . . ?
C23 N8 Rh4 147.9(4) . . ?
C30 N9 Rh5 108.4(3) . . ?
C30 N9 C36 103.4(4) . . ?
C36 N9 Rh5 148.1(4) . . ?
C29 N10 Rh5 108.5(3) . . ?
C29 N10 C37 103.6(4) . . ?
C37 N10 Rh5 147.7(4) . . ?
C29 N11 Rh6 109.1(4) . . ?
C29 N11 C42 104.2(5) . . ?
C42 N11 Rh6 146.0(5) . . ?
C30 N12 Rh6 109.6(4) . . ?
C30 N12 C31 102.8(4) . . ?
C31 N12 Rh6 147.6(4) . . ?
C43 N13 Rh2 123.3(3) . . ?
C43 N13 C47 117.9(4) . . ?
C47 N13 Rh2 118.8(3) . . ?
C48 N14 H14 118.6 . . ?
C48 N14 C49 122.8(4) . . ?
C49 N14 H14 118.6 . . ?
C56 N15 H15 118.5 . . ?
C57 N15 H15 118.5 . . ?
C57 N15 C56 123.1(4) . . ?
C58 N16 Rh3 117.5(4) . . ?
C62 N16 Rh3 123.9(4) . . ?
C62 N16 C58 118.5(4) . . ?
C63 N17 Rh4 120.9(4) . . ?
C67 N17 Rh4 121.5(3) . . ?
C67 N17 C63 117.5(4) . . ?
C68 N18 H18 118.2 . . ?
C68 N18 C69 123.7(4) . . ?
C69 N18 H18 118.2 . . ?
C76 N19 H19 118.5 . . ?
C77 N19 H19 118.5 . . ?
C77 N19 C76 123.1(3) . . ?
C78 N20 Rh5 119.9(3) . . ?
C78 N20 C82 119.3(4) . . ?
C82 N20 Rh5 120.9(3) . . ?
C83 N21 Rh6 123.2(3) . . ?
C87 N21 Rh6 119.2(4) . . ?
C87 N21 C83 117.3(4) . . ?
C88 N22 H22 118.6 . . ?
C88 N22 C89 122.8(4) . . ?
C89 N22 H22 118.6 . . ?
C96 N23 H23 118.5 . . ?
C97 N23 H23 118.5 . . ?
C97 N23 C96 123.0(4) . . ?
C98 N24 Rh1 119.7(3) . . ?
C102 N24 Rh1 121.4(3) . . ?
C102 N24 C98 118.9(4) . . ?
C48 O1 Ba2 159.4(3) . . ?
C57 O2 Ba1 166.1(3) . . ?
C68 O3 Ba2 167.1(4) . . ?
C77 O4 Ba1 163.1(3) . . ?
C88 O5 Ba2 163.1(3) . . ?
C97 O6 Ba1 161.7(3) . . ?
C104 C103 Rh1 73.3(8) . . ?
C104 C103 C107 112.9(15) . . ?
C104 C103 C108 119.3(18) . . ?
C107 C103 Rh1 70.0(8) . . ?
C107 C103 C108 127.7(17) . . ?
C108 C103 Rh1 124.7(12) . . ?
C103 C104 Rh1 69.6(8) . . ?
C103 C104 C105 105.7(14) . . ?
C103 C104 C109 130.9(18) . . ?
C105 C104 Rh1 71.3(7) . . ?
C109 C104 Rh1 130.1(11) . . ?
C109 C104 C105 122.8(16) . . ?
C104 C105 Rh1 71.1(7) . . ?
C104 C105 C106 112.9(13) . . ?
C104 C105 C110 129.0(14) . . ?
C106 C105 Rh1 69.6(8) . . ?
C106 C105 C110 117.9(16) . . ?
C110 C105 Rh1 123.4(8) . . ?
C105 C106 Rh1 72.1(7) . . ?
C105 C106 C107 102.1(13) . . ?
C105 C106 C111 126(2) . . ?
C107 C106 Rh1 67.5(8) . . ?
C111 C106 Rh1 128.3(10) . . ?
C111 C106 C107 131.6(18) . . ?
C103 C107 Rh1 71.8(8) . . ?
C103 C107 C106 106.1(12) . . ?
C103 C107 C112 123.8(18) . . ?
C106 C107 Rh1 70.4(7) . . ?
C112 C107 Rh1 124.9(13) . . ?
C112 C107 C106 130.0(19) . . ?
C103 C108 H10A 109.5 . . ?
C103 C108 H10B 109.5 . . ?
C103 C108 H10C 109.5 . . ?
H10A C108 H10B 109.5 . . ?
H10A C108 H10C 109.5 . . ?
H10B C108 H10C 109.5 . . ?
C104 C109 H10D 109.5 . . ?
C104 C109 H10E 109.5 . . ?
C104 C109 H10F 109.5 . . ?
H10D C109 H10E 109.5 . . ?
H10D C109 H10F 109.5 . . ?
H10E C109 H10F 109.5 . . ?
C105 C110 H11A 109.5 . . ?
C105 C110 H11B 109.5 . . ?
C105 C110 H11C 109.5 . . ?
H11A C110 H11B 109.5 . . ?
H11A C110 H11C 109.5 . . ?
H11B C110 H11C 109.5 . . ?
C106 C111 H11D 109.5 . . ?
C106 C111 H11E 109.5 . . ?
C106 C111 H11F 109.5 . . ?
H11D C111 H11E 109.5 . . ?
H11D C111 H11F 109.5 . . ?
H11E C111 H11F 109.5 . . ?
C107 C112 H11G 109.5 . . ?
C107 C112 H11H 109.5 . . ?
C107 C112 H11I 109.5 . . ?
H11G C112 H11H 109.5 . . ?
H11G C112 H11I 109.5 . . ?
H11H C112 H11I 109.5 . . ?
C204 C203 Rh1 66.3 . . ?
C204 C203 C208 126.0 . . ?
C207 C203 Rh1 72.0 . . ?
C207 C203 C204 108.0 . . ?
C207 C203 C208 126.0 . . ?
C208 C203 Rh1 127.2 . . ?
C203 C204 Rh1 76.1 . . ?
C203 C204 C209 126.0 . . ?
C205 C204 Rh1 67.4 . . ?
C205 C204 C203 108.0 . . ?
C205 C204 C209 126.0 . . ?
C209 C204 Rh1 122.1 . . ?
C204 C205 Rh1 73.0 . . ?
C204 C205 C206 108.0 . . ?
C204 C205 C210 126.0 . . ?
C206 C205 Rh1 73.6 . . ?
C206 C205 C210 126.0 . . ?
C210 C205 Rh1 119.2 . . ?
C205 C206 Rh1 67.0 . . ?
C205 C206 C211 126.0 . . ?
C207 C206 Rh1 75.9 . . ?
C207 C206 C205 108.0 . . ?
C207 C206 C211 126.0 . . ?
C211 C206 Rh1 122.7 . . ?
C203 C207 Rh1 71.4 . . ?
C203 C207 C212 126.0 . . ?
C206 C207 Rh1 66.7 . . ?
C206 C207 C203 108.0 . . ?
C206 C207 C212 126.0 . . ?
C212 C207 Rh1 127.5 . . ?
C203 C208 H20A 109.5 . . ?
C203 C208 H20B 109.5 . . ?
C203 C208 H20C 109.5 . . ?
H20A C208 H20B 109.5 . . ?
H20A C208 H20C 109.5 . . ?
H20B C208 H20C 109.5 . . ?
C204 C209 H20D 109.5 . . ?
C204 C209 H20E 109.5 . . ?
C204 C209 H20F 109.5 . . ?
H20D C209 H20E 109.5 . . ?
H20D C209 H20F 109.5 . . ?
H20E C209 H20F 109.5 . . ?
C205 C210 H21A 109.5 . . ?
C205 C210 H21B 109.5 . . ?
C205 C210 H21C 109.5 . . ?
H21A C210 H21B 109.5 . . ?
H21A C210 H21C 109.5 . . ?
H21B C210 H21C 109.5 . . ?
C206 C211 H21D 109.5 . . ?
C206 C211 H21E 109.5 . . ?
C206 C211 H21F 109.5 . . ?
H21D C211 H21E 109.5 . . ?
H21D C211 H21F 109.5 . . ?
H21E C211 H21F 109.5 . . ?
C207 C212 H21G 109.5 . . ?
C207 C212 H21H 109.5 . . ?
C207 C212 H21I 109.5 . . ?
H21G C212 H21H 109.5 . . ?
H21G C212 H21I 109.5 . . ?
H21H C212 H21I 109.5 . . ?
C134 C133 Rh4 69.7 . . ?
C134 C133 C137 108.0 . . ?
C134 C133 C138 126.0 . . ?
C137 C133 Rh4 67.9 . . ?
C137 C133 C138 126.0 . . ?
C138 C133 Rh4 127.9 . . ?
C133 C134 Rh4 73.3 . . ?
C133 C134 C135 108.0 . . ?
C133 C134 C139 126.0 . . ?
C135 C134 Rh4 66.2 . . ?
C135 C134 C139 126.0 . . ?
C139 C134 Rh4 126.1 . . ?
C134 C135 Rh4 75.3 . . ?
C134 C135 C140 126.0 . . ?
C136 C135 Rh4 69.0 . . ?
C136 C135 C134 108.0 . . ?
C136 C135 C140 126.0 . . ?
C140 C135 Rh4 121.4 . . ?
C135 C136 Rh4 71.0 . . ?
C135 C136 C137 108.0 . . ?
C135 C136 C141 126.0 . . ?
C137 C136 Rh4 74.4 . . ?
C137 C136 C141 126.0 . . ?
C141 C136 Rh4 120.4 . . ?
C133 C137 Rh4 74.7 . . ?
C133 C137 C142 126.0 . . ?
C136 C137 Rh4 66.5 . . ?
C136 C137 C133 108.0 . . ?
C136 C137 C142 126.0 . . ?
C142 C137 Rh4 124.4 . . ?
C133 C138 H13A 109.5 . . ?
C133 C138 H13B 109.5 . . ?
C133 C138 H13C 109.5 . . ?
H13A C138 H13B 109.5 . . ?
H13A C138 H13C 109.5 . . ?
H13B C138 H13C 109.5 . . ?
C134 C139 H13D 109.5 . . ?
C134 C139 H13E 109.5 . . ?
C134 C139 H13F 109.5 . . ?
H13D C139 H13E 109.5 . . ?
H13D C139 H13F 109.5 . . ?
H13E C139 H13F 109.5 . . ?
C135 C140 H14A 109.5 . . ?
C135 C140 H14B 109.5 . . ?
C135 C140 H14C 109.5 . . ?
H14A C140 H14B 109.5 . . ?
H14A C140 H14C 109.5 . . ?
H14B C140 H14C 109.5 . . ?
C136 C141 H14D 109.5 . . ?
C136 C141 H14E 109.5 . . ?
C136 C141 H14F 109.5 . . ?
H14D C141 H14E 109.5 . . ?
H14D C141 H14F 109.5 . . ?
H14E C141 H14F 109.5 . . ?
C137 C142 H14G 109.5 . . ?
C137 C142 H14H 109.5 . . ?
C137 C142 H14I 109.5 . . ?
H14G C142 H14H 109.5 . . ?
H14G C142 H14I 109.5 . . ?
H14H C142 H14I 109.5 . . ?
C234 C233 Rh4 77.1 . . ?
C234 C233 C237 108.0 . . ?
C234 C233 C238 126.1 . . ?
C237 C233 Rh4 68.6 . . ?
C237 C233 C238 126.0 . . ?
C238 C233 Rh4 119.9 . . ?
C233 C234 Rh4 65.2 . . ?
C233 C234 C235 108.1 . . ?
C233 C234 C239 126.0 . . ?
C235 C234 Rh4 74.2 . . ?
C235 C234 C239 126.0 . . ?
C239 C234 Rh4 126.2 . . ?
C234 C235 Rh4 69.7 . . ?
C234 C235 C236 108.0 . . ?
C234 C235 C240 126.1 . . ?
C236 C235 Rh4 67.3 . . ?
C236 C235 C240 125.9 . . ?
C240 C235 Rh4 128.5 . . ?
C235 C236 Rh4 76.1 . . ?
C235 C236 C241 126.1 . . ?
C237 C236 Rh4 65.4 . . ?
C237 C236 C235 107.9 . . ?
C237 C236 C241 126.0 . . ?
C241 C236 Rh4 123.9 . . ?
C233 C237 Rh4 71.5 . . ?
C233 C237 C236 108.1 . . ?
C233 C237 C242 126.0 . . ?
C236 C237 Rh4 75.9 . . ?
C236 C237 C242 125.9 . . ?
C242 C237 Rh4 118.5 . . ?
C233 C238 H23A 109.5 . . ?
C233 C238 H23B 109.5 . . ?
C233 C238 H23C 109.5 . . ?
H23A C238 H23B 109.5 . . ?
H23A C238 H23C 109.5 . . ?
H23B C238 H23C 109.5 . . ?
C234 C239 H23D 109.5 . . ?
C234 C239 H23E 109.5 . . ?
C234 C239 H23F 109.5 . . ?
H23D C239 H23E 109.5 . . ?
H23D C239 H23F 109.5 . . ?
H23E C239 H23F 109.5 . . ?
C235 C240 H24A 109.5 . . ?
C235 C240 H24B 109.5 . . ?
C235 C240 H24C 109.5 . . ?
H24A C240 H24B 109.5 . . ?
H24A C240 H24C 109.5 . . ?
H24B C240 H24C 109.5 . . ?
C236 C241 H24D 109.5 . . ?
C236 C241 H24E 109.5 . . ?
C236 C241 H24F 109.5 . . ?
H24D C241 H24E 109.5 . . ?
H24D C241 H24F 109.5 . . ?
H24E C241 H24F 109.5 . . ?
C237 C242 H24G 109.5 . . ?
C237 C242 H24H 109.5 . . ?
C237 C242 H24I 109.5 . . ?
H24G C242 H24H 109.5 . . ?
H24G C242 H24I 109.5 . . ?
H24H C242 H24I 109.5 . . ?
O10 S2 O12 111.4 . . ?
O10 S2 C164 100.0 . . ?
O11 S2 O10 119.4 . . ?
O11 S2 O12 118.3 . . ?
O11 S2 C164 100.8 . . ?
O12 S2 C164 102.6 . . ?
F4 C164 S2 114.3 . . ?
F4 C164 F6 105.7 . . ?
F5 C164 S2 115.1 . . ?
F5 C164 F4 108.5 . . ?
F5 C164 F6 101.3 . . ?
F6 C164 S2 110.9 . . ?
O10' S2' O11' 120.3 . . ?
O10' S2' O12' 110.8 . . ?
O10' S2' C264 91.6 . . ?
O11' S2' O12' 124.1 . . ?
O11' S2' C264 98.6 . . ?
O12' S2' C264 101.3 . . ?
F4' C264 S2' 114.0 . . ?
F4' C264 F6' 114.9 . . ?
F5' C264 S2' 105.5 . . ?
F5' C264 F4' 106.8 . . ?
F5' C264 F6' 112.5 . . ?
F6' C264 S2' 102.9 . . ?
O13 S3 C165 104.4 . . ?
O14 S3 O13 113.6 . . ?
O14 S3 O15 116.5 . . ?
O14 S3 C165 106.6 . . ?
O15 S3 O13 110.3 . . ?
O15 S3 C165 104.2 . . ?
F7 C165 S3 99.7 . . ?
F8 C165 S3 101.9 . . ?
F8 C165 F7 100.5 . . ?
F9 C165 S3 105.8 . . ?
F9 C165 F7 117.7 . . ?
F9 C165 F8 127.0 . . ?
O13' S3' C265 115.2 . . ?
O14' S3' O13' 98.3 . . ?
O14' S3' C265 107.0 . . ?
O15' S3' O13' 129.9 . . ?
O15' S3' O14' 112.8 . . ?
O15' S3' C265 92.7 . . ?
F7' C265 S3' 112.2 . . ?
F7' C265 F9' 96.6 . . ?
F8' C265 S3' 123.3 . . ?
F8' C265 F7' 118.4 . . ?
F8' C265 F9' 94.4 . . ?
F9' C265 S3' 103.9 . . ?
O22 S6 O23 105.1 . . ?
O22 S6 O24 128.6 . . ?
O22 S6 C168 101.0 . . ?
O23 S6 C168 107.8 . . ?
O24 S6 O23 91.3 . . ?
O24 S6 C168 120.0 . . ?
S6 O22 Ba2 155.5 . . ?
F16 C168 S6 114.5 . . ?
F16 C168 F18 106.5 . . ?
F17 C168 S6 110.2 . . ?
F17 C168 F16 112.3 . . ?
F17 C168 F18 111.5 . . ?
F18 C168 S6 101.3 . . ?
O22' S6' C268 102.2 . . ?
O23' S6' O22' 118.7 . . ?
O23' S6' C268 109.7 . . ?
O24' S6' O22' 95.7 . . ?
O24' S6' O23' 124.3 . . ?
O24' S6' C268 103.0 . . ?
S6' O22' Ba2 126.5 . . ?
F16' C268 S6' 101.7 . . ?
F17' C268 S6' 100.4 . . ?
F17' C268 F16' 120.0 . . ?
F18' C268 S6' 97.8 . . ?
F18' C268 F16' 102.0 . . ?
F18' C268 F17' 129.0 . . ?
S5 O19 Ba1 102.6 . . ?
S5 O20 Ba1 101.9 . . ?
O7 S1 C163 105.3 . . ?
O8 S1 O7 113.3 . . ?
O8 S1 C163 99.5 . . ?
O9 S1 O7 115.4 . . ?
O9 S1 O8 117.4 . . ?
O9 S1 C163 103.0 . . ?
O16 S4 O17 117.8 . . ?
O16 S4 O18 107.7 . . ?
O16 S4 C166 100.8 . . ?
O17 S4 C166 99.5 . . ?
O18 S4 O17 121.9 . . ?
O18 S4 C166 105.7 . . ?
O19 S5 Ba1 52.9 . . ?
O19 S5 C167 100.1 . . ?
O20 S5 Ba1 53.9 . . ?
O20 S5 O19 105.5 . . ?
O20 S5 O21 115.9 . . ?
O20 S5 C167 104.4 . . ?
O21 S5 Ba1 138.5 . . ?
O21 S5 O19 126.3 . . ?
O21 S5 C167 100.9 . . ?
C167 S5 Ba1 120.5 . . ?
N1 C1 C2 120.2(2) . . ?
N4 C1 N1 117.1(3) . . ?
N4 C1 C2 122.2(2) . . ?
N2 C2 N3 118.8(4) . . ?
N2 C2 C1 120.5(2) . . ?
N3 C2 C1 120.1(3) . . ?
N2 C3 C4 131.2(2) . . ?
N2 C3 C8 108.0(2) . . ?
C4 C3 C8 120.9 . . ?
C3 C4 H4 122.5 . . ?
C3 C4 C5 115.0 . . ?
C5 C4 H4 122.5 . . ?
C4 C5 H5 117.8 . . ?
C6 C5 C4 124.5 . . ?
C6 C5 H5 117.8 . . ?
C5 C6 H6 118.6 . . ?
C5 C6 C7 122.9 . . ?
C7 C6 H6 118.6 . . ?
C6 C7 H7 121.9 . . ?
C8 C7 C6 116.2 . . ?
C8 C7 H7 121.9 . . ?
N3 C8 C3 107.2(2) . . ?
C7 C8 N3 132.2(2) . . ?
C7 C8 C3 120.6 . . ?
N4 C9 C14 107.6(2) . . ?
C10 C9 N4 131.9(2) . . ?
C10 C9 C14 120.5 . . ?
C9 C10 H10 121.0 . . ?
C9 C10 C11 117.9 . . ?
C11 C10 H10 121.0 . . ?
C10 C11 H11 119.5 . . ?
C10 C11 C12 121.0 . . ?
C12 C11 H11 119.5 . . ?
C11 C12 H12 118.7 . . ?
C13 C12 C11 122.7 . . ?
C13 C12 H12 118.7 . . ?
C12 C13 H13 121.9 . . ?
C12 C13 C14 116.2 . . ?
C14 C13 H13 121.9 . . ?
N1 C14 C9 108.1(2) . . ?
N1 C14 C13 129.9(2) . . ?
C9 C14 C13 121.8 . . ?
N5 C15 C16 118.5(3) . . ?
N8 C15 N5 119.0(5) . . ?
N8 C15 C16 122.0(3) . . ?
N6 C16 N7 119.5(5) . . ?
N6 C16 C15 121.6(4) . . ?
N7 C16 C15 118.2(3) . . ?
N6 C17 C22 107.4(3) . . ?
C18 C17 N6 133.5(3) . . ?
C18 C17 C22 119.0 . . ?
C17 C18 H18A 120.0 . . ?
C17 C18 C19 120.1 . . ?
C19 C18 H18A 120.0 . . ?
C18 C19 H19A 119.9 . . ?
C18 C19 C20 120.3 . . ?
C20 C19 H19A 119.9 . . ?
C19 C20 H20 120.5 . . ?
C21 C20 C19 119.1 . . ?
C21 C20 H20 120.5 . . ?
C20 C21 H21 119.2 . . ?
C20 C21 C22 121.5 . . ?
C22 C21 H21 119.2 . . ?
N7 C22 C17 107.9(3) . . ?
N7 C22 C21 132.2(3) . . ?
C21 C22 C17 119.8 . . ?
N8 C23 C24 128.5(3) . . ?
N8 C23 C28 107.6(3) . . ?
C24 C23 C28 123.8 . . ?
C23 C24 H24 123.1 . . ?
C23 C24 C25 113.7 . . ?
C25 C24 H24 123.1 . . ?
C24 C25 H25 118.1 . . ?
C26 C25 C24 123.8 . . ?
C26 C25 H25 118.1 . . ?
C25 C26 H26 118.8 . . ?
C25 C26 C27 122.4 . . ?
C27 C26 H26 118.8 . . ?
C26 C27 H27 122.0 . . ?
C28 C27 C26 116.1 . . ?
C28 C27 H27 122.0 . . ?
N5 C28 C23 108.4(3) . . ?
N5 C28 C27 131.6(3) . . ?
C27 C28 C23 120.0 . . ?
N10 C29 C30 120.1(3) . . ?
N11 C29 N10 117.0(4) . . ?
N11 C29 C30 121.5(3) . . ?
N9 C30 N12 118.3(4) . . ?
N9 C30 C29 121.4(2) . . ?
N12 C30 C29 119.0(3) . . ?
N12 C31 C36 106.7(2) . . ?
C32 C31 N12 132.3(2) . . ?
C32 C31 C36 120.8 . . ?
C31 C32 H32 121.5 . . ?
C33 C32 C31 117.0 . . ?
C33 C32 H32 121.5 . . ?
C32 C33 H33 117.9 . . ?
C32 C33 C34 124.2 . . ?
C34 C33 H33 117.9 . . ?
C33 C34 H34 120.3 . . ?
C35 C34 C33 119.4 . . ?
C35 C34 H34 120.3 . . ?
C34 C35 H35 120.4 . . ?
C36 C35 C34 119.2 . . ?
C36 C35 H35 120.4 . . ?
N9 C36 C31 108.9(2) . . ?
N9 C36 C35 131.5(2) . . ?
C35 C36 C31 119.4 . . ?
N10 C37 C42 107.7(3) . . ?
C38 C37 N10 130.9(3) . . ?
C38 C37 C42 121.0 . . ?
C37 C38 H38 120.8 . . ?
C37 C38 C39 118.4 . . ?
C39 C38 H38 120.8 . . ?
C38 C39 H39 119.5 . . ?
C40 C39 C38 120.9 . . ?
C40 C39 H39 119.5 . . ?
C39 C40 H40 118.0 . . ?
C39 C40 C41 124.1 . . ?
C41 C40 H40 118.0 . . ?
C40 C41 H41 123.2 . . ?
C42 C41 C40 113.6 . . ?
C42 C41 H41 123.2 . . ?
N11 C42 C37 107.4(3) . . ?
C41 C42 N11 130.7(3) . . ?
C41 C42 C37 121.9 . . ?
N13 C43 H43 118.6 . . ?
N13 C43 C44 122.7(2) . . ?
C44 C43 H43 118.6 . . ?
C43 C44 H44 121.0 . . ?
C43 C44 C45 118.0 . . ?
C45 C44 H44 121.0 . . ?
C44 C45 C48 121.6 . . ?
C46 C45 C44 118.8 . . ?
C46 C45 C48 119.5 . . ?
C45 C46 H46 120.1 . . ?
C45 C46 C47 119.8 . . ?
C47 C46 H46 120.1 . . ?
N13 C47 C46 122.7(2) . . ?
N13 C47 H47 118.7 . . ?
C46 C47 H47 118.7 . . ?
N14 C48 C45 117.7(2) . . ?
O1 C48 N14 125.1(3) . . ?
O1 C48 C45 117.2(2) . . ?
N14 C49 H49A 108.9 . . ?
N14 C49 H49B 108.9 . . ?
N14 C49 C50 113.3(2) . . ?
H49A C49 H49B 107.7 . . ?
C50 C49 H49A 108.9 . . ?
C50 C49 H49B 108.9 . . ?
C51 C50 C49 119.9 . . ?
C55 C50 C49 121.1 . . ?
C55 C50 C51 118.9 . . ?
C50 C51 H51 119.8 . . ?
C52 C51 C50 120.5 . . ?
C52 C51 H51 119.8 . . ?
C51 C52 H52 119.5 . . ?
C51 C52 C53 121.1 . . ?
C53 C52 H52 119.5 . . ?
C52 C53 C54 117.7 . . ?
C52 C53 C56 120.0 . . ?
C54 C53 C56 122.1 . . ?
C53 C54 H54 119.4 . . ?
C55 C54 C53 121.1 . . ?
C55 C54 H54 119.4 . . ?
C50 C55 H55 119.7 . . ?
C54 C55 C50 120.6 . . ?
C54 C55 H55 119.7 . . ?
N15 C56 C53 111.0(2) . . ?
N15 C56 H56A 109.4 . . ?
N15 C56 H56B 109.4 . . ?
C53 C56 H56A 109.4 . . ?
C53 C56 H56B 109.4 . . ?
H56A C56 H56B 108.0 . . ?
N15 C57 C60 117.4(2) . . ?
O2 C57 N15 122.9(3) . . ?
O2 C57 C60 119.7(2) . . ?
N16 C58 H58 118.4 . . ?
N16 C58 C59 123.2(3) . . ?
C59 C58 H58 118.4 . . ?
C58 C59 H59 121.1 . . ?
C60 C59 C58 117.8 . . ?
C60 C59 H59 121.1 . . ?
C59 C60 C57 118.3 . . ?
C59 C60 C61 118.8 . . ?
C61 C60 C57 122.9 . . ?
C60 C61 H61 120.8 . . ?
C62 C61 C60 118.3 . . ?
C62 C61 H61 120.8 . . ?
N16 C62 C61 123.1(2) . . ?
N16 C62 H62 118.4 . . ?
C61 C62 H62 118.4 . . ?
N17 C63 H63 118.5 . . ?
C64 C63 N17 123.1(3) . . ?
C64 C63 H63 118.5 . . ?
C63 C64 H64 120.5 . . ?
C63 C64 C65 119.1 . . ?
C65 C64 H64 120.5 . . ?
C64 C65 C68 121.6 . . ?
C66 C65 C64 118.2 . . ?
C66 C65 C68 120.1 . . ?
C65 C66 H66 120.3 . . ?
C65 C66 C67 119.5 . . ?
C67 C66 H66 120.3 . . ?
N17 C67 C66 122.6(2) . . ?
N17 C67 H67 118.7 . . ?
C66 C67 H67 118.7 . . ?
N18 C68 C65 117.4(3) . . ?
O3 C68 N18 122.7(3) . . ?
O3 C68 C65 119.9(2) . . ?
N18 C69 H69A 109.1 . . ?
N18 C69 H69B 109.1 . . ?
N18 C69 C70 112.3(2) . . ?
H69A C69 H69B 107.9 . . ?
C70 C69 H69A 109.1 . . ?
C70 C69 H69B 109.1 . . ?
C71 C70 C69 121.6 . . ?
C75 C70 C69 122.0 . . ?
C75 C70 C71 116.3 . . ?
C70 C71 H71 118.7 . . ?
C72 C71 C70 122.6 . . ?
C72 C71 H71 118.7 . . ?
C71 C72 H72 120.3 . . ?
C71 C72 C73 119.5 . . ?
C73 C72 H72 120.3 . . ?
C72 C73 C76 119.4 . . ?
C74 C73 C72 119.0 . . ?
C74 C73 C76 121.6 . . ?
C73 C74 H74 119.9 . . ?
C75 C74 C73 120.2 . . ?
C75 C74 H74 119.9 . . ?
C70 C75 H75 118.8 . . ?
C74 C75 C70 122.3 . . ?
C74 C75 H75 118.8 . . ?
N19 C76 C73 113.13(18) . . ?
N19 C76 H76A 109.0 . . ?
N19 C76 H76B 109.0 . . ?
C73 C76 H76A 109.0 . . ?
C73 C76 H76B 109.0 . . ?
H76A C76 H76B 107.8 . . ?
N19 C77 C80 117.2(2) . . ?
O4 C77 N19 123.1(3) . . ?
O4 C77 C80 119.6(2) . . ?
N20 C78 H78 119.4 . . ?
N20 C78 C79 121.2(2) . . ?
C79 C78 H78 119.4 . . ?
C78 C79 H79 120.1 . . ?
C80 C79 C78 119.8 . . ?
C80 C79 H79 120.1 . . ?
C79 C80 C77 119.1 . . ?
C79 C80 C81 118.7 . . ?
C81 C80 C77 121.8 . . ?
C80 C81 H81 121.1 . . ?
C80 C81 C82 117.9 . . ?
C82 C81 H81 121.1 . . ?
N20 C82 C81 123.1(2) . . ?
N20 C82 H82 118.5 . . ?
C81 C82 H82 118.5 . . ?
N21 C83 H83 118.8 . . ?
N21 C83 C84 122.4(2) . . ?
C84 C83 H83 118.8 . . ?
C83 C84 H84 120.0 . . ?
C83 C84 C85 120.0 . . ?
C85 C84 H84 120.0 . . ?
C84 C85 C86 118.4 . . ?
C84 C85 C88 123.2 . . ?
C86 C85 C88 118.3 . . ?
C85 C86 H86 120.8 . . ?
C85 C86 C87 118.3 . . ?
C87 C86 H86 120.9 . . ?
N21 C87 C86 123.4(3) . . ?
N21 C87 H87 118.3 . . ?
C86 C87 H87 118.3 . . ?
N22 C88 C85 117.5(2) . . ?
O5 C88 N22 122.4(3) . . ?
O5 C88 C85 120.1(2) . . ?
N22 C89 H89A 109.5 . . ?
N22 C89 H89B 109.5 . . ?
N22 C89 C90 110.7(2) . . ?
H89A C89 H89B 108.1 . . ?
C90 C89 H89A 109.5 . . ?
C90 C89 H89B 109.5 . . ?
C91 C90 C89 121.6 . . ?
C91 C90 C95 120.4 . . ?
C95 C90 C89 118.0 . . ?
C90 C91 H91 119.8 . . ?
C90 C91 C92 120.3 . . ?
C92 C91 H91 119.8 . . ?
C91 C92 H92 119.3 . . ?
C93 C92 C91 121.3 . . ?
C93 C92 H92 119.3 . . ?
C92 C93 C94 118.8 . . ?
C92 C93 C96 121.5 . . ?
C94 C93 C96 119.7 . . ?
C93 C94 H94 120.2 . . ?
C95 C94 C93 119.6 . . ?
C95 C94 H94 120.2 . . ?
C90 C95 C94 119.5 . . ?
C90 C95 H95 120.3 . . ?
C94 C95 H95 120.3 . . ?
N23 C96 C93 111.3(2) . . ?
N23 C96 H96A 109.4 . . ?
N23 C96 H96B 109.4 . . ?
C93 C96 H96A 109.4 . . ?
C93 C96 H96B 109.4 . . ?
H96A C96 H96B 108.0 . . ?
N23 C97 C100 116.3(2) . . ?
O6 C97 N23 124.3(3) . . ?
O6 C97 C100 119.3(2) . . ?
N24 C98 H98 119.4 . . ?
N24 C98 C99 121.2(2) . . ?
C99 C98 H98 119.4 . . ?
C98 C99 H99 120.1 . . ?
C100 C99 C98 119.8 . . ?
C100 C99 H99 120.1 . . ?
C99 C100 C97 118.9 . . ?
C101 C100 C97 122.9 . . ?
C101 C100 C99 118.2 . . ?
C100 C101 H101 119.9 . . ?
C100 C101 C102 120.2 . . ?
C102 C101 H101 119.9 . . ?
N24 C102 C101 121.7(2) . . ?
N24 C102 H102 119.1 . . ?
C101 C102 H102 119.1 . . ?
C114 C113 Rh2 72.3 . . ?
C114 C113 C118 131.8 . . ?
C117 C113 Rh2 72.8 . . ?
C117 C113 C114 109.6 . . ?
C117 C113 C118 117.4 . . ?
C118 C113 Rh2 130.5 . . ?
C113 C114 Rh2 67.8 . . ?
C113 C114 C119 128.7 . . ?
C115 C114 Rh2 69.8 . . ?
C115 C114 C113 102.1 . . ?
C115 C114 C119 129.1 . . ?
C119 C114 Rh2 126.5 . . ?
C114 C115 Rh2 71.8 . . ?
C114 C115 C120 119.9 . . ?
C116 C115 Rh2 71.4 . . ?
C116 C115 C114 113.2 . . ?
C116 C115 C120 126.8 . . ?
C120 C115 Rh2 125.1 . . ?
C115 C116 Rh2 70.7 . . ?
C115 C116 C117 105.6 . . ?
C115 C116 C121 116.4 . . ?
C117 C116 Rh2 71.2 . . ?
C117 C116 C121 137.8 . . ?
C121 C116 Rh2 124.9 . . ?
C113 C117 Rh2 69.1 . . ?
C113 C117 C116 109.3 . . ?
C113 C117 C122 137.4 . . ?
C116 C117 Rh2 70.9 . . ?
C116 C117 C122 113.1 . . ?
C122 C117 Rh2 121.9 . . ?
C113 C118 H11J 109.5 . . ?
C113 C118 H11K 109.5 . . ?
C113 C118 H11L 109.5 . . ?
H11J C118 H11K 109.5 . . ?
H11J C118 H11L 109.5 . . ?
H11K C118 H11L 109.5 . . ?
C114 C119 H11M 109.5 . . ?
C114 C119 H11N 109.5 . . ?
C114 C119 H11O 109.5 . . ?
H11M C119 H11N 109.5 . . ?
H11M C119 H11O 109.5 . . ?
H11N C119 H11O 109.5 . . ?
C115 C120 H12A 109.5 . . ?
C115 C120 H12B 109.5 . . ?
C115 C120 H12C 109.5 . . ?
H12A C120 H12B 109.5 . . ?
H12A C120 H12C 109.5 . . ?
H12B C120 H12C 109.5 . . ?
C116 C121 H12D 109.5 . . ?
C116 C121 H12E 109.5 . . ?
C116 C121 H12F 109.5 . . ?
H12D C121 H12E 109.5 . . ?
H12D C121 H12F 109.5 . . ?
H12E C121 H12F 109.5 . . ?
C117 C122 H12G 109.5 . . ?
C117 C122 H12H 109.5 . . ?
C117 C122 H12I 109.5 . . ?
H12G C122 H12H 109.5 . . ?
H12G C122 H12I 109.5 . . ?
H12H C122 H12I 109.5 . . ?
C124 C123 Rh3 72.1 . . ?
C124 C123 C128 118.7 . . ?
C127 C123 Rh3 69.6 . . ?
C127 C123 C124 107.6 . . ?
C127 C123 C128 133.3 . . ?
C128 C123 Rh3 128.5 . . ?
C123 C124 Rh3 69.2 . . ?
C123 C124 C129 129.2 . . ?
C125 C124 Rh3 69.8 . . ?
C125 C124 C123 106.1 . . ?
C125 C124 C129 124.8 . . ?
C129 C124 Rh3 126.3 . . ?
C124 C125 Rh3 72.2 . . ?
C124 C125 C130 134.5 . . ?
C126 C125 Rh3 72.6 . . ?
C126 C125 C124 109.7 . . ?
C126 C125 C130 115.8 . . ?
C130 C125 Rh3 121.7 . . ?
C125 C126 Rh3 69.8 . . ?
C125 C126 C131 127.8 . . ?
C127 C126 Rh3 68.5 . . ?
C127 C126 C125 107.8 . . ?
C127 C126 C131 124.4 . . ?
C131 C126 Rh3 124.5 . . ?
C123 C127 Rh3 71.6 . . ?
C123 C127 C132 121.6 . . ?
C126 C127 Rh3 73.8 . . ?
C126 C127 C123 108.5 . . ?
C126 C127 C132 129.8 . . ?
C132 C127 Rh3 122.5 . . ?
C123 C128 H12J 109.5 . . ?
C123 C128 H12K 109.5 . . ?
C123 C128 H12L 109.5 . . ?
H12J C128 H12K 109.5 . . ?
H12J C128 H12L 109.5 . . ?
H12K C128 H12L 109.5 . . ?
C124 C129 H12M 109.5 . . ?
C124 C129 H12N 109.5 . . ?
C124 C129 H12O 109.5 . . ?
H12M C129 H12N 109.5 . . ?
H12M C129 H12O 109.5 . . ?
H12N C129 H12O 109.5 . . ?
C125 C130 H13G 109.5 . . ?
C125 C130 H13H 109.5 . . ?
C125 C130 H13I 109.5 . . ?
H13G C130 H13H 109.5 . . ?
H13G C130 H13I 109.5 . . ?
H13H C130 H13I 109.5 . . ?
C126 C131 H13J 109.5 . . ?
C126 C131 H13K 109.5 . . ?
C126 C131 H13L 109.5 . . ?
H13J C131 H13K 109.5 . . ?
H13J C131 H13L 109.5 . . ?
H13K C131 H13L 109.5 . . ?
C127 C132 H13M 109.5 . . ?
C127 C132 H13N 109.5 . . ?
C127 C132 H13O 109.5 . . ?
H13M C132 H13N 109.5 . . ?
H13M C132 H13O 109.5 . . ?
H13N C132 H13O 109.5 . . ?
C144 C143 Rh5 73.1 . . ?
C144 C143 C148 122.4 . . ?
C147 C143 Rh5 72.1 . . ?
C147 C143 C144 112.4 . . ?
C147 C143 C148 125.2 . . ?
C148 C143 Rh5 124.2 . . ?
C143 C144 Rh5 68.9 . . ?
C143 C144 C145 103.6 . . ?
C143 C144 C149 128.0 . . ?
C145 C144 Rh5 68.2 . . ?
C145 C144 C149 128.3 . . ?
C149 C144 Rh5 129.2 . . ?
C144 C145 Rh5 73.0 . . ?
C144 C145 C150 125.8 . . ?
C146 C145 Rh5 72.3 . . ?
C146 C145 C144 111.0 . . ?
C146 C145 C150 123.1 . . ?
C150 C145 Rh5 124.6 . . ?
C145 C146 Rh5 68.8 . . ?
C145 C146 C147 105.1 . . ?
C145 C146 C151 125.9 . . ?
C147 C146 Rh5 70.1 . . ?
C147 C146 C151 129.0 . . ?
C151 C146 Rh5 126.0 . . ?
C143 C147 Rh5 70.2 . . ?
C143 C147 C146 107.8 . . ?
C143 C147 C152 126.3 . . ?
C146 C147 Rh5 71.1 . . ?
C146 C147 C152 125.9 . . ?
C152 C147 Rh5 124.0 . . ?
C143 C148 H14J 109.5 . . ?
C143 C148 H14K 109.5 . . ?
C143 C148 H14L 109.5 . . ?
H14J C148 H14K 109.5 . . ?
H14J C148 H14L 109.5 . . ?
H14K C148 H14L 109.5 . . ?
C144 C149 H14M 109.5 . . ?
C144 C149 H14N 109.5 . . ?
C144 C149 H14O 109.5 . . ?
H14M C149 H14N 109.5 . . ?
H14M C149 H14O 109.5 . . ?
H14N C149 H14O 109.5 . . ?
C145 C150 H15A 109.5 . . ?
C145 C150 H15B 109.5 . . ?
C145 C150 H15C 109.5 . . ?
H15A C150 H15B 109.5 . . ?
H15A C150 H15C 109.5 . . ?
H15B C150 H15C 109.5 . . ?
C146 C151 H15D 109.5 . . ?
C146 C151 H15E 109.5 . . ?
C146 C151 H15F 109.5 . . ?
H15D C151 H15E 109.5 . . ?
H15D C151 H15F 109.5 . . ?
H15E C151 H15F 109.5 . . ?
C147 C152 H15G 109.5 . . ?
C147 C152 H15H 109.5 . . ?
C147 C152 H15I 109.5 . . ?
H15G C152 H15H 109.5 . . ?
H15G C152 H15I 109.5 . . ?
H15H C152 H15I 109.5 . . ?
C154 C153 Rh6 69.2 . . ?
C154 C153 C157 104.8 . . ?
C154 C153 C158 131.9 . . ?
C157 C153 Rh6 70.5 . . ?
C157 C153 C158 123.2 . . ?
C158 C153 Rh6 127.0 . . ?
C153 C154 Rh6 71.6 . . ?
C153 C154 C155 110.1 . . ?
C153 C154 C159 123.1 . . ?
C155 C154 Rh6 70.8 . . ?
C155 C154 C159 126.7 . . ?
C159 C154 Rh6 126.3 . . ?
C154 C155 Rh6 69.5 . . ?
C154 C155 C160 128.2 . . ?
C156 C155 Rh6 70.8 . . ?
C156 C155 C154 104.8 . . ?
C156 C155 C160 126.9 . . ?
C160 C155 Rh6 126.7 . . ?
C155 C156 Rh6 70.7 . . ?
C155 C156 C161 126.8 . . ?
C157 C156 Rh6 72.7 . . ?
C157 C156 C155 112.5 . . ?
C157 C156 C161 120.6 . . ?
C161 C156 Rh6 124.9 . . ?
C153 C157 Rh6 69.3 . . ?
C153 C157 C162 120.7 . . ?
C156 C157 Rh6 70.4 . . ?
C156 C157 C153 107.6 . . ?
C156 C157 C162 131.6 . . ?
C162 C157 Rh6 124.2 . . ?
C153 C158 H15J 109.5 . . ?
C153 C158 H15K 109.5 . . ?
C153 C158 H15L 109.5 . . ?
H15J C158 H15K 109.5 . . ?
H15J C158 H15L 109.5 . . ?
H15K C158 H15L 109.5 . . ?
C154 C159 H15M 109.5 . . ?
C154 C159 H15N 109.5 . . ?
C154 C159 H15O 109.5 . . ?
H15M C159 H15N 109.5 . . ?
H15M C159 H15O 109.5 . . ?
H15N C159 H15O 109.5 . . ?
C155 C160 H16A 109.5 . . ?
C155 C160 H16B 109.5 . . ?
C155 C160 H16C 109.5 . . ?
H16A C160 H16B 109.5 . . ?
H16A C160 H16C 109.5 . . ?
H16B C160 H16C 109.5 . . ?
C156 C161 H16D 109.5 . . ?
C156 C161 H16E 109.5 . . ?
C156 C161 H16F 109.5 . . ?
H16D C161 H16E 109.5 . . ?
H16D C161 H16F 109.5 . . ?
H16E C161 H16F 109.5 . . ?
C157 C162 H16G 109.5 . . ?
C157 C162 H16H 109.5 . . ?
C157 C162 H16I 109.5 . . ?
H16G C162 H16H 109.5 . . ?
H16G C162 H16I 109.5 . . ?
H16H C162 H16I 109.5 . . ?
F1 C163 S1 115.4 . . ?
F1 C163 F2 109.2 . . ?
F1 C163 F3 105.1 . . ?
F2 C163 S1 110.2 . . ?
F3 C163 S1 110.4 . . ?
F3 C163 F2 106.0 . . ?
F10 C166 S4 111.4 . . ?
F10 C166 F11 99.6 . . ?
F11 C166 S4 115.3 . . ?
F12 C166 S4 115.8 . . ?
F12 C166 F10 116.5 . . ?
F12 C166 F11 96.3 . . ?
F13 C167 S5 106.4 . . ?
F14 C167 S5 116.3 . . ?
F14 C167 F13 103.6 . . ?
F14 C167 F15 101.0 . . ?
F15 C167 S5 109.6 . . ?
F15 C167 F13 120.4 . . ?
S11 O37 Ba1 141.5 . . ?
S21 O37 Ba1 173.5 . . ?
O37 S11 C173 105.7 . . ?
O37 S11 C174 107.4 . . ?
C174 S11 C173 103.8 . . ?
S11 C173 H17A 109.5 . . ?
S11 C173 H17B 109.5 . . ?
S11 C173 H17C 109.5 . . ?
H17A C173 H17B 109.5 . . ?
H17A C173 H17C 109.5 . . ?
H17B C173 H17C 109.5 . . ?
S11 C174 H17D 109.5 . . ?
S11 C174 H17E 109.5 . . ?
S11 C174 H17F 109.5 . . ?
H17D C174 H17E 109.5 . . ?
H17D C174 H17F 109.5 . . ?
H17E C174 H17F 109.5 . . ?
O37 S21 C273 110.0 . . ?
O37 S21 C274 122.9 . . ?
C274 S21 C273 105.4 . . ?
S21 C273 H27A 109.5 . . ?
S21 C273 H27B 109.5 . . ?
S21 C273 H27C 109.5 . . ?
H27A C273 H27B 109.5 . . ?
H27A C273 H27C 109.5 . . ?
H27B C273 H27C 109.5 . . ?
S21 C274 H27D 109.5 . . ?
S21 C274 H27E 109.5 . . ?
S21 C274 H27F 109.5 . . ?
H27D C274 H27E 109.5 . . ?
H27D C274 H27F 109.5 . . ?
H27E C274 H27F 109.5 . . ?
H17G C175 H17H 109.5 . . ?
H17G C175 H17I 109.5 . . ?
H17H C175 H17I 109.5 . . ?
O38 C175 H17G 109.5 . . ?
O38 C175 H17H 109.5 . . ?
O38 C175 H17I 109.5 . . ?
Ba1 O38 H38A 112.0 . . ?
C175 O38 Ba1 138.6 . . ?
C175 O38 H38A 109.4 . . ?
Ba1 O39 H39A 110.1 . . ?
Ba1 O39 H39B 110.1 . . ?
H39A O39 H39B 108.8 . . ?
C176 O40 Ba2 129.9 . . ?
C177 O41 Ba2 127.4 . . ?
C178 O42 Ba2 125.1 . . ?
C278 O42' Ba2 145.3 . . ?
H17J C179 H17K 109.5 . . ?
H17J C179 H17L 109.5 . . ?
H17K C179 H17L 109.5 . . ?
O44 C179 H17J 109.5 . . ?
O44 C179 H17K 109.5 . . ?
O44 C179 H17L 109.5 . . ?
C179 O44 H44A 109.5 . . ?

loop_
_geom_bond_atom_site_label_1
_geom_bond_atom_site_label_2
_geom_bond_distance
_geom_bond_site_symmetry_2
_geom_bond_publ_flag
Ba1 O2 2.695(5) . ?
Ba1 O4 2.686(4) . ?
Ba1 O6 2.710(4) . ?
Ba1 O19 2.8373 . ?
Ba1 O20 2.8692 . ?
Ba1 S5 3.4742 . ?
Ba1 O37 2.6571 . ?
Ba1 O38 2.7471 . ?
Ba1 O39 2.7011 . ?
Ba2 O1 2.739(4) . ?
Ba2 O3 2.756(6) . ?
Ba2 O5 2.694(5) . ?
Ba2 O22 2.8011 . ?
Ba2 O22' 2.9194 . ?
Ba2 O40 2.8227 . ?
Ba2 O41 2.8945 . ?
Ba2 O42 2.8657 . ?
Ba2 O42' 2.7972 . ?
Ba2 O43 2.8945 . ?
Rh1 N1 2.180(5) . ?
Rh1 N2 2.165(6) . ?
Rh1 N24 2.123(5) . ?
Rh1 C103 2.138(13) . ?
Rh1 C104 2.185(13) . ?
Rh1 C105 2.188(10) . ?
Rh1 C106 2.156(13) . ?
Rh1 C107 2.115(13) . ?
Rh1 C203 2.2659(10) . ?
Rh1 C204 2.1379(11) . ?
Rh1 C205 2.0647(11) . ?
Rh1 C206 2.1527(11) . ?
Rh2 N3 2.176(6) . ?
Rh2 N4 2.200(5) . ?
Rh2 N13 2.128(5) . ?
Rh2 C113 2.1036(11) . ?
Rh2 C114 2.1642(10) . ?
Rh2 C115 2.1386(10) . ?
Rh2 C116 2.1468(11) . ?
Rh2 C117 2.1504(12) . ?
Rh3 N5 2.182(7) . ?
Rh3 N6 2.182(8) . ?
Rh3 N16 2.130(5) . ?
Rh3 C123 2.1422(11) . ?
Rh3 C124 2.1802(11) . ?
Rh3 C125 2.1481(10) . ?
Rh3 C126 2.1851(11) . ?
Rh3 C127 2.1170(11) . ?
Rh4 N7 2.182(7) . ?
Rh4 N8 2.202(7) . ?
Rh4 N17 2.123(6) . ?
Rh4 C133 2.2552(11) . ?
Rh4 C134 2.2084(12) . ?
Rh4 C135 2.0884(12) . ?
Rh4 C136 2.0621(11) . ?
Rh4 C137 2.1664(11) . ?
Rh4 C233 2.0961(11) . ?
Rh4 C234 2.2510(12) . ?
Rh4 C236 2.1952(11) . ?
Rh4 C237 2.0577(11) . ?
Rh5 N9 2.190(5) . ?
Rh5 N10 2.192(7) . ?
Rh5 N20 2.140(5) . ?
Rh5 C143 2.1324 . ?
Rh5 C144 2.1872 . ?
Rh5 C145 2.1236(10) . ?
Rh5 C146 2.1694(11) . ?
Rh5 C147 2.1564 . ?
Rh6 N11 2.181(7) . ?
Rh6 N12 2.163(6) . ?
Rh6 N21 2.123(6) . ?
Rh6 C153 2.1416(10) . ?
Rh6 C154 2.1098(10) . ?
Rh6 C155 2.1267 . ?
Rh6 C156 2.1286(10) . ?
Rh6 C157 2.1577(11) . ?
N1 C1 1.342(5) . ?
N1 C14 1.395(5) . ?
N2 C2 1.325(6) . ?
N2 C3 1.379(6) . ?
N3 C2 1.326(6) . ?
N3 C8 1.391(6) . ?
N4 C1 1.331(6) . ?
N4 C9 1.393(5) . ?
N5 C15 1.331(7) . ?
N5 C28 1.352(8) . ?
N6 C16 1.297(8) . ?
N6 C17 1.401(9) . ?
N7 C16 1.342(7) . ?
N7 C22 1.385(8) . ?
N8 C15 1.283(6) . ?
N8 C23 1.386(7) . ?
N9 C30 1.329(6) . ?
N9 C36 1.372(6) . ?
N10 C29 1.331(7) . ?
N10 C37 1.397(6) . ?
N11 C29 1.319(7) . ?
N11 C42 1.394(6) . ?
N12 C30 1.349(6) . ?
N12 C31 1.402(6) . ?
N13 C43 1.342(5) . ?
N13 C47 1.346(5) . ?
N14 H14 0.8800 . ?
N14 C48 1.306(5) . ?
N14 C49 1.474(5) . ?
N15 H15 0.8800 . ?
N15 C56 1.472(5) . ?
N15 C57 1.338(6) . ?
N16 C58 1.342(6) . ?
N16 C62 1.319(7) . ?
N17 C63 1.379(6) . ?
N17 C67 1.332(7) . ?
N18 H18 0.8800 . ?
N18 C68 1.324(5) . ?
N18 C69 1.463(5) . ?
N19 H19 0.8800 . ?
N19 C76 1.472(5) . ?
N19 C77 1.312(5) . ?
N20 C78 1.328(5) . ?
N20 C82 1.332(5) . ?
N21 C83 1.355(7) . ?
N21 C87 1.334(6) . ?
N22 H22 0.8800 . ?
N22 C88 1.339(6) . ?
N22 C89 1.463(6) . ?
N23 H23 0.8800 . ?
N23 C96 1.473(5) . ?
N23 C97 1.324(6) . ?
N24 C98 1.356(5) . ?
N24 C102 1.338(5) . ?
O1 C48 1.242(4) . ?
O2 C57 1.229(5) . ?
O3 C68 1.239(6) . ?
O4 C77 1.247(4) . ?
O5 C88 1.248(5) . ?
O6 C97 1.230(5) . ?
C103 C104 1.376(16) . ?
C103 C107 1.391(17) . ?
C103 C108 1.56(3) . ?
C104 C105 1.41(2) . ?
C104 C109 1.41(2) . ?
C105 C106 1.425(14) . ?
C105 C110 1.51(2) . ?
C106 C107 1.53(2) . ?
C106 C111 1.47(2) . ?
C107 C112 1.49(3) . ?
C108 H10A 0.9800 . ?
C108 H10B 0.9800 . ?
C108 H10C 0.9800 . ?
C109 H10D 0.9800 . ?
C109 H10E 0.9800 . ?
C109 H10F 0.9800 . ?
C110 H11A 0.9800 . ?
C110 H11B 0.9800 . ?
C110 H11C 0.9800 . ?
C111 H11D 0.9800 . ?
C111 H11E 0.9800 . ?
C111 H11F 0.9800 . ?
C112 H11G 0.9800 . ?
C112 H11H 0.9800 . ?
C112 H11I 0.9800 . ?
C203 C204 1.4247 . ?
C203 C207 1.4245 . ?
C203 C208 1.5143 . ?
C204 C205 1.4241 . ?
C204 C209 1.5145 . ?
C205 C206 1.4250 . ?
C205 C210 1.5142 . ?
C206 C207 1.4243 . ?
C206 C211 1.5141 . ?
C207 C212 1.5144 . ?
C208 H20A 0.9800 . ?
C208 H20B 0.9800 . ?
C208 H20C 0.9800 . ?
C209 H20D 0.9800 . ?
C209 H20E 0.9800 . ?
C209 H20F 0.9800 . ?
C210 H21A 0.9800 . ?
C210 H21B 0.9800 . ?
C210 H21C 0.9800 . ?
C211 H21D 0.9800 . ?
C211 H21E 0.9800 . ?
C211 H21F 0.9800 . ?
C212 H21G 0.9800 . ?
C212 H21H 0.9800 . ?
C212 H21I 0.9800 . ?
C133 C134 1.4190 . ?
C133 C137 1.4215 . ?
C133 C138 1.5099 . ?
C134 C135 1.4207 . ?
C134 C139 1.5109 . ?
C135 C136 1.4197 . ?
C135 C140 1.5097 . ?
C136 C137 1.4202 . ?
C136 C141 1.5098 . ?
C137 C142 1.5093 . ?
C138 H13A 0.9800 . ?
C138 H13B 0.9800 . ?
C138 H13C 0.9800 . ?
C139 H13D 0.9800 . ?
C139 H13E 0.9800 . ?
C139 H13F 0.9800 . ?
C140 H14A 0.9800 . ?
C140 H14B 0.9800 . ?
C140 H14C 0.9800 . ?
C141 H14D 0.9800 . ?
C141 H14E 0.9800 . ?
C141 H14F 0.9800 . ?
C142 H14G 0.9800 . ?
C142 H14H 0.9800 . ?
C142 H14I 0.9800 . ?
C233 C234 1.4150 . ?
C233 C237 1.4162 . ?
C233 C238 1.5059 . ?
C234 C235 1.4161 . ?
C234 C239 1.5061 . ?
C235 C236 1.4175 . ?
C235 C240 1.5053 . ?
C236 C237 1.4163 . ?
C236 C241 1.5053 . ?
C237 C242 1.5074 . ?
C238 H23A 0.9800 . ?
C238 H23B 0.9800 . ?
C238 H23C 0.9800 . ?
C239 H23D 0.9800 . ?
C239 H23E 0.9800 . ?
C239 H23F 0.9800 . ?
C240 H24A 0.9800 . ?
C240 H24B 0.9800 . ?
C240 H24C 0.9800 . ?
C241 H24D 0.9800 . ?
C241 H24E 0.9800 . ?
C241 H24F 0.9800 . ?
C242 H24G 0.9800 . ?
C242 H24H 0.9800 . ?
C242 H24I 0.9800 . ?
S2 O10 1.4185 . ?
S2 O11 1.3769 . ?
S2 O12 1.4425 . ?
S2 C164 1.7325 . ?
C164 F4 1.3400 . ?
C164 F5 1.3007 . ?
C164 F6 1.3733 . ?
S2' O10' 1.4146 . ?
S2' O11' 1.4299 . ?
S2' O12' 1.4399 . ?
S2' C264 1.9212 . ?
C264 F4' 1.3279 . ?
C264 F5' 1.3076 . ?
C264 F6' 1.3306 . ?
S3 O13 1.4890 . ?
S3 O14 1.2877 . ?
S3 O15 1.4798 . ?
S3 C165 1.9672 . ?
C165 F7 1.3504 . ?
C165 F8 1.3466 . ?
C165 F9 1.2536 . ?
S3' O13' 1.4795 . ?
S3' O14' 1.2987 . ?
S3' O15' 1.1787 . ?
S3' C265 1.7717 . ?
C265 F7' 1.3359 . ?
C265 F8' 1.3212 . ?
C265 F9' 1.3805 . ?
S6 O22 1.3948 . ?
S6 O23 1.4883 . ?
S6 O24 1.4222 . ?
S6 C168 1.7761 . ?
C168 F16 1.3488 . ?
C168 F17 1.2988 . ?
C168 F18 1.3663 . ?
S6' O22' 1.4822 . ?
S6' O23' 1.3960 . ?
S6' O24' 1.3095 . ?
S6' C268 1.7767 . ?
C268 F16' 1.2996 . ?
C268 F17' 1.2983 . ?
C268 F18' 1.2978 . ?
O7 S1 1.4467 . ?
O8 S1 1.4195 . ?
O9 S1 1.3996 . ?
O16 S4 1.3978 . ?
O17 S4 1.4768 . ?
O18 S4 1.4443 . ?
O19 S5 1.4810 . ?
O20 S5 1.4548 . ?
O21 S5 1.4800 . ?
S1 C163 1.7933 . ?
S4 C166 1.7646 . ?
S5 C167 1.8935 . ?
F1 C163 1.2651 . ?
F2 C163 1.3961 . ?
F3 C163 1.3421 . ?
F10 C166 1.2959 . ?
F11 C166 1.3879 . ?
F12 C166 1.1935 . ?
F13 C167 1.3743 . ?
F14 C167 1.3659 . ?
F15 C167 1.3739 . ?
C1 C2 1.4073 . ?
C3 C4 1.3870 . ?
C3 C8 1.4452 . ?
C4 H4 0.9500 . ?
C4 C5 1.4281 . ?
C5 H5 0.9500 . ?
C5 C6 1.2740 . ?
C6 H6 0.9500 . ?
C6 C7 1.4299 . ?
C7 H7 0.9500 . ?
C7 C8 1.3774 . ?
C9 C10 1.3873 . ?
C9 C14 1.4269 . ?
C10 H10 0.9500 . ?
C10 C11 1.3968 . ?
C11 H11 0.9500 . ?
C11 C12 1.4271 . ?
C12 H12 0.9500 . ?
C12 C13 1.3647 . ?
C13 H13 0.9500 . ?
C13 C14 1.4271 . ?
C15 C16 1.4535 . ?
C17 C18 1.3717 . ?
C17 C22 1.4338 . ?
C18 H18A 0.9500 . ?
C18 C19 1.3786 . ?
C19 H19A 0.9500 . ?
C19 C20 1.4591 . ?
C20 H20 0.9500 . ?
C20 C21 1.3130 . ?
C21 H21 0.9500 . ?
C21 C22 1.4000 . ?
C23 C24 1.4020 . ?
C23 C28 1.4042 . ?
C24 H24 0.9500 . ?
C24 C25 1.4197 . ?
C25 H25 0.9500 . ?
C25 C26 1.3228 . ?
C26 H26 0.9500 . ?
C26 C27 1.4322 . ?
C27 H27 0.9500 . ?
C27 C28 1.3978 . ?
C29 C30 1.4120 . ?
C31 C32 1.4002 . ?
C31 C36 1.4519 . ?
C32 H32 0.9500 . ?
C32 C33 1.3591 . ?
C33 H33 0.9500 . ?
C33 C34 1.4002 . ?
C34 H34 0.9500 . ?
C34 C35 1.3971 . ?
C35 H35 0.9500 . ?
C35 C36 1.3916 . ?
C37 C38 1.3791 . ?
C37 C42 1.4172 . ?
C38 H38 0.9500 . ?
C38 C39 1.4202 . ?
C39 H39 0.9500 . ?
C39 C40 1.2999 . ?
C40 H40 0.9500 . ?
C40 C41 1.4926 . ?
C41 H41 0.9500 . ?
C41 C42 1.3925 . ?
C43 H43 0.9500 . ?
C43 C44 1.3974 . ?
C44 H44 0.9500 . ?
C44 C45 1.4051 . ?
C45 C46 1.3650 . ?
C45 C48 1.5197 . ?
C46 H46 0.9500 . ?
C46 C47 1.3786 . ?
C47 H47 0.9500 . ?
C49 H49A 0.9900 . ?
C49 H49B 0.9900 . ?
C49 C50 1.5129 . ?
C50 C51 1.3902 . ?
C50 C55 1.3834 . ?
C51 H51 0.9500 . ?
C51 C52 1.3720 . ?
C52 H52 0.9500 . ?
C52 C53 1.3937 . ?
C53 C54 1.3976 . ?
C53 C56 1.5229 . ?
C54 H54 0.9500 . ?
C54 C55 1.3700 . ?
C55 H55 0.9500 . ?
C56 H56A 0.9900 . ?
C56 H56B 0.9900 . ?
C57 C60 1.5017 . ?
C58 H58 0.9500 . ?
C58 C59 1.3902 . ?
C59 H59 0.9500 . ?
C59 C60 1.3858 . ?
C60 C61 1.4082 . ?
C61 H61 0.9500 . ?
C61 C62 1.3832 . ?
C62 H62 0.9500 . ?
C63 H63 0.9500 . ?
C63 C64 1.3448 . ?
C64 H64 0.9500 . ?
C64 C65 1.4127 . ?
C65 C66 1.3775 . ?
C65 C68 1.4932 . ?
C66 H66 0.9500 . ?
C66 C67 1.3876 . ?
C67 H67 0.9500 . ?
C69 H69A 0.9900 . ?
C69 H69B 0.9900 . ?
C69 C70 1.4799 . ?
C70 C71 1.4008 . ?
C70 C75 1.3950 . ?
C71 H71 0.9500 . ?
C71 C72 1.3820 . ?
C72 H72 0.9500 . ?
C72 C73 1.4063 . ?
C73 C74 1.3880 . ?
C73 C76 1.5118 . ?
C74 H74 0.9500 . ?
C74 C75 1.3864 . ?
C75 H75 0.9500 . ?
C76 H76A 0.9900 . ?
C76 H76B 0.9900 . ?
C77 C80 1.4965 . ?
C78 H78 0.9500 . ?
C78 C79 1.3939 . ?
C79 H79 0.9500 . ?
C79 C80 1.3818 . ?
C80 C81 1.3849 . ?
C81 H81 0.9500 . ?
C81 C82 1.3937 . ?
C82 H82 0.9500 . ?
C83 H83 0.9500 . ?
C83 C84 1.3650 . ?
C84 H84 0.9500 . ?
C84 C85 1.3831 . ?
C85 C86 1.3833 . ?
C85 C88 1.4777 . ?
C86 H86 0.9500 . ?
C86 C87 1.3914 . ?
C87 H87 0.9500 . ?
C89 H89A 0.9900 . ?
C89 H89B 0.9900 . ?
C89 C90 1.5558 . ?
C90 C91 1.3685 . ?
C90 C95 1.3736 . ?
C91 H91 0.9500 . ?
C91 C92 1.3795 . ?
C92 H92 0.9500 . ?
C92 C93 1.3614 . ?
C93 C94 1.4082 . ?
C93 C96 1.5248 . ?
C94 H94 0.9500 . ?
C94 C95 1.4056 . ?
C95 H95 0.9500 . ?
C96 H96A 0.9900 . ?
C96 H96B 0.9900 . ?
C97 C100 1.5002 . ?
C98 H98 0.9500 . ?
C98 C99 1.3908 . ?
C99 H99 0.9500 . ?
C99 C100 1.3793 . ?
C100 C101 1.3770 . ?
C101 H101 0.9500 . ?
C101 C102 1.3818 . ?
C102 H102 0.9500 . ?
C113 C114 1.4579 . ?
C113 C117 1.3878 . ?
C113 C118 1.4639 . ?
C114 C115 1.4138 . ?
C114 C119 1.5449 . ?
C115 C116 1.3904 . ?
C115 C120 1.5269 . ?
C116 C117 1.3983 . ?
C116 C121 1.6201 . ?
C117 C122 1.4891 . ?
C118 H11J 0.9800 . ?
C118 H11K 0.9800 . ?
C118 H11L 0.9800 . ?
C119 H11M 0.9800 . ?
C119 H11N 0.9800 . ?
C119 H11O 0.9800 . ?
C120 H12A 0.9800 . ?
C120 H12B 0.9800 . ?
C120 H12C 0.9800 . ?
C121 H12D 0.9800 . ?
C121 H12E 0.9800 . ?
C121 H12F 0.9800 . ?
C122 H12G 0.9800 . ?
C122 H12H 0.9800 . ?
C122 H12I 0.9800 . ?
C123 C124 1.4333 . ?
C123 C127 1.4155 . ?
C123 C128 1.4615 . ?
C124 C125 1.4090 . ?
C124 C129 1.5382 . ?
C125 C126 1.3965 . ?
C125 C130 1.6004 . ?
C126 C127 1.3921 . ?
C126 C131 1.5184 . ?
C127 C132 1.4895 . ?
C128 H12J 0.9800 . ?
C128 H12K 0.9800 . ?
C128 H12L 0.9800 . ?
C129 H12M 0.9800 . ?
C129 H12N 0.9800 . ?
C129 H12O 0.9800 . ?
C130 H13G 0.9800 . ?
C130 H13H 0.9800 . ?
C130 H13I 0.9800 . ?
C131 H13J 0.9800 . ?
C131 H13K 0.9800 . ?
C131 H13L 0.9800 . ?
C132 H13M 0.9800 . ?
C132 H13N 0.9800 . ?
C132 H13O 0.9800 . ?
C143 C144 1.4064 . ?
C143 C147 1.3848 . ?
C143 C148 1.5756 . ?
C144 C145 1.4352 . ?
C144 C149 1.4492 . ?
C145 C146 1.4305 . ?
C145 C150 1.5349 . ?
C146 C147 1.4344 . ?
C146 C151 1.4474 . ?
C147 C152 1.5408 . ?
C148 H14J 0.9800 . ?
C148 H14K 0.9800 . ?
C148 H14L 0.9800 . ?
C149 H14M 0.9800 . ?
C149 H14N 0.9800 . ?
C149 H14O 0.9800 . ?
C150 H15A 0.9800 . ?
C150 H15B 0.9800 . ?
C150 H15C 0.9800 . ?
C151 H15D 0.9800 . ?
C151 H15E 0.9800 . ?
C151 H15F 0.9800 . ?
C152 H15G 0.9800 . ?
C152 H15H 0.9800 . ?
C152 H15I 0.9800 . ?
C153 C154 1.4240 . ?
C153 C157 1.4753 . ?
C153 C158 1.4868 . ?
C154 C155 1.4380 . ?
C154 C159 1.4634 . ?
C155 C156 1.4042 . ?
C155 C160 1.5239 . ?
C156 C157 1.3583 . ?
C156 C161 1.6433 . ?
C157 C162 1.5114 . ?
C158 H15J 0.9800 . ?
C158 H15K 0.9800 . ?
C158 H15L 0.9800 . ?
C159 H15M 0.9800 . ?
C159 H15N 0.9800 . ?
C159 H15O 0.9800 . ?
C160 H16A 0.9800 . ?
C160 H16B 0.9800 . ?
C160 H16C 0.9800 . ?
C161 H16D 0.9800 . ?
C161 H16E 0.9800 . ?
C161 H16F 0.9800 . ?
C162 H16G 0.9800 . ?
C162 H16H 0.9800 . ?
C162 H16I 0.9800 . ?
O37 S11 1.5597 . ?
O37 S21 1.4118 . ?
S11 C173 1.8246 . ?
S11 C174 1.7248 . ?
C173 H17A 0.9800 . ?
C173 H17B 0.9800 . ?
C173 H17C 0.9800 . ?
C174 H17D 0.9800 . ?
C174 H17E 0.9800 . ?
C174 H17F 0.9800 . ?
S21 C273 1.7928 . ?
S21 C274 1.7842 . ?
C273 H27A 0.9800 . ?
C273 H27B 0.9800 . ?
C273 H27C 0.9800 . ?
C274 H27D 0.9800 . ?
C274 H27E 0.9800 . ?
C274 H27F 0.9800 . ?
C175 H17G 0.9800 . ?
C175 H17H 0.9800 . ?
C175 H17I 0.9800 . ?
C175 O38 1.4556 . ?
C176 O40 1.4483 . ?
C177 O41 1.4851 . ?
O38 H38A 0.8401 . ?
O39 H39A 0.8855 . ?
O39 H39B 0.8866 . ?
C178 O42 1.4716 . ?
C278 O42' 1.4722 . ?
C179 H17J 0.9800 . ?
C179 H17K 0.9800 . ?
C179 H17L 0.9800 . ?
C179 O44 1.3686 . ?
O44 H44A 0.8400 . ?

loop_
_geom_hbond_atom_site_label_D
_geom_hbond_atom_site_label_H
_geom_hbond_atom_site_label_A
_geom_hbond_distance_DH
_geom_hbond_distance_HA
_geom_hbond_distance_DA
_geom_hbond_angle_DHA
_geom_hbond_site_symmetry_A
N14 H14 O7 0.88 2.02 2.873(5) 161.4 6_576
N15 H15 O10 0.88 2.08 2.929(6) 162.2 .
N15 H15 O10' 0.88 1.82 2.642(6) 155.1 .
N22 H22 O44 0.88 1.98 2.809(6) 155.8 .
O38 H38A O18 0.84 1.86 2.618 148.7 .
O39 H39B O13 0.89 2.15 2.867 136.9 1_565
O44 H44A O12 0.84 1.95 2.664 142.1 .
O44 H44A O12' 0.84 2.42 3.154 145.7 .

loop_
_geom_torsion_atom_site_label_1
_geom_torsion_atom_site_label_2
_geom_torsion_atom_site_label_3
_geom_torsion_atom_site_label_4
_geom_torsion
_geom_torsion_site_symmetry_1
_geom_torsion_site_symmetry_2
_geom_torsion_site_symmetry_3
_geom_torsion_site_symmetry_4
_geom_torsion_publ_flag
Ba1 O2 C57 N15 -68.4(15) . . . . ?
Ba1 O2 C57 C60 113.5(13) . . . . ?
Ba1 O4 C77 N19 -72.2(11) . . . . ?
Ba1 O4 C77 C80 106.3(10) . . . . ?
Ba1 O6 C97 N23 -59.1(11) . . . . ?
Ba1 O6 C97 C100 126.1(9) . . . . ?
Ba1 O19 S5 O20 12.6 . . . . ?
Ba1 O19 S5 O21 -127.5 . . . . ?
Ba1 O19 S5 C167 120.7 . . . . ?
Ba1 O20 S5 O19 -12.4 . . . . ?
Ba1 O20 S5 O21 132.5 . . . . ?
Ba1 O20 S5 C167 -117.4 . . . . ?
Ba1 S5 C167 F13 6.1 . . . . ?
Ba1 S5 C167 F14 120.8 . . . . ?
Ba1 S5 C167 F15 -125.5 . . . . ?
Ba1 O37 S11 C173 108.3 . . . . ?
Ba1 O37 S11 C174 -141.3 . . . . ?
Ba2 O1 C48 N14 -68.5(9) . . . . ?
Ba2 O1 C48 C45 114.1(8) . . . . ?
Ba2 O3 C68 N18 -59.2(16) . . . . ?
Ba2 O3 C68 C65 119.5(14) . . . . ?
Ba2 O5 C88 N22 -79.7(13) . . . . ?
Ba2 O5 C88 C85 100.2(12) . . . . ?
Rh1 N1 C1 N4 -180.0(3) . . . . ?
Rh1 N1 C1 C2 -8.3(3) . . . . ?
Rh1 N1 C14 C9 178.8(5) . . . . ?
Rh1 N1 C14 C13 4.6(7) . . . . ?
Rh1 N2 C2 N3 -176.3(3) . . . . ?
Rh1 N2 C2 C1 12.7(3) . . . . ?
Rh1 N2 C3 C4 -6.6(7) . . . . ?
Rh1 N2 C3 C8 174.9(5) . . . . ?
Rh1 N24 C98 C99 176.78(15) . . . . ?
Rh1 N24 C102 C101 -176.09(16) . . . . ?
Rh1 C103 C104 C105 62.6(8) . . . . ?
Rh1 C103 C104 C109 -126.0(16) . . . . ?
Rh1 C103 C107 C106 -62.4(9) . . . . ?
Rh1 C103 C107 C112 120.3(17) . . . . ?
Rh1 C104 C105 C106 57.0(10) . . . . ?
Rh1 C104 C105 C110 -118.1(12) . . . . ?
Rh1 C105 C106 C107 61.3(8) . . . . ?
Rh1 C105 C106 C111 -124.7(15) . . . . ?
Rh1 C106 C107 C103 63.4(9) . . . . ?
Rh1 C106 C107 C112 -119.6(18) . . . . ?
Rh1 C203 C204 C205 60.3 . . . . ?
Rh1 C203 C204 C209 -119.8 . . . . ?
Rh1 C203 C207 C206 -56.7 . . . . ?
Rh1 C203 C207 C212 123.3 . . . . ?
Rh1 C204 C205 C206 65.8 . . . . ?
Rh1 C204 C205 C210 -114.1 . . . . ?
Rh1 C205 C206 C207 65.4 . . . . ?
Rh1 C205 C206 C211 -114.6 . . . . ?
Rh1 C206 C207 C203 59.6 . . . . ?
Rh1 C206 C207 C212 -120.4 . . . . ?
Rh2 N3 C2 N2 -177.5(3) . . . . ?
Rh2 N3 C2 C1 -6.4(3) . . . . ?
Rh2 N3 C8 C3 173.7(5) . . . . ?
Rh2 N3 C8 C7 -3.6(7) . . . . ?
Rh2 N4 C1 N1 -178.5(3) . . . . ?
Rh2 N4 C1 C2 10.0(3) . . . . ?
Rh2 N4 C9 C10 -4.8(8) . . . . ?
Rh2 N4 C9 C14 178.1(5) . . . . ?
Rh2 N13 C43 C44 -176.68(17) . . . . ?
Rh2 N13 C47 C46 179.12(14) . . . . ?
Rh2 C113 C114 C115 62.1 . . . . ?
Rh2 C113 C114 C119 -119.7 . . . . ?
Rh2 C113 C117 C116 -59.7 . . . . ?
Rh2 C113 C117 C122 114.8 . . . . ?
Rh2 C114 C115 C116 59.6 . . . . ?
Rh2 C114 C115 C120 -120.6 . . . . ?
Rh2 C115 C116 C117 63.1 . . . . ?
Rh2 C115 C116 C121 -120.2 . . . . ?
Rh2 C116 C117 C113 58.6 . . . . ?
Rh2 C116 C117 C122 -117.4 . . . . ?
Rh3 N5 C15 N8 -179.3(3) . . . . ?
Rh3 N5 C15 C16 8.9(4) . . . . ?
Rh3 N5 C28 C23 176.6(6) . . . . ?
Rh3 N5 C28 C27 -5.1(10) . . . . ?
Rh3 N6 C16 N7 -176.7(3) . . . . ?
Rh3 N6 C16 C15 -6.1(5) . . . . ?
Rh3 N6 C17 C18 -0.5(10) . . . . ?
Rh3 N6 C17 C22 174.3(6) . . . . ?
Rh3 N16 C58 C59 175.18(14) . . . . ?
Rh3 N16 C62 C61 -177.19(19) . . . . ?
Rh3 C123 C124 C125 60.4 . . . . ?
Rh3 C123 C124 C129 -120.5 . . . . ?
Rh3 C123 C127 C126 -65.0 . . . . ?
Rh3 C123 C127 C132 117.4 . . . . ?
Rh3 C124 C125 C126 63.4 . . . . ?
Rh3 C124 C125 C130 -117.3 . . . . ?
Rh3 C125 C126 C127 58.1 . . . . ?
Rh3 C125 C126 C131 -118.5 . . . . ?
Rh3 C126 C127 C123 63.6 . . . . ?
Rh3 C126 C127 C132 -119.1 . . . . ?
Rh4 N7 C16 N6 -176.7(4) . . . . ?
Rh4 N7 C16 C15 12.4(4) . . . . ?
Rh4 N7 C22 C17 172.6(6) . . . . ?
Rh4 N7 C22 C21 -11.2(9) . . . . ?
Rh4 N8 C15 N5 -179.9(3) . . . . ?
Rh4 N8 C15 C16 -8.4(4) . . . . ?
Rh4 N8 C23 C24 5.5(9) . . . . ?
Rh4 N8 C23 C28 -177.7(6) . . . . ?
Rh4 N17 C63 C64 -175.33(18) . . . . ?
Rh4 N17 C67 C66 177.08(18) . . . . ?
Rh4 C133 C134 C135 57.2 . . . . ?
Rh4 C133 C134 C139 -122.8 . . . . ?
Rh4 C133 C137 C136 -58.4 . . . . ?
Rh4 C133 C137 C142 121.7 . . . . ?
Rh4 C134 C135 C136 61.7 . . . . ?
Rh4 C134 C135 C140 -118.4 . . . . ?
Rh4 C135 C136 C137 65.7 . . . . ?
Rh4 C135 C136 C141 -114.2 . . . . ?
Rh4 C136 C137 C133 63.6 . . . . ?
Rh4 C136 C137 C142 -116.5 . . . . ?
Rh4 C233 C234 C235 62.2 . . . . ?
Rh4 C233 C234 C239 -117.9 . . . . ?
Rh4 C233 C237 C236 -67.7 . . . . ?
Rh4 C233 C237 C242 112.2 . . . . ?
Rh4 C234 C235 C236 56.4 . . . . ?
Rh4 C234 C235 C240 -123.5 . . . . ?
Rh4 C235 C236 C237 57.9 . . . . ?
Rh4 C235 C236 C241 -122.0 . . . . ?
Rh4 C236 C237 C233 64.8 . . . . ?
Rh4 C236 C237 C242 -115.1 . . . . ?
Rh5 N9 C30 N12 -176.4(3) . . . . ?
Rh5 N9 C30 C29 -9.8(3) . . . . ?
Rh5 N9 C36 C31 174.3(5) . . . . ?
Rh5 N9 C36 C35 -0.2(8) . . . . ?
Rh5 N10 C29 N11 -177.8(3) . . . . ?
Rh5 N10 C29 C30 15.4(4) . . . . ?
Rh5 N10 C37 C38 -10.3(8) . . . . ?
Rh5 N10 C37 C42 176.2(5) . . . . ?
Rh5 N20 C78 C79 179.27(16) . . . . ?
Rh5 N20 C82 C81 -178.40(15) . . . . ?
Rh5 C143 C144 C145 59.8 . . . . ?
Rh5 C143 C144 C149 -123.9 . . . . ?
Rh5 C143 C147 C146 -61.5 . . . . ?
Rh5 C143 C147 C152 118.2 . . . . ?
Rh5 C144 C145 C146 62.7 . . . . ?
Rh5 C144 C145 C150 -120.7 . . . . ?
Rh5 C145 C146 C147 61.2 . . . . ?
Rh5 C145 C146 C151 -119.8 . . . . ?
Rh5 C146 C147 C143 60.9 . . . . ?
Rh5 C146 C147 C152 -118.8 . . . . ?
Rh6 N11 C29 N10 -173.9(3) . . . . ?
Rh6 N11 C29 C30 -7.3(4) . . . . ?
Rh6 N11 C42 C37 170.5(5) . . . . ?
Rh6 N11 C42 C41 -9.3(8) . . . . ?
Rh6 N12 C30 N9 179.6(3) . . . . ?
Rh6 N12 C30 C29 12.6(3) . . . . ?
Rh6 N12 C31 C32 -5.6(8) . . . . ?
Rh6 N12 C31 C36 180(100) . . . . ?
Rh6 N21 C83 C84 -178.26(18) . . . . ?
Rh6 N21 C87 C86 177.08(15) . . . . ?
Rh6 C153 C154 C155 60.6 . . . . ?
Rh6 C153 C154 C159 -121.9 . . . . ?
Rh6 C153 C157 C156 -60.2 . . . . ?
Rh6 C153 C157 C162 118.3 . . . . ?
Rh6 C154 C155 C156 62.5 . . . . ?
Rh6 C154 C155 C160 -121.2 . . . . ?
Rh6 C155 C156 C157 60.8 . . . . ?
Rh6 C155 C156 C161 -119.6 . . . . ?
Rh6 C156 C157 C153 59.6 . . . . ?
Rh6 C156 C157 C162 -118.7 . . . . ?
N1 C1 C2 N2 -3.1(3) . . . . ?
N1 C1 C2 N3 -174.0(4) . . . . ?
N2 C3 C4 C5 -179.9(3) . . . . ?
N2 C3 C8 N3 1.2(3) . . . . ?
N2 C3 C8 C7 178.9(2) . . . . ?
N4 C1 C2 N2 168.2(4) . . . . ?
N4 C1 C2 N3 -2.8(4) . . . . ?
N4 C9 C10 C11 -176.5(3) . . . . ?
N4 C9 C14 N1 0.8(3) . . . . ?
N4 C9 C14 C13 175.6(2) . . . . ?
N5 C15 C16 N6 -2.1(5) . . . . ?
N5 C15 C16 N7 168.6(4) . . . . ?
N6 C17 C18 C19 173.9(4) . . . . ?
N6 C17 C22 N7 3.1(4) . . . . ?
N6 C17 C22 C21 -173.7(3) . . . . ?
N8 C15 C16 N6 -173.5(5) . . . . ?
N8 C15 C16 N7 -2.8(4) . . . . ?
N8 C23 C24 C25 -178.6(3) . . . . ?
N8 C23 C28 N5 -0.7(4) . . . . ?
N8 C23 C28 C27 -179.2(3) . . . . ?
N10 C29 C30 N9 -4.1(4) . . . . ?
N10 C29 C30 N12 162.5(4) . . . . ?
N10 C37 C38 C39 -174.5(3) . . . . ?
N10 C37 C42 N11 -1.9(3) . . . . ?
N10 C37 C42 C41 178.0(2) . . . . ?
N11 C29 C30 N9 -170.3(4) . . . . ?
N11 C29 C30 N12 -3.7(4) . . . . ?
N12 C31 C32 C33 -173.7(3) . . . . ?
N12 C31 C36 N9 0.6(3) . . . . ?
N12 C31 C36 C35 175.9(2) . . . . ?
N13 C43 C44 C45 -3.2(3) . . . . ?
N14 C49 C50 C51 -130.1(2) . . . . ?
N14 C49 C50 C55 51.3(2) . . . . ?
N15 C57 C60 C59 152.5(3) . . . . ?
N15 C57 C60 C61 -26.4(3) . . . . ?
N16 C58 C59 C60 4.5(3) . . . . ?
N17 C63 C64 C65 -1.7(3) . . . . ?
N18 C69 C70 C71 52.5(2) . . . . ?
N18 C69 C70 C75 -129.0(2) . . . . ?
N19 C77 C80 C79 154.3(2) . . . . ?
N19 C77 C80 C81 -33.1(2) . . . . ?
N20 C78 C79 C80 -0.9(3) . . . . ?
N21 C83 C84 C85 2.7(3) . . . . ?
N22 C89 C90 C91 -126.7(3) . . . . ?
N22 C89 C90 C95 56.9(3) . . . . ?
N23 C97 C100 C99 151.9(3) . . . . ?
N23 C97 C100 C101 -28.8(3) . . . . ?
N24 C98 C99 C100 1.4(3) . . . . ?
O2 C57 C60 C59 -29.3(3) . . . . ?
O2 C57 C60 C61 151.8(3) . . . . ?
O4 C77 C80 C79 -24.3(3) . . . . ?
O4 C77 C80 C81 148.4(3) . . . . ?
O6 C97 C100 C99 -32.9(2) . . . . ?
O6 C97 C100 C101 146.4(2) . . . . ?
C103 C104 C105 Rh1 -61.5(9) . . . . ?
C103 C104 C105 C106 -4.5(15) . . . . ?
C103 C104 C105 C110 -180(100) . . . . ?
C104 C103 C107 Rh1 60.9(11) . . . . ?
C104 C103 C107 C106 -1.5(17) . . . . ?
C104 C103 C107 C112 -178.8(16) . . . . ?
C104 C105 C106 Rh1 -57.8(9) . . . . ?
C104 C105 C106 C107 3.5(15) . . . . ?
C104 C105 C106 C111 177.5(12) . . . . ?
C105 C106 C107 Rh1 -64.6(9) . . . . ?
C105 C106 C107 C103 -1.2(15) . . . . ?
C105 C106 C107 C112 175.9(17) . . . . ?
C107 C103 C104 Rh1 -59.0(11) . . . . ?
C107 C103 C104 C105 3.6(16) . . . . ?
C107 C103 C104 C109 175.0(15) . . . . ?
C108 C103 C104 Rh1 120.9(14) . . . . ?
C108 C103 C104 C105 -176.5(13) . . . . ?
C108 C103 C104 C109 -5(2) . . . . ?
C108 C103 C107 Rh1 -119.0(16) . . . . ?
C108 C103 C107 C106 178.6(15) . . . . ?
C108 C103 C107 C112 1(3) . . . . ?
C109 C104 C105 Rh1 126.3(14) . . . . ?
C109 C104 C105 C106 -176.7(13) . . . . ?
C109 C104 C105 C110 8(2) . . . . ?
C110 C105 C106 Rh1 117.8(10) . . . . ?
C110 C105 C106 C107 179.2(10) . . . . ?
C110 C105 C106 C111 -7(2) . . . . ?
C111 C106 C107 Rh1 121.9(15) . . . . ?
C111 C106 C107 C103 -174.7(14) . . . . ?
C111 C106 C107 C112 2(3) . . . . ?
C203 C204 C205 Rh1 -65.9 . . . . ?
C203 C204 C205 C206 0.0 . . . . ?
C203 C204 C205 C210 -180(20) . . . . ?
C204 C203 C207 Rh1 56.7 . . . . ?
C204 C203 C207 C206 0.0 . . . . ?
C204 C203 C207 C212 -180(22) . . . . ?
C204 C205 C206 Rh1 -65.4 . . . . ?
C204 C205 C206 C207 0.0 . . . . ?
C204 C205 C206 C211 180(22) . . . . ?
C205 C206 C207 Rh1 -59.6 . . . . ?
C205 C206 C207 C203 0.0 . . . . ?
C205 C206 C207 C212 180(22) . . . . ?
C207 C203 C204 Rh1 -60.2 . . . . ?
C207 C203 C204 C205 0.0 . . . . ?
C207 C203 C204 C209 -180(20) . . . . ?
C208 C203 C204 Rh1 119.8 . . . . ?
C208 C203 C204 C205 -180(22) . . . . ?
C208 C203 C204 C209 0.0 . . . . ?
C208 C203 C207 Rh1 -123.3 . . . . ?
C208 C203 C207 C206 180(22) . . . . ?
C208 C203 C207 C212 0.0 . . . . ?
C209 C204 C205 Rh1 114.2 . . . . ?
C209 C204 C205 C206 180(20) . . . . ?
C209 C204 C205 C210 0.0 . . . . ?
C210 C205 C206 Rh1 114.5 . . . . ?
C210 C205 C206 C207 180(20) . . . . ?
C210 C205 C206 C211 -0.1 . . . . ?
C211 C206 C207 Rh1 120.4 . . . . ?
C211 C206 C207 C203 -180(22) . . . . ?
C211 C206 C207 C212 0.0 . . . . ?
C133 C134 C135 Rh4 -61.7 . . . . ?
C133 C134 C135 C136 0.0 . . . . ?
C133 C134 C135 C140 179.9 . . . . ?
C134 C133 C137 Rh4 58.3 . . . . ?
C134 C133 C137 C136 -0.1 . . . . ?
C134 C133 C137 C142 180.0 . . . . ?
C134 C135 C136 Rh4 -65.8 . . . . ?
C134 C135 C136 C137 -0.1 . . . . ?
C134 C135 C136 C141 180.0 . . . . ?
C135 C136 C137 Rh4 -63.5 . . . . ?
C135 C136 C137 C133 0.1 . . . . ?
C135 C136 C137 C142 -180.0 . . . . ?
C137 C133 C134 Rh4 -57.2 . . . . ?
C137 C133 C134 C135 0.1 . . . . ?
C137 C133 C134 C139 180.0 . . . . ?
C138 C133 C134 Rh4 122.7 . . . . ?
C138 C133 C134 C135 179.9 . . . . ?
C138 C133 C134 C139 -0.1 . . . . ?
C138 C133 C137 Rh4 -121.6 . . . . ?
C138 C133 C137 C136 -180.0 . . . . ?
C138 C133 C137 C142 0.1 . . . . ?
C139 C134 C135 Rh4 118.4 . . . . ?
C139 C134 C135 C136 -179.9 . . . . ?
C139 C134 C135 C140 0.0 . . . . ?
C140 C135 C136 Rh4 114.3 . . . . ?
C140 C135 C136 C137 180.0 . . . . ?
C140 C135 C136 C141 0.0 . . . . ?
C141 C136 C137 Rh4 116.5 . . . . ?
C141 C136 C137 C133 -179.9 . . . . ?
C141 C136 C137 C142 0.0 . . . . ?
C233 C234 C235 Rh4 -56.5 . . . . ?
C233 C234 C235 C236 -0.1 . . . . ?
C233 C234 C235 C240 180.0 . . . . ?
C234 C233 C237 Rh4 67.7 . . . . ?
C234 C233 C237 C236 0.0 . . . . ?
C234 C233 C237 C242 179.9 . . . . ?
C234 C235 C236 Rh4 -57.9 . . . . ?
C234 C235 C236 C237 0.1 . . . . ?
C234 C235 C236 C241 -179.9 . . . . ?
C235 C236 C237 Rh4 -64.8 . . . . ?
C235 C236 C237 C233 0.0 . . . . ?
C235 C236 C237 C242 -179.9 . . . . ?
C237 C233 C234 Rh4 -62.1 . . . . ?
C237 C233 C234 C235 0.1 . . . . ?
C237 C233 C234 C239 180.0 . . . . ?
C238 C233 C234 Rh4 117.8 . . . . ?
C238 C233 C234 C235 180.0 . . . . ?
C238 C233 C234 C239 -0.2 . . . . ?
C238 C233 C237 Rh4 -112.2 . . . . ?
C238 C233 C237 C236 -179.9 . . . . ?
C238 C233 C237 C242 0.0 . . . . ?
C239 C234 C235 Rh4 123.6 . . . . ?
C239 C234 C235 C236 -180.0 . . . . ?
C239 C234 C235 C240 0.1 . . . . ?
C240 C235 C236 Rh4 122.1 . . . . ?
C240 C235 C236 C237 -180.0 . . . . ?
C240 C235 C236 C241 0.0 . . . . ?
C241 C236 C237 Rh4 115.2 . . . . ?
C241 C236 C237 C233 180.0 . . . . ?
C241 C236 C237 C242 0.0 . . . . ?
O10 S2 C164 F4 -57.7 . . . . ?
O10 S2 C164 F5 68.8 . . . . ?
O10 S2 C164 F6 -177.0 . . . . ?
O11 S2 C164 F4 65.1 . . . . ?
O11 S2 C164 F5 -168.4 . . . . ?
O11 S2 C164 F6 -54.2 . . . . ?
O12 S2 C164 F4 -172.4 . . . . ?
O12 S2 C164 F5 -45.9 . . . . ?
O12 S2 C164 F6 68.2 . . . . ?
O13' S3' C265 F7' -59.5 . . . . ?
O13' S3' C265 F8' 148.5 . . . . ?
O13' S3' C265 F9' 43.7 . . . . ?
O14' S3' C265 F7' -167.6 . . . . ?
O14' S3' C265 F8' 40.4 . . . . ?
O14' S3' C265 F9' -64.4 . . . . ?
O15' S3' C265 F7' 77.5 . . . . ?
O15' S3' C265 F8' -74.4 . . . . ?
O15' S3' C265 F9' -179.3 . . . . ?
O22 S6 C168 F16 52.4 . . . . ?
O22 S6 C168 F17 -179.9 . . . . ?
O22 S6 C168 F18 -61.8 . . . . ?
O23 S6 O22 Ba2 -20.8 . . . . ?
O23 S6 C168 F16 162.3 . . . . ?
O23 S6 C168 F17 -70.0 . . . . ?
O23 S6 C168 F18 48.1 . . . . ?
O24 S6 O22 Ba2 -125.00(5) . . . . ?
O24 S6 C168 F16 -95.4 . . . . ?
O24 S6 C168 F17 32.3 . . . . ?
O24 S6 C168 F18 150.4 . . . . ?
C168 S6 O22 Ba2 91.2 . . . . ?
O22' S6' C268 F16' -57.7 . . . . ?
O22' S6' C268 F17' 66.1 . . . . ?
O22' S6' C268 F18' -161.8 . . . . ?
O23' S6' O22' Ba2 -69.1 . . . . ?
O23' S6' C268 F16' 175.4 . . . . ?
O23' S6' C268 F17' -60.7 . . . . ?
O23' S6' C268 F18' 71.4 . . . . ?
O24' S6' O22' Ba2 65.3 . . . . ?
O24' S6' C268 F16' 41.2 . . . . ?
O24' S6' C268 F17' 165.0 . . . . ?
O24' S6' C268 F18' -62.9 . . . . ?
C268 S6' O22' Ba2 170.0 . . . . ?
O7 S1 C163 F1 -174.3 . . . . ?
O7 S1 C163 F2 -50.0 . . . . ?
O7 S1 C163 F3 66.9 . . . . ?
O8 S1 C163 F1 -56.8 . . . . ?
O8 S1 C163 F2 67.5 . . . . ?
O8 S1 C163 F3 -175.7 . . . . ?
O9 S1 C163 F1 64.4 . . . . ?
O9 S1 C163 F2 -171.3 . . . . ?
O9 S1 C163 F3 -54.5 . . . . ?
O16 S4 C166 F10 62.6 . . . . ?
O16 S4 C166 F11 175.2 . . . . ?
O16 S4 C166 F12 -73.5 . . . . ?
O17 S4 C166 F10 -176.6 . . . . ?
O17 S4 C166 F11 -64.0 . . . . ?
O17 S4 C166 F12 47.3 . . . . ?
O18 S4 C166 F10 -49.5 . . . . ?
O18 S4 C166 F11 63.1 . . . . ?
O18 S4 C166 F12 174.4 . . . . ?
O19 S5 C167 F13 -46.5 . . . . ?
O19 S5 C167 F14 68.2 . . . . ?
O19 S5 C167 F15 -178.2 . . . . ?
O20 S5 C167 F13 62.4 . . . . ?
O20 S5 C167 F14 177.2 . . . . ?
O20 S5 C167 F15 -69.2 . . . . ?
O21 S5 C167 F13 -176.9 . . . . ?
O21 S5 C167 F14 -62.2 . . . . ?
O21 S5 C167 F15 51.4 . . . . ?
C1 N1 C14 C9 -0.2(3) . . . . ?
C1 N1 C14 C13 -174.46(10) . . . . ?
C1 N4 C9 C10 176.09(9) . . . . ?
C1 N4 C9 C14 -1.1(3) . . . . ?
C2 N2 C3 C4 176.76(9) . . . . ?
C2 N2 C3 C8 -1.7(3) . . . . ?
C2 N3 C8 C3 -0.2(3) . . . . ?
C2 N3 C8 C7 -177.46(9) . . . . ?
C3 N2 C2 N3 1.8(4) . . . . ?
C3 N2 C2 C1 -169.28(13) . . . . ?
C3 C4 C5 C6 1.8 . . . . ?
C4 C3 C8 N3 -177.4(2) . . . . ?
C4 C3 C8 C7 0.2 . . . . ?
C4 C5 C6 C7 -0.6 . . . . ?
C5 C6 C7 C8 -0.9 . . . . ?
C6 C7 C8 N3 178.0(3) . . . . ?
C6 C7 C8 C3 1.1 . . . . ?
C8 N3 C2 N2 -1.0(5) . . . . ?
C8 N3 C2 C1 170.07(14) . . . . ?
C8 C3 C4 C5 -1.6 . . . . ?
C9 N4 C1 N1 1.0(5) . . . . ?
C9 N4 C1 C2 -170.52(14) . . . . ?
C9 C10 C11 C12 0.9 . . . . ?
C10 C9 C14 N1 -176.7(2) . . . . ?
C10 C9 C14 C13 -1.9 . . . . ?
C10 C11 C12 C13 -0.6 . . . . ?
C11 C12 C13 C14 -0.9 . . . . ?
C12 C13 C14 N1 175.7(3) . . . . ?
C12 C13 C14 C9 2.2 . . . . ?
C14 N1 C1 N4 -0.5(4) . . . . ?
C14 N1 C1 C2 171.19(14) . . . . ?
C14 C9 C10 C11 0.3 . . . . ?
C15 N5 C28 C23 1.6(4) . . . . ?
C15 N5 C28 C27 179.87(10) . . . . ?
C15 N8 C23 C24 -177.37(13) . . . . ?
C15 N8 C23 C28 -0.5(4) . . . . ?
C16 N6 C17 C18 -177.53(11) . . . . ?
C16 N6 C17 C22 -2.7(4) . . . . ?
C16 N7 C22 C17 -2.0(4) . . . . ?
C16 N7 C22 C21 174.19(10) . . . . ?
C17 N6 C16 N7 1.6(6) . . . . ?
C17 N6 C16 C15 172.20(17) . . . . ?
C17 C18 C19 C20 1.3 . . . . ?
C18 C17 C22 N7 178.8(3) . . . . ?
C18 C17 C22 C21 2.0 . . . . ?
C18 C19 C20 C21 -3.9 . . . . ?
C19 C20 C21 C22 5.5 . . . . ?
C20 C21 C22 N7 179.5(3) . . . . ?
C20 C21 C22 C17 -4.7 . . . . ?
C22 N7 C16 N6 0.3(6) . . . . ?
C22 N7 C16 C15 -170.63(18) . . . . ?
C22 C17 C18 C19 -0.5 . . . . ?
C23 N8 C15 N5 1.8(6) . . . . ?
C23 N8 C15 C16 173.18(15) . . . . ?
C23 C24 C25 C26 -6.9 . . . . ?
C24 C23 C28 N5 176.3(3) . . . . ?
C24 C23 C28 C27 -2.2 . . . . ?
C24 C25 C26 C27 6.0 . . . . ?
C25 C26 C27 C28 -2.5 . . . . ?
C26 C27 C28 N5 -177.5(4) . . . . ?
C26 C27 C28 C23 0.6 . . . . ?
C28 N5 C15 N8 -2.2(6) . . . . ?
C28 N5 C15 C16 -173.93(19) . . . . ?
C28 C23 C24 C25 5.0 . . . . ?
C29 N10 C37 C38 175.15(10) . . . . ?
C29 N10 C37 C42 1.7(4) . . . . ?
C29 N11 C42 C37 1.3(4) . . . . ?
C29 N11 C42 C41 -178.57(12) . . . . ?
C30 N9 C36 C31 -0.9(3) . . . . ?
C30 N9 C36 C35 -175.37(9) . . . . ?
C30 N12 C31 C32 174.51(9) . . . . ?
C30 N12 C31 C36 -0.1(3) . . . . ?
C31 N12 C30 N9 -0.5(5) . . . . ?
C31 N12 C30 C29 -167.48(15) . . . . ?
C31 C32 C33 C34 -1.1 . . . . ?
C32 C31 C36 N9 -174.7(2) . . . . ?
C32 C31 C36 C35 0.5 . . . . ?
C32 C33 C34 C35 1.1 . . . . ?
C33 C34 C35 C36 -0.2 . . . . ?
C34 C35 C36 N9 173.5(3) . . . . ?
C34 C35 C36 C31 -0.5 . . . . ?
C36 N9 C30 N12 0.9(5) . . . . ?
C36 N9 C30 C29 167.54(14) . . . . ?
C36 C31 C32 C33 0.2 . . . . ?
C37 N10 C29 N11 -0.9(5) . . . . ?
C37 N10 C29 C30 -167.69(16) . . . . ?
C37 C38 C39 C40 -0.5 . . . . ?
C38 C37 C42 N11 -176.2(3) . . . . ?
C38 C37 C42 C41 3.7 . . . . ?
C38 C39 C40 C41 0.9 . . . . ?
C39 C40 C41 C42 0.9 . . . . ?
C40 C41 C42 N11 176.7(3) . . . . ?
C40 C41 C42 C37 -3.2 . . . . ?
C42 N11 C29 N10 -0.3(5) . . . . ?
C42 N11 C29 C30 166.33(18) . . . . ?
C42 C37 C38 C39 -1.7 . . . . ?
C43 N13 C47 C46 0.4(5) . . . . ?
C43 C44 C45 C46 2.1 . . . . ?
C43 C44 C45 C48 -175.1 . . . . ?
C44 C45 C46 C47 0.1 . . . . ?
C44 C45 C48 N14 -28.6(3) . . . . ?
C44 C45 C48 O1 149.0(2) . . . . ?
C45 C46 C47 N13 -1.4(3) . . . . ?
C46 C45 C48 N14 154.2(3) . . . . ?
C46 C45 C48 O1 -28.2(2) . . . . ?
C47 N13 C43 C44 2.0(5) . . . . ?
C48 N14 C49 C50 -96.6(4) . . . . ?
C48 C45 C46 C47 177.4 . . . . ?
C49 N14 C48 O1 1.6(6) . . . . ?
C49 N14 C48 C45 178.9(3) . . . . ?
C49 C50 C51 C52 -179.4 . . . . ?
C49 C50 C55 C54 179.7 . . . . ?
C50 C51 C52 C53 1.0 . . . . ?
C51 C50 C55 C54 1.1 . . . . ?
C51 C52 C53 C54 -1.5 . . . . ?
C51 C52 C53 C56 -178.2 . . . . ?
C52 C53 C54 C55 1.8 . . . . ?
C52 C53 C56 N15 -131.4(2) . . . . ?
C53 C54 C55 C50 -1.7 . . . . ?
C54 C53 C56 N15 52.0(2) . . . . ?
C55 C50 C51 C52 -0.7 . . . . ?
C56 N15 C57 O2 -0.9(6) . . . . ?
C56 N15 C57 C60 177.3(3) . . . . ?
C56 C53 C54 C55 178.5 . . . . ?
C57 N15 C56 C53 -96.5(4) . . . . ?
C57 C60 C61 C62 -179.0 . . . . ?
C58 N16 C62 C61 0.6(6) . . . . ?
C58 C59 C60 C57 177.0 . . . . ?
C58 C59 C60 C61 -4.1 . . . . ?
C59 C60 C61 C62 2.1 . . . . ?
C60 C61 C62 N16 -0.3(3) . . . . ?
C62 N16 C58 C59 -2.7(6) . . . . ?
C63 N17 C67 C66 0.1(6) . . . . ?
C63 C64 C65 C66 0.0 . . . . ?
C63 C64 C65 C68 -176.0 . . . . ?
C64 C65 C66 C67 1.6 . . . . ?
C64 C65 C68 N18 -32.0(2) . . . . ?
C64 C65 C68 O3 149.2(3) . . . . ?
C65 C66 C67 N17 -1.7(3) . . . . ?
C66 C65 C68 N18 152.0(2) . . . . ?
C66 C65 C68 O3 -26.8(3) . . . . ?
C67 N17 C63 C64 1.7(6) . . . . ?
C68 N18 C69 C70 -95.7(4) . . . . ?
C68 C65 C66 C67 177.7 . . . . ?
C69 N18 C68 O3 -5.8(6) . . . . ?
C69 N18 C68 C65 175.5(3) . . . . ?
C69 C70 C71 C72 -178.5 . . . . ?
C69 C70 C75 C74 -179.1 . . . . ?
C70 C71 C72 C73 -3.1 . . . . ?
C71 C70 C75 C74 -0.5 . . . . ?
C71 C72 C73 C74 0.9 . . . . ?
C71 C72 C73 C76 -179.5 . . . . ?
C72 C73 C74 C75 1.4 . . . . ?
C72 C73 C76 N19 54.0(2) . . . . ?
C73 C74 C75 C70 -1.6 . . . . ?
C74 C73 C76 N19 -126.4(2) . . . . ?
C75 C70 C71 C72 2.9 . . . . ?
C76 N19 C77 O4 -4.0(6) . . . . ?
C76 N19 C77 C80 177.5(2) . . . . ?
C76 C73 C74 C75 -178.2 . . . . ?
C77 N19 C76 C73 -95.7(4) . . . . ?
C77 C80 C81 C82 -173.6 . . . . ?
C78 N20 C82 C81 1.6(5) . . . . ?
C78 C79 C80 C77 174.6 . . . . ?
C78 C79 C80 C81 1.7 . . . . ?
C79 C80 C81 C82 -0.9 . . . . ?
C80 C81 C82 N20 -0.8(3) . . . . ?
C82 N20 C78 C79 -0.8(5) . . . . ?
C83 N21 C87 C86 2.6(5) . . . . ?
C83 C84 C85 C86 0.2 . . . . ?
C83 C84 C85 C88 -177.4 . . . . ?
C84 C85 C86 C87 -1.5 . . . . ?
C84 C85 C88 N22 -27.3(3) . . . . ?
C84 C85 C88 O5 152.8(3) . . . . ?
C85 C86 C87 N21 0.1(3) . . . . ?
C86 C85 C88 N22 155.2(3) . . . . ?
C86 C85 C88 O5 -24.8(3) . . . . ?
C87 N21 C83 C84 -4.0(5) . . . . ?
C88 N22 C89 C90 -99.2(4) . . . . ?
C88 C85 C86 C87 176.2 . . . . ?
C89 N22 C88 O5 -1.2(6) . . . . ?
C89 N22 C88 C85 178.8(3) . . . . ?
C89 C90 C91 C92 -177.7 . . . . ?
C89 C90 C95 C94 179.2 . . . . ?
C90 C91 C92 C93 0.2 . . . . ?
C91 C90 C95 C94 2.7 . . . . ?
C91 C92 C93 C94 -0.4 . . . . ?
C91 C92 C93 C96 -179.6 . . . . ?
C92 C93 C94 C95 1.8 . . . . ?
C92 C93 C96 N23 -129.6(2) . . . . ?
C93 C94 C95 C90 -2.9 . . . . ?
C94 C93 C96 N23 51.1(2) . . . . ?
C95 C90 C91 C92 -1.4 . . . . ?
C96 N23 C97 O6 1.5(7) . . . . ?
C96 N23 C97 C100 176.4(3) . . . . ?
C96 C93 C94 C95 -179.0 . . . . ?
C97 N23 C96 C93 -98.3(5) . . . . ?
C97 C100 C101 C102 -176.7 . . . . ?
C98 N24 C102 C101 2.1(5) . . . . ?
C98 C99 C100 C97 177.4 . . . . ?
C98 C99 C100 C101 -2.0 . . . . ?
C99 C100 C101 C102 2.6 . . . . ?
C100 C101 C102 N24 -2.7(3) . . . . ?
C102 N24 C98 C99 -1.4(5) . . . . ?
C113 C114 C115 Rh2 -60.6 . . . . ?
C113 C114 C115 C116 -1.1 . . . . ?
C113 C114 C115 C120 178.8 . . . . ?
C114 C113 C117 Rh2 63.3 . . . . ?
C114 C113 C117 C116 3.6 . . . . ?
C114 C113 C117 C122 178.2 . . . . ?
C114 C115 C116 Rh2 -59.8 . . . . ?
C114 C115 C116 C117 3.3 . . . . ?
C114 C115 C116 C121 180.0 . . . . ?
C115 C116 C117 Rh2 -62.8 . . . . ?
C115 C116 C117 C113 -4.1 . . . . ?
C115 C116 C117 C122 179.9 . . . . ?
C117 C113 C114 Rh2 -63.7 . . . . ?
C117 C113 C114 C115 -1.6 . . . . ?
C117 C113 C114 C119 176.6 . . . . ?
C118 C113 C114 Rh2 129.0 . . . . ?
C118 C113 C114 C115 -169.0 . . . . ?
C118 C113 C114 C119 9.2 . . . . ?
C118 C113 C117 Rh2 -127.2 . . . . ?
C118 C113 C117 C116 173.1 . . . . ?
C118 C113 C117 C122 -12.4 . . . . ?
C119 C114 C115 Rh2 121.2 . . . . ?
C119 C114 C115 C116 -179.2 . . . . ?
C119 C114 C115 C120 0.6 . . . . ?
C120 C115 C116 Rh2 120.4 . . . . ?
C120 C115 C116 C117 -176.6 . . . . ?
C120 C115 C116 C121 0.1 . . . . ?
C121 C116 C117 Rh2 121.6 . . . . ?
C121 C116 C117 C113 -179.8 . . . . ?
C121 C116 C117 C122 4.2 . . . . ?
C123 C124 C125 Rh3 -60.0 . . . . ?
C123 C124 C125 C126 3.4 . . . . ?
C123 C124 C125 C130 -177.3 . . . . ?
C124 C123 C127 Rh3 62.4 . . . . ?
C124 C123 C127 C126 -2.6 . . . . ?
C124 C123 C127 C132 179.8 . . . . ?
C124 C125 C126 Rh3 -63.2 . . . . ?
C124 C125 C126 C127 -5.1 . . . . ?
C124 C125 C126 C131 178.3 . . . . ?
C125 C126 C127 Rh3 -58.9 . . . . ?
C125 C126 C127 C123 4.7 . . . . ?
C125 C126 C127 C132 -178.0 . . . . ?
C127 C123 C124 Rh3 -60.9 . . . . ?
C127 C123 C124 C125 -0.5 . . . . ?
C127 C123 C124 C129 178.6 . . . . ?
C128 C123 C124 Rh3 124.7 . . . . ?
C128 C123 C124 C125 -175.0 . . . . ?
C128 C123 C124 C129 4.2 . . . . ?
C128 C123 C127 Rh3 -124.2 . . . . ?
C128 C123 C127 C126 170.7 . . . . ?
C128 C123 C127 C132 -6.8 . . . . ?
C129 C124 C125 Rh3 120.8 . . . . ?
C129 C124 C125 C126 -175.8 . . . . ?
C129 C124 C125 C130 3.5 . . . . ?
C130 C125 C126 Rh3 117.4 . . . . ?
C130 C125 C126 C127 175.5 . . . . ?
C130 C125 C126 C131 -1.2 . . . . ?
C131 C126 C127 Rh3 117.9 . . . . ?
C131 C126 C127 C123 -178.5 . . . . ?
C131 C126 C127 C132 -1.2 . . . . ?
C143 C144 C145 Rh5 -60.3 . . . . ?
C143 C144 C145 C146 2.4 . . . . ?
C143 C144 C145 C150 179.0 . . . . ?
C144 C143 C147 Rh5 62.4 . . . . ?
C144 C143 C147 C146 0.9 . . . . ?
C144 C143 C147 C152 -179.4 . . . . ?
C144 C145 C146 Rh5 -63.1 . . . . ?
C144 C145 C146 C147 -2.0 . . . . ?
C144 C145 C146 C151 177.1 . . . . ?
C145 C146 C147 Rh5 -60.3 . . . . ?
C145 C146 C147 C143 0.7 . . . . ?
C145 C146 C147 C152 -179.1 . . . . ?
C147 C143 C144 Rh5 -61.8 . . . . ?
C147 C143 C144 C145 -2.0 . . . . ?
C147 C143 C144 C149 174.3 . . . . ?
C148 C143 C144 Rh5 120.2 . . . . ?
C148 C143 C144 C145 180.0 . . . . ?
C148 C143 C144 C149 -3.7 . . . . ?
C148 C143 C147 Rh5 -119.7 . . . . ?
C148 C143 C147 C146 178.8 . . . . ?
C148 C143 C147 C152 -1.4 . . . . ?
C149 C144 C145 Rh5 123.4 . . . . ?
C149 C144 C145 C146 -173.8 . . . . ?
C149 C144 C145 C150 2.7 . . . . ?
C150 C145 C146 Rh5 120.2 . . . . ?
C150 C145 C146 C147 -178.7 . . . . ?
C150 C145 C146 C151 0.4 . . . . ?
C151 C146 C147 Rh5 120.7 . . . . ?
C151 C146 C147 C143 -178.3 . . . . ?
C151 C146 C147 C152 1.9 . . . . ?
C153 C154 C155 Rh6 -61.1 . . . . ?
C153 C154 C155 C156 1.4 . . . . ?
C153 C154 C155 C160 177.7 . . . . ?
C154 C153 C157 Rh6 61.1 . . . . ?
C154 C153 C157 C156 0.9 . . . . ?
C154 C153 C157 C162 179.4 . . . . ?
C154 C155 C156 Rh6 -61.6 . . . . ?
C154 C155 C156 C157 -0.8 . . . . ?
C154 C155 C156 C161 178.8 . . . . ?
C155 C156 C157 Rh6 -59.7 . . . . ?
C155 C156 C157 C153 -0.1 . . . . ?
C155 C156 C157 C162 -178.4 . . . . ?
C157 C153 C154 Rh6 -62.0 . . . . ?
C157 C153 C154 C155 -1.4 . . . . ?
C157 C153 C154 C159 176.1 . . . . ?
C158 C153 C154 Rh6 121.6 . . . . ?
C158 C153 C154 C155 -177.8 . . . . ?
C158 C153 C154 C159 -0.4 . . . . ?
C158 C153 C157 Rh6 -122.0 . . . . ?
C158 C153 C157 C156 177.7 . . . . ?
C158 C153 C157 C162 -3.8 . . . . ?
C159 C154 C155 Rh6 121.5 . . . . ?
C159 C154 C155 C156 -176.0 . . . . ?
C159 C154 C155 C160 0.4 . . . . ?
C160 C155 C156 Rh6 122.0 . . . . ?
C160 C155 C156 C157 -177.2 . . . . ?
C160 C155 C156 C161 2.3 . . . . ?
C161 C156 C157 Rh6 120.8 . . . . ?
C161 C156 C157 C153 -179.7 . . . . ?
C161 C156 C157 C162 2.1 . . . . ?
